data_4117505
loop_
_publ_author_name
'Jun-Bo Peng'
'Qian-Chong Zhang'
'Xiang-Jian Kong'
'Yan-Zhen Zheng'
'Yan-Ping Ren'
'La-Sheng Long'
'Rong-Bin Huang'
'Lan-Sun Zheng'
'Zhiping Zheng'

_publ_section_title
;
 High-Nuclearity 3d-4f Clusters as Enhanced Magnetic Coolers and Molecular
 Magnets
;
_journal_name_full 'Journal of the American Chemical Society'
_journal_page_first 3314
_journal_page_last 3317
_journal_paper_doi 10.1021/ja209752z
_journal_volume 134
_journal_year 2012
_chemical_formula_sum 'C72 H458 Cl24 Gd42 Ni10 O410'
_chemical_formula_weight 15928.78
_chemical_name_systematic
; 
 ? 
;
_space_group_IT_number 11
_symmetry_cell_setting monoclinic
_symmetry_space_group_name_Hall '-P 2yb'
_symmetry_space_group_name_H-M 'P 1 21/m 1'
_atom_sites_solution_hydrogens geom
_atom_sites_solution_primary direct
_atom_sites_solution_secondary difmap
_audit_creation_method SHELXL-97
_cell_angle_alpha 90.00
_cell_angle_beta 96.293(4)
_cell_angle_gamma 90.00
_cell_formula_units_Z 2
_cell_length_a 19.5958(9)
_cell_length_b 36.8464(10)
_cell_length_c 27.0024(8)
_cell_measurement_reflns_used 13265
_cell_measurement_temperature 173(2)
_cell_measurement_theta_max 29.1737
_cell_measurement_theta_min 2.7585
_cell_volume 19379.2(12)
_computing_cell_refinement 'CrysAlis CCD, Oxford Diffraction Ltd.'
_computing_data_collection 'CrysAlis CCD, Oxford Diffraction Ltd.'
_computing_data_reduction 'CrysAlis CCD, Oxford Diffraction Ltd.'
_computing_molecular_graphics 'SHELXL-97 (Sheldrick, 1997)'
_computing_publication_material 'SHELXL-97 (Sheldrick, 1997)'
_computing_structure_refinement 'SHELXL-97 (Sheldrick, 1997)'
_computing_structure_solution 'SHELXS-97 (Sheldrick, 1990)'
_diffrn_ambient_temperature 173(2)
_diffrn_measured_fraction_theta_full 0.998
_diffrn_measured_fraction_theta_max 0.998
_diffrn_measurement_device_type 'Xcalibur, Sapphire3, Gemini ultra'
_diffrn_radiation_monochromator graphite
_diffrn_radiation_source 'Enhance (Mo) X-ray Source'
_diffrn_radiation_type MoK\a
_diffrn_radiation_wavelength 0.71073
_diffrn_reflns_av_R_equivalents 0.1088
_diffrn_reflns_av_sigmaI/netI 0.2792
_diffrn_reflns_limit_h_max 23
_diffrn_reflns_limit_h_min -19
_diffrn_reflns_limit_k_max 40
_diffrn_reflns_limit_k_min -43
_diffrn_reflns_limit_l_max 31
_diffrn_reflns_limit_l_min -32
_diffrn_reflns_number 87092
_diffrn_reflns_theta_full 25.00
_diffrn_reflns_theta_max 25.00
_diffrn_reflns_theta_min 2.82
_exptl_absorpt_coefficient_mu 7.854
_exptl_absorpt_correction_T_max 0.2769
_exptl_absorpt_correction_T_min 0.2346
_exptl_absorpt_correction_type multi-scan
_exptl_crystal_colour grassy
_exptl_crystal_density_diffrn 2.730
_exptl_crystal_description block
_exptl_crystal_F_000 15092
_exptl_crystal_size_max 0.26
_exptl_crystal_size_mid 0.24
_exptl_crystal_size_min 0.22
_refine_diff_density_max 4.633
_refine_diff_density_min -1.578
_refine_diff_density_rms 0.333
_refine_ls_extinction_method none
_refine_ls_goodness_of_fit_ref 1.026
_refine_ls_hydrogen_treatment constr
_refine_ls_matrix_type full
_refine_ls_number_parameters 2221
_refine_ls_number_reflns 34667
_refine_ls_number_restraints 1051
_refine_ls_restrained_S_all 1.011
_refine_ls_R_factor_all 0.1835
_refine_ls_R_factor_gt 0.0853
_refine_ls_shift/su_max 0.140
_refine_ls_shift/su_mean 0.004
_refine_ls_structure_factor_coef Fsqd
_refine_ls_weighting_details 'calc w=1/[\s^2^(Fo^2^)+(0.0425P)^2^+0.0000P] where P=(Fo^2^+2Fc^2^)/3'
_refine_ls_weighting_scheme calc
_refine_ls_wR_factor_gt 0.1523
_refine_ls_wR_factor_ref 0.1662
_reflns_number_gt 13397
_reflns_number_total 34667
_reflns_threshold_expression >2sigma(I)
_cod_data_source_file ja209752z_si_004.cif
_cod_data_source_block complex-3
_cod_database_code 4117505
_platon_complex-3_details
;
SQUEEZE removed 80 disordered water molecules per formula unit. This 
value is calculated based upon elemental analysis data.
;

loop_
_symmetry_equiv_pos_as_xyz
'x, y, z'
'-x, y+1/2, -z'
'-x, -y, -z'
'x, -y-1/2, z'

loop_
_atom_site_label
_atom_site_type_symbol
_atom_site_fract_x
_atom_site_fract_y
_atom_site_fract_z
_atom_site_U_iso_or_equiv
_atom_site_adp_type
_atom_site_occupancy
_atom_site_symmetry_multiplicity
_atom_site_calc_flag
_atom_site_refinement_flags
Gd1 Gd 0.36196(6) 0.2500 0.20339(4) 0.0248(3) Uani 1 2 d S
Gd2 Gd 0.48116(5) 0.300323(19) 0.29559(3) 0.0265(3) Uani 1 1 d .
Gd3 Gd 0.27898(7) 0.2500 0.07780(4) 0.0271(4) Uani 1 2 d S
Gd4 Gd 0.18710(5) 0.301853(19) 0.17164(3) 0.0287(3) Uani 1 1 d .
Gd5 Gd 0.58770(5) 0.37979(2) 0.31502(3) 0.0340(3) Uani 1 1 d .
Gd6 Gd 0.52407(5) 0.33996(2) 0.43049(3) 0.0332(3) Uani 1 1 d .
Gd7 Gd 0.20330(5) 0.38105(2) 0.27665(3) 0.0335(3) Uani 1 1 d U
Gd8 Gd 0.51313(7) 0.2500 0.51470(4) 0.0347(4) Uani 1 2 d S
Gd9 Gd 0.40104(5) 0.392003(19) 0.33584(3) 0.0314(3) Uani 1 1 d .
Gd10 Gd 0.16471(5) 0.40879(2) 0.14773(3) 0.0367(3) Uani 1 1 d .
Gd11 Gd 0.07807(5) 0.47171(2) 0.04435(3) 0.0412(3) Uani 1 1 d .
Gd12 Gd 0.39655(7) 0.2500 -0.02556(4) 0.0366(4) Uani 1 2 d S
Gd13 Gd 0.29063(5) 0.46233(2) 0.24534(3) 0.0355(3) Uani 1 1 d .
Gd14 Gd 0.66978(5) 0.30338(2) 0.53432(3) 0.0404(3) Uani 1 1 d .
Gd15 Gd 0.83894(8) 0.2500 0.55301(5) 0.0465(5) Uani 1 2 d S
Gd16 Gd 0.25009(5) 0.31573(2) -0.02458(3) 0.0342(3) Uani 1 1 d .
Gd17 Gd 0.26018(5) 0.49401(2) 0.10836(3) 0.0339(3) Uani 1 1 d .
Gd18 Gd 0.76319(5) 0.40080(2) 0.37064(4) 0.0483(3) Uani 1 1 d .
Gd19 Gd 0.60560(5) 0.46671(2) 0.25137(3) 0.0409(3) Uani 1 1 d .
Gd20 Gd 0.72975(6) 0.39119(2) 0.23141(4) 0.0486(3) Uani 1 1 d .
Gd21 Gd 0.24730(8) 0.2500 -0.13607(5) 0.0489(5) Uani 1 2 d S
Gd22 Gd 0.82039(6) 0.34240(2) 0.62103(3) 0.0504(3) Uani 1 1 d .
Gd23 Gd 0.29140(6) 0.56441(2) 0.21425(3) 0.0446(3) Uani 1 1 d .
Gd24 Gd 0.79841(6) 0.48337(3) 0.29016(4) 0.0610(4) Uani 1 1 d .
Ni1 Ni 0.53591(16) 0.2500 0.20125(11) 0.0298(9) Uani 1 2 d S
Ni2 Ni 0.21213(12) 0.41983(5) 0.03270(8) 0.0359(7) Uani 1 1 d .
Ni3 Ni 0.68900(13) 0.29706(6) 0.15207(9) 0.0463(8) Uani 1 1 d .
Ni4 Ni 0.41144(12) 0.50576(5) 0.18944(8) 0.0385(7) Uani 1 1 d .
Ni5 Ni 0.81761(14) 0.33524(6) 0.49760(9) 0.0495(8) Uani 1 1 d .
Ni6 Ni 0.58298(15) 0.2500 0.05912(11) 0.0298(9) Uani 1 2 d SD
Cl1 Cl 0.7162(4) 0.2500 0.3595(3) 0.067(3) Uani 1 2 d S
Cl2 Cl 0.4241(3) 0.37146(10) 0.13699(17) 0.0490(16) Uani 1 1 d .
Cl3 Cl 0.2735(6) 0.2500 0.3772(4) 0.136(5) Uani 1 2 d S
Cl4 Cl 0.4339(5) 0.4561(2) 0.5286(3) 0.131(3) Uani 1 1 d .
Cl5 Cl 0.7023(5) 0.49547(18) 0.0896(3) 0.134(3) Uani 1 1 d .
Cl6 Cl 0.2644(3) 0.64181(18) 0.0133(3) 0.121(6) Uani 0.50 1 d PD
Cl7 Cl 0.4829(4) 0.58768(18) 0.0835(3) 0.0918(8) Uani 0.50 1 d PDU
Cl8 Cl 1.1099(3) 0.36882(18) -0.2460(3) 0.1312(8) Uani 0.50 1 d PDU
Cl9 Cl 0.0439(3) 0.51833(16) 0.2355(2) 0.2952(8) Uani 1 1 d DU
Cl10 Cl 0.6822(6) 0.4210(3) 0.5177(4) 0.2227(8) Uani 1 1 d U
Cl11 Cl 0.9005(3) 0.56356(18) -0.4563(2) 0.288(8) Uani 1 1 d D
Cl12 Cl 1.0237(3) 0.63197(19) -0.2869(3) 0.208(9) Uani 0.50 1 d PD
Cl13 Cl 0.4081(7) 0.5423(3) 0.5966(6) 0.122(6) Uani 0.50 1 d P
Cl14 Cl 0.0456(6) 0.3468(3) 0.0294(5) 0.245(6) Uani 1 1 d .
Cl15 Cl 1.0784(6) 0.7500 -0.1347(5) 0.130(5) Uani 1 2 d S
Cl16 Cl 0.4518(6) 0.5182(3) 0.3405(4) 0.248(6) Uani 1 1 d .
C1 C 0.6206(8) 0.3174(4) 0.2230(5) 0.0221(8) Uani 1 1 d U
C2 C 0.4655(8) 0.4492(4) 0.2648(5) 0.0254(6) Uani 1 1 d U
C3 C 0.4575(12) 0.2500 0.0987(8) 0.0324(8) Uani 1 2 d SU
C4 C 0.2135(8) 0.3420(4) 0.0697(5) 0.0221(8) Uani 1 1 d U
C5 C 0.3085(9) 0.3299(4) 0.2622(6) 0.0383(8) Uani 1 1 d U
C6 C 0.6887(8) 0.3579(4) 0.4323(5) 0.0248(8) Uani 1 1 d U
C7 C 0.9331(8) 0.2730(8) 0.4033(5) 0.0610(8) Uani 0.50 1 d PDU
C8 C 0.8947(10) 0.27994(17) 0.4476(5) 0.0505(8) Uani 0.50 1 d PDU
C9 C 0.0503(11) 0.3041(6) -0.1183(9) 0.124(11) Uani 1 1 d .
H9B H 0.0321 0.2795 -0.1232 0.185 Uiso 1 1 calc R
H9C H 0.0566 0.3149 -0.1507 0.185 Uiso 1 1 calc R
H9D H 0.0178 0.3189 -0.1018 0.185 Uiso 1 1 calc R
C10 C 0.1220(9) 0.3028(4) -0.0846(7) 0.0424(8) Uani 1 1 d U
C11 C 0.0914(13) 0.4099(6) -0.1104(8) 0.1113(8) Uani 1 1 d U
H11C H 0.1286 0.3946 -0.1200 0.167 Uiso 1 1 calc R
H11D H 0.0830 0.4299 -0.1343 0.167 Uiso 1 1 calc R
H11E H 0.0495 0.3954 -0.1102 0.167 Uiso 1 1 calc R
C12 C 0.1121(12) 0.4258(6) -0.0569(8) 0.0781(8) Uani 1 1 d U
C13 C 0.5286(10) 0.6016(5) 0.2408(7) 0.0711(8) Uani 1 1 d U
H13C H 0.5703 0.5892 0.2329 0.107 Uiso 1 1 calc R
H13D H 0.5321 0.6066 0.2766 0.107 Uiso 1 1 calc R
H13E H 0.5233 0.6245 0.2223 0.107 Uiso 1 1 calc R
C14 C 0.4659(9) 0.5772(4) 0.2261(6) 0.0450(8) Uani 1 1 d U
C15 C 0.6600(12) 0.5611(5) 0.3505(9) 0.103(10) Uani 1 1 d .
H15B H 0.6904 0.5567 0.3811 0.155 Uiso 1 1 calc R
H15C H 0.6174 0.5724 0.3587 0.155 Uiso 1 1 calc R
H15D H 0.6828 0.5773 0.3286 0.155 Uiso 1 1 calc R
C16 C 0.6432(10) 0.5249(4) 0.3237(7) 0.056(7) Uani 1 1 d .
C17 C 0.1080(12) 0.6000(6) 0.0960(8) 0.1025(8) Uani 1 1 d U
H17C H 0.0957 0.5893 0.0629 0.154 Uiso 1 1 calc R
H17D H 0.1286 0.6239 0.0924 0.154 Uiso 1 1 calc R
H17E H 0.0666 0.6025 0.1130 0.154 Uiso 1 1 calc R
C18 C 0.1611(14) 0.5745(7) 0.1275(10) 0.1146(5) Uani 1 1 d U
C19 C 0.1984(14) 0.5326(7) 0.3669(10) 0.1397(8) Uani 1 1 d U
H19B H 0.1957 0.5085 0.3820 0.210 Uiso 1 1 calc R
H19C H 0.1524 0.5432 0.3616 0.210 Uiso 1 1 calc R
H19D H 0.2284 0.5482 0.3893 0.210 Uiso 1 1 calc R
C20 C 0.2284(10) 0.5291(5) 0.3160(7) 0.0574(8) Uani 1 1 d U
C21 C 0.3584(17) 0.4442(8) 0.0267(11) 0.0276(8) Uani 0.50 1 d PU
C21' C 0.421(2) 0.4806(11) 0.0890(16) 0.0757(8) Uani 0.50 1 d PU
C22 C 0.4240(17) 0.4430(8) 0.0075(12) 0.0315(8) Uani 0.50 1 d PU
C22' C 0.475(2) 0.4678(10) 0.0438(15) 0.0673(8) Uani 0.50 1 d PU
C23 C 0.6073(11) 0.3952(5) 0.6404(8) 0.0906(8) Uani 1 1 d U
H23C H 0.6354 0.4118 0.6624 0.136 Uiso 1 1 calc R
H23D H 0.5674 0.3874 0.6567 0.136 Uiso 1 1 calc R
H23E H 0.5917 0.4075 0.6091 0.136 Uiso 1 1 calc R
C24 C 0.6499(10) 0.3621(5) 0.6298(7) 0.0489(8) Uani 1 1 d U
C25 C 0.8858(9) 0.4024(4) 0.5402(7) 0.0457(8) Uani 1 1 d U
C26 C 0.9083(11) 0.4398(5) 0.5326(8) 0.0782(8) Uani 1 1 d U
H26C H 0.9162 0.4431 0.4977 0.117 Uiso 1 1 calc R
H26D H 0.9509 0.4445 0.5541 0.117 Uiso 1 1 calc R
H26E H 0.8727 0.4567 0.5409 0.117 Uiso 1 1 calc R
C27 C 0.7728(10) 0.5078(4) 0.4440(7) 0.071(8) Uani 1 1 d .
H27C H 0.7458 0.5266 0.4253 0.107 Uiso 1 1 calc R
H27D H 0.8217 0.5139 0.4460 0.107 Uiso 1 1 calc R
H27E H 0.7589 0.5061 0.4777 0.107 Uiso 1 1 calc R
C28 C 0.7607(10) 0.4724(5) 0.4184(7) 0.0512(8) Uani 1 1 d U
C29 C 0.3079(10) 0.3599(5) 0.4834(7) 0.0683(8) Uani 1 1 d U
H29C H 0.3254 0.3469 0.5138 0.102 Uiso 1 1 calc R
H29D H 0.2722 0.3452 0.4645 0.102 Uiso 1 1 calc R
H29E H 0.2883 0.3832 0.4921 0.102 Uiso 1 1 calc R
C30 C 0.3662(9) 0.3665(4) 0.4518(6) 0.0437(8) Uani 1 1 d U
C31 C 0.1391(15) 0.5649(8) -0.0320(11) 0.1705(8) Uani 1 1 d U
H31C H 0.1370 0.5850 -0.0559 0.256 Uiso 1 1 calc R
H31D H 0.1703 0.5461 -0.0420 0.256 Uiso 1 1 calc R
H31E H 0.1559 0.5739 0.0013 0.256 Uiso 1 1 calc R
C32 C 0.0699(12) 0.5493(5) -0.0311(8) 0.0729(8) Uani 1 1 d U
C33 C 0.0472(14) 0.2500 0.2836(10) 0.0519(8) Uani 1 2 d SU
C34 C 0.0839(10) 0.2500 0.2388(7) 0.0130(8) Uani 1 2 d SU
C35 C 0.8359(5) 0.5012(2) 0.2153(4) 0.0813(8) Uani 0.50 1 d PDU
C36 C 0.8637(13) 0.5107(11) 0.1669(6) 0.1302(8) Uani 0.50 1 d PDU
H36A H 0.8519 0.4914 0.1424 0.195 Uiso 0.50 1 calc PR
H36B H 0.9137 0.5132 0.1726 0.195 Uiso 0.50 1 calc PR
H36C H 0.8435 0.5336 0.1541 0.195 Uiso 0.50 1 calc PR
C37 C 0.8400(15) 0.2500 0.2672(11) 0.0666(8) Uani 1 2 d SU
C38 C 0.7838(14) 0.2500 0.2255(9) 0.0476(8) Uani 1 2 d SU
C39 C 0.5645(11) 0.3721(5) 0.0503(8) 0.107(10) Uani 1 1 d .
H39C H 0.5906 0.3912 0.0690 0.160 Uiso 1 1 calc R
H39D H 0.5153 0.3756 0.0526 0.160 Uiso 1 1 calc R
H39E H 0.5732 0.3730 0.0153 0.160 Uiso 1 1 calc R
C40 C 0.5858(9) 0.3364(4) 0.0714(6) 0.0404(8) Uani 1 1 d U
C41 C 0.4960(11) 0.2500 0.4069(7) 0.0183(8) Uani 1 2 d SU
O1 O 0.6101(5) 0.4036(2) 0.2379(4) 0.0310(8) Uani 1 1 d U
H1A H 0.5782 0.3948 0.2090 0.037 Uiso 1 1 calc R
O2 O 0.2417(7) 0.2500 0.2169(5) 0.0310(8) Uani 1 2 d SU
H2A H 0.2347 0.2500 0.2530 0.037 Uiso 1 2 calc SR
O3 O 0.4339(5) 0.3308(2) 0.3629(3) 0.021(3) Uani 1 1 d .
H3A H 0.3943 0.3171 0.3741 0.026 Uiso 1 1 calc R
O4 O 0.2547(5) 0.4275(2) 0.1036(4) 0.038(4) Uani 1 1 d .
H4A H 0.2994 0.4148 0.1127 0.046 Uiso 1 1 calc R
O5 O 0.5123(5) 0.3903(2) 0.3776(3) 0.0243(8) Uani 1 1 d U
H5A H 0.5239 0.4134 0.3961 0.029 Uiso 1 1 calc R
O6 O 0.2620(6) 0.4029(2) 0.2085(4) 0.039(4) Uani 1 1 d .
H6A H 0.3011 0.3879 0.1991 0.047 Uiso 1 1 calc R
O7 O 0.7620(6) 0.2879(3) 0.5967(4) 0.0418(8) Uani 1 1 d U
H7A H 0.7453 0.2750 0.6257 0.050 Uiso 1 1 calc R
O8 O 0.8728(6) 0.3129(3) 0.5587(4) 0.057(4) Uani 1 1 d .
H8A H 0.9235 0.3170 0.5603 0.068 Uiso 1 1 calc R
O9 O 0.3417(5) 0.4648(2) 0.1724(3) 0.024(3) Uani 1 1 d .
H9A H 0.3618 0.4414 0.1620 0.029 Uiso 1 1 calc R
O10 O 0.2979(5) 0.2898(2) 0.1472(3) 0.0205(8) Uani 1 1 d U
H10A H 0.3236 0.3123 0.1400 0.025 Uiso 1 1 calc R
O11 O 0.3379(5) 0.2888(2) 0.0272(3) 0.029(3) Uani 1 1 d .
H11A H 0.3687 0.3066 0.0465 0.034 Uiso 1 1 calc R
O12 O 0.6302(7) 0.2500 0.4891(5) 0.0290(8) Uani 1 2 d SU
H12A H 0.6339 0.2500 0.4525 0.035 Uiso 1 2 calc SR
O13 O 0.7677(5) 0.2875(2) 0.4970(4) 0.0307(8) Uani 1 1 d U
H13A H 0.7573 0.2768 0.4630 0.037 Uiso 1 1 calc R
O14 O 0.7502(5) 0.3524(3) 0.5449(4) 0.0353(8) Uani 1 1 d U
H14A H 0.7311 0.3774 0.5393 0.042 Uiso 1 1 calc R
O15 O 0.6701(9) 0.2500 0.1139(6) 0.048(6) Uani 1 2 d S
H15A H 0.7084 0.2500 0.0923 0.057 Uiso 1 2 calc SR
O16 O 0.1899(5) 0.4761(2) 0.0330(4) 0.0291(8) Uani 1 1 d U
H16A H 0.1994 0.4894 0.0023 0.035 Uiso 1 1 calc R
O17 O 0.7166(6) 0.4562(3) 0.2278(4) 0.0425(8) Uani 1 1 d U
H17A H 0.7214 0.4659 0.1937 0.051 Uiso 1 1 calc R
O18 O 0.4237(6) 0.3518(3) 0.4654(4) 0.0342(8) Uani 1 1 d U
O19 O 0.2314(8) 0.2500 -0.0097(5) 0.033(5) Uani 1 2 d S
H19A H 0.1811 0.2500 -0.0060 0.040 Uiso 1 2 calc SR
O20 O 0.1754(7) 0.2500 0.1209(5) 0.022(4) Uani 1 2 d S
H20A H 0.1322 0.2500 0.0976 0.026 Uiso 1 2 calc SR
O21 O 0.5479(5) 0.3117(2) 0.5154(4) 0.0325(8) Uani 1 1 d U
H21A H 0.5277 0.3261 0.5416 0.039 Uiso 1 1 calc R
O22 O 0.6204(8) 0.2500 0.5757(6) 0.056(6) Uani 1 2 d S
H22A H 0.6174 0.2500 0.6124 0.067 Uiso 1 2 calc SR
O23 O 0.1391(6) 0.3594(3) 0.2009(4) 0.0378(8) Uani 1 1 d U
H23A H 0.0889 0.3574 0.2041 0.045 Uiso 1 1 calc R
O24 O 0.5686(5) 0.3234(2) 0.3549(4) 0.0310(8) Uani 1 1 d U
H24A H 0.6103 0.3076 0.3599 0.037 Uiso 1 1 calc R
O25 O 0.8068(6) 0.4178(3) 0.2976(4) 0.043(4) Uani 1 1 d .
H25A H 0.8551 0.4091 0.2968 0.052 Uiso 1 1 calc R
O26 O 0.3202(5) 0.2873(2) -0.0788(3) 0.0282(8) Uani 1 1 d U
H26A H 0.3460 0.3055 -0.0969 0.034 Uiso 1 1 calc R
O27 O 0.4611(5) 0.2870(2) 0.2077(3) 0.0248(8) Uani 1 1 d U
H27A H 0.4593 0.3083 0.1845 0.030 Uiso 1 1 calc R
O28 O 0.4755(5) 0.3641(2) 0.2828(4) 0.0280(8) Uani 1 1 d U
H28A H 0.4645 0.3709 0.2470 0.034 Uiso 1 1 calc R
O29 O 0.1440(6) 0.4698(3) 0.1228(4) 0.0446(8) Uani 1 1 d U
H29A H 0.1225 0.4841 0.1485 0.053 Uiso 1 1 calc R
O30 O 0.6638(5) 0.4334(3) 0.3232(4) 0.032(3) Uani 1 1 d .
H30A H 0.6447 0.4463 0.3511 0.039 Uiso 1 1 calc R
O31 O 0.1759(6) 0.4382(3) 0.2315(4) 0.0462(8) Uani 1 1 d U
H31A H 0.1370 0.4533 0.2410 0.055 Uiso 1 1 calc R
O32 O 0.5526(8) 0.2500 0.2763(5) 0.0306(8) Uani 1 2 d SU
H32A H 0.6014 0.2500 0.2917 0.037 Uiso 1 2 calc SR
O33 O 0.1201(6) 0.4140(2) 0.0618(3) 0.033(3) Uani 1 1 d .
H33A H 0.0903 0.3935 0.0480 0.040 Uiso 1 1 calc R
O34 O 0.3383(6) 0.5377(3) 0.1483(4) 0.046(4) Uani 1 1 d .
H34A H 0.3574 0.5551 0.1251 0.055 Uiso 1 1 calc R
O35 O 0.2365(5) 0.5081(2) 0.1930(4) 0.0319(8) Uani 1 1 d U
H35A H 0.1861 0.5093 0.1957 0.038 Uiso 1 1 calc R
O36 O 0.2893(7) 0.4226(3) 0.3164(4) 0.059(4) Uani 1 1 d .
O37 O 0.7037(5) 0.3653(3) 0.3081(4) 0.0372(8) Uani 1 1 d U
H37A H 0.7141 0.3388 0.3113 0.045 Uiso 1 1 calc R
O38 O 0.3569(5) 0.5158(2) 0.2497(4) 0.033(3) Uani 1 1 d .
H38A H 0.3848 0.5208 0.2822 0.039 Uiso 1 1 calc R
O39 O 0.4089(6) 0.2500 0.2878(4) 0.0028(8) Uani 1 2 d SU
O40 O 0.2004(5) 0.3518(2) 0.1133(4) 0.0253(5) Uani 1 1 d U
O41 O 0.3558(5) 0.3089(2) 0.2547(4) 0.0299(8) Uani 1 1 d U
O42 O 0.1020(6) 0.2807(2) 0.2223(4) 0.039(4) Uani 1 1 d .
O43 O 0.4821(6) 0.5478(3) 0.2074(4) 0.0426(8) Uani 1 1 d U
O44 O 0.5199(6) 0.4389(3) 0.2932(4) 0.0366(8) Uani 1 1 d U
O45 O 0.1678(6) 0.4141(3) -0.0398(4) 0.0371(8) Uani 1 1 d U
O46 O 0.6712(5) 0.3361(2) 0.2084(4) 0.036(3) Uani 1 1 d .
O47 O 0.6879(6) 0.5106(3) 0.3000(4) 0.047(4) Uani 1 1 d .
O48 O 0.6277(6) 0.3359(3) 0.6007(4) 0.061(4) Uani 1 1 d .
O49 O 0.0721(6) 0.4475(3) -0.0375(4) 0.0475(8) Uani 1 1 d U
O50 O 0.7440(6) 0.4446(3) 0.4359(4) 0.059(4) Uani 1 1 d .
O51 O 0.7540(6) 0.3579(3) 0.4393(4) 0.054(4) Uani 1 1 d .
O52 O 0.3149(5) 0.3557(3) 0.2955(4) 0.0335(8) Uani 1 1 d U
O53 O 0.1749(6) 0.2905(3) -0.0980(4) 0.0390(8) Uani 1 1 d U
O54 O 0.3535(6) 0.3841(3) 0.4103(4) 0.0506(8) Uani 1 1 d U
O55 O 0.8740(6) 0.3833(3) 0.5012(4) 0.043(4) Uani 1 1 d .
O56 O 0.8925(9) 0.2500 0.6432(6) 0.067(7) Uani 1 2 d S
O57 O 0.7190(8) 0.3626(3) 0.6474(4) 0.062(5) Uani 1 1 d .
O58 O 0.5822(6) 0.5133(3) 0.3130(4) 0.051(4) Uani 1 1 d .
O59 O 0.3063(7) 0.4259(3) 0.0098(4) 0.059(5) Uani 1 1 d .
O60 O 0.2407(8) 0.4964(3) 0.3061(4) 0.068(5) Uani 1 1 d .
O61 O 0.2382(7) 0.5561(3) 0.2886(4) 0.049(4) Uani 1 1 d .
O62 O 0.0176(7) 0.5653(3) -0.0592(5) 0.0767(8) Uani 1 1 d U
O63 O 0.1809(6) 0.5455(3) 0.0985(4) 0.0497(8) Uani 1 1 d U
O64 O 0.0538(6) 0.5230(3) -0.0079(4) 0.0385(8) Uani 1 1 d U
O65 O 0.3575(7) 0.4732(3) 0.0641(5) 0.0656(6) Uani 1 1 d U
O66 O 0.7847(6) 0.4699(3) 0.3748(4) 0.052(4) Uani 1 1 d .
O67 O 0.8847(7) 0.31483(19) 0.4468(4) 0.066(5) Uani 1 1 d D
O68 O 0.1868(7) 0.5799(3) 0.1731(5) 0.0644(8) Uani 1 1 d U
O69 O 0.9702(13) 0.2500 0.5707(9) 0.145(11) Uani 1 2 d S
O70 O 0.7983(5) 0.5270(3) 0.2244(5) 0.0741(8) Uani 1 1 d DU
O71 O 0.7628(7) 0.2800(3) 0.2077(4) 0.065(5) Uani 1 1 d .
O72 O 0.5606(8) 0.3081(3) 0.0533(4) 0.074(5) Uani 1 1 d .
O73 O 0.8647(8) 0.4715(3) 0.2212(7) 0.0206(8) Uani 0.50 1 d PDU
O74 O 0.8913(9) 0.2500 0.4728(5) 0.070(7) Uani 1 2 d SD
O75 O 0.4061(6) 0.5891(3) 0.2320(4) 0.0556(8) Uani 1 1 d U
O76 O 0.6351(7) 0.3343(3) 0.1079(5) 0.065(5) Uani 1 1 d .
O77 O 0.4614(6) 0.4933(3) 0.1270(4) 0.045(4) Uani 1 1 d .
O78 O 0.8699(7) 0.3918(3) 0.5850(5) 0.0666(8) Uani 1 1 d U
O79 O 0.2127(5) 0.3068(2) 0.0559(4) 0.030(3) Uani 1 1 d .
O80 O 0.4811(6) 0.4734(3) 0.2316(4) 0.0403(8) Uani 1 1 d U
O81 O 0.4970(5) 0.2786(2) 0.4329(3) 0.0259(8) Uani 1 1 d U
O82 O 0.4019(8) 0.2500 0.1159(5) 0.0329(8) Uani 1 2 d SU
O83 O 0.2505(6) 0.3255(3) 0.2399(3) 0.031(3) Uani 1 1 d .
O84 O 0.5856(5) 0.3267(2) 0.2566(3) 0.0168(8) Uani 1 1 d U
O85 O 0.1251(6) 0.3192(3) -0.0430(4) 0.050(4) Uani 1 1 d .
O86 O 0.6496(6) 0.3374(3) 0.4556(4) 0.0349(8) Uani 1 1 d U
O87 O 0.4055(5) 0.4390(2) 0.2713(4) 0.0316(8) Uani 1 1 d U
O88 O 0.4956(7) 0.2500 0.3619(5) 0.0136(8) Uani 1 2 d SU
O89 O 0.6573(5) 0.3798(2) 0.4005(4) 0.0300(8) Uani 1 1 d U
O90 O 0.2269(5) 0.3645(2) 0.0341(4) 0.025(3) Uani 1 1 d .
O91 O 0.6123(6) 0.2888(2) 0.1942(4) 0.050(4) Uani 1 1 d .
O92 O 0.5195(7) 0.2500 0.1227(5) 0.0265(8) Uani 1 2 d SU
O93 O 0.4697(7) 0.2500 0.0520(5) 0.0255(8) Uani 1 2 d SU
O94 O 0.7334(10) 0.4730(5) 0.1238(7) 0.1385(8) Uani 1 1 d U
O95 O 1.0515(5) 0.3913(4) -0.2411(7) 0.3089(5) Uani 0.50 1 d PDU
O96 O 1.1518(6) 0.3853(4) -0.2801(5) 0.1959(8) Uani 0.50 1 d PDU
O97 O 1.0873(9) 0.3339(2) -0.2639(7) 0.2051(8) Uani 0.50 1 d PDU
O98 O 1.1499(7) 0.3649(5) -0.1984(4) 0.1290(6) Uani 0.50 1 d PDU
O99 O 0.7451(10) 0.5083(5) 0.0632(7) 0.1338(8) Uani 1 1 d U
O100 O 0.6617(17) 0.4720(9) 0.0583(9) 0.375(16) Uani 1 1 d .
O101 O 0.6692(18) 0.5235(9) 0.1155(13) 0.2927(8) Uani 1 1 d U
O102 O 0.4916(16) 0.4517(11) 0.5618(9) 0.36(2) Uani 1 1 d .
O103 O 0.4004(15) 0.4877(7) 0.5242(11) 0.2344(8) Uani 1 1 d U
O104 O 1.0178(15) 0.7500 -0.1072(11) 0.1456(8) Uani 1 2 d SU
O105 O 0.4619(9) 0.4486(4) 0.4846(7) 0.1181(8) Uani 1 1 d U
O106 O 0.5200(8) 0.6152(4) 0.0599(7) 0.0665(8) Uani 0.50 1 d PDU
O107 O 0.4287(8) 0.5725(7) 0.0504(8) 0.1771(8) Uani 0.50 1 d PDU
O108 O 0.5333(7) 0.5618(4) 0.1032(10) 0.1118(6) Uani 0.50 1 d PDU
O109 O 0.6566(17) 0.2500 0.3885(12) 0.1761(8) Uani 1 2 d SU
O110 O 0.217(3) 0.2500 0.4093(18) 0.2933(8) Uani 1 2 d SU
O111 O 0.244(3) 0.2500 0.333(2) 0.3643(8) Uani 1 2 d SU
O112 O 0.3737(10) 0.3674(5) 0.1678(7) 0.1371(8) Uani 1 1 d U
O113 O 0.4865(8) 0.3709(4) 0.1627(6) 0.0965(8) Uani 1 1 d U
O114 O 0.4192(7) 0.3428(4) 0.1073(5) 0.0813(5) Uani 1 1 d U
O115 O 0.7118(8) 0.2794(4) 0.3288(5) 0.0941(8) Uani 1 1 d U
O116 O 0.3126(13) 0.2787(6) 0.3894(9) 0.1991(8) Uani 1 1 d U
O117 O 0.7772(12) 0.2500 0.3936(6) 0.106(9) Uani 1 2 d S
O118 O 0.4097(7) 0.4049(3) 0.1139(5) 0.0731(4) Uani 1 1 d U
O119 O 0.3235(5) 0.6649(3) 0.0219(7) 0.1939(8) Uani 0.50 1 d PDU
O120 O 0.2704(10) 0.6125(3) 0.0487(4) 0.1036(8) Uani 0.50 1 d PDU
O121 O 0.2032(5) 0.6619(4) 0.0190(8) 0.2658(8) Uani 0.50 1 d PDU
O122 O 0.2604(12) 0.6276(5) -0.0365(3) 0.1933(8) Uani 0.50 1 d PDU
O123 O 0.3755(15) 0.4370(7) 0.5231(10) 0.2219(8) Uani 1 1 d U
O124 O 0.9348(6) 0.5346(3) -0.4790(5) 0.2783(8) Uani 1 1 d DU
O125 O 0.8591(7) 0.5838(4) -0.4938(5) 0.3298(8) Uani 1 1 d DU
O126 O 0.9498(6) 0.5867(4) -0.4281(6) 0.3830(8) Uani 1 1 d DU
O127 O 0.8577(6) 0.5482(5) -0.4211(5) 0.3577(8) Uani 1 1 d DU
O128 O 1.144(3) 0.7500 -0.1039(19) 0.3169(8) Uani 1 2 d SU
O129 O 1.0720(15) 0.7148(7) -0.1609(11) 0.2508(8) Uani 1 1 d U
O130 O 0.4530(11) 0.6110(5) 0.1173(7) 0.1711(8) Uani 0.50 1 d PDU
O131 O 1.0198(10) 0.6481(4) -0.2385(3) 0.2216(6) Uani 0.50 1 d PDU
O132 O 1.0505(8) 0.6585(3) -0.3185(5) 0.2919(8) Uani 0.50 1 d PDU
O133 O 0.9569(4) 0.6201(5) -0.3074(7) 0.3405(8) Uani 1 1 d DU
O134 O 1.0696(6) 0.6014(3) -0.2817(8) 0.1959(8) Uani 0.50 1 d PDU
O135 O 0.0801(7) 0.5455(3) 0.2668(5) 0.3970(8) Uani 1 1 d DU
O136 O -0.0261(4) 0.5295(4) 0.2226(7) 0.3416(6) Uani 1 1 d DU
O137 O 0.0815(6) 0.5137(4) 0.1931(3) 0.1905(8) Uani 1 1 d DU
O138 O 0.0434(10) 0.4846(2) 0.2630(5) 0.3112(8) Uani 1 1 d DU
O1W O 0.7669(7) 0.3154(3) 0.1187(5) 0.077(5) Uani 1 1 d .
O2W O 0.9421(8) 0.3343(4) 0.6558(5) 0.122(6) Uani 1 1 d .
O3W O 0.8217(9) 0.3075(3) 0.6985(5) 0.123(7) Uani 1 1 d .
O4W O 0.8450(6) 0.3882(3) 0.6867(4) 0.0536(8) Uani 1 1 d U
O5W O 0.4148(5) 0.4515(3) 0.3800(4) 0.0359(8) Uani 1 1 d U
O6W O 0.5524(5) 0.3900(3) 0.4897(4) 0.0358(8) Uani 1 1 d U
O7W O 0.4861(12) 0.2500 0.6043(8) 0.137(11) Uani 1 2 d S
O8W O 0.0424(7) 0.4126(4) 0.1529(6) 0.105(6) Uani 1 1 d .
O9W O 0.3511(7) 0.3580(3) -0.0173(4) 0.060(4) Uani 1 1 d .
O10W O 0.2894(7) 0.5384(3) 0.0403(4) 0.067(5) Uani 1 1 d .
O11W O 0.2313(6) 0.3640(2) -0.0856(4) 0.037(4) Uani 1 1 d .
O12W O 0.8762(7) 0.4104(3) 0.4148(5) 0.071(5) Uani 1 1 d .
O13W O 0.0720(6) 0.3095(3) 0.1213(4) 0.041(4) Uani 1 1 d .
O14W O 0.6006(6) 0.5246(3) 0.2081(5) 0.055(4) Uani 1 1 d .
O15W O 0.6836(6) 0.3971(3) 0.1434(4) 0.051(4) Uani 1 1 d .
O16W O 0.8379(6) 0.3475(3) 0.3595(5) 0.064(5) Uani 1 1 d .
O17W O 0.4506(11) 0.2500 -0.1056(7) 0.0848(8) Uani 1 2 d SU
O18W O 0.5768(6) 0.4545(3) 0.1609(4) 0.040(4) Uani 1 1 d .
O19W O 0.8150(6) 0.3431(3) 0.2389(5) 0.068(5) Uani 1 1 d .
O20W O 0.1586(9) 0.2500 -0.2056(6) 0.067(7) Uani 1 2 d S
O21W O 0.2508(9) 0.3074(4) -0.1810(5) 0.108(7) Uani 1 1 d .
O22W O 0.8268(7) 0.4102(4) 0.1859(5) 0.077(5) Uani 1 1 d .
O23W O 0.2755(6) 0.6233(3) 0.2537(4) 0.0559(8) Uani 1 1 d U
O24W O 0.3520(16) 0.2500 -0.1784(10) 0.146(12) Uani 1 2 d S
O25W O 0.2062(8) 0.3713(4) 0.3686(5) 0.102(6) Uani 1 1 d .
O26W O 0.4085(7) 0.2889(3) 0.5191(5) 0.070(5) Uani 1 1 d .
O27W O 0.8365(8) 0.5421(4) 0.3245(7) 0.129(7) Uani 1 1 d .
O28W O 0.1226(8) 0.4167(4) 0.3193(6) 0.1048(8) Uani 1 1 d U
O29W O 0.9195(8) 0.4764(4) 0.3227(6) 0.098(6) Uani 1 1 d .
O30W O 0.3043(10) 0.6153(3) 0.1535(5) 0.113(7) Uani 1 1 d .
O31W O 0.4649(7) 0.3071(3) -0.0250(5) 0.0730(8) Uani 1 1 d U
O32W O 0.1249(8) 0.3326(4) 0.3011(6) 0.0953(8) Uani 1 1 d U
O33W O 0.0205(7) 0.5128(3) 0.0955(4) 0.083(5) Uani 1 1 d .
O34W O 0.6298(8) 0.2500 -0.0051(4) 0.1856(8) Uani 1 2 d SDU

loop_
_atom_site_aniso_label
_atom_site_aniso_U_11
_atom_site_aniso_U_22
_atom_site_aniso_U_33
_atom_site_aniso_U_23
_atom_site_aniso_U_13
_atom_site_aniso_U_12
Gd1 0.0401(8) 0.0147(5) 0.0186(6) 0.000 -0.0023(6) 0.000
Gd2 0.0437(6) 0.0153(4) 0.0195(4) 0.0000(4) -0.0006(4) -0.0013(4)
Gd3 0.0420(9) 0.0170(6) 0.0212(6) 0.000 -0.0011(6) 0.000
Gd4 0.0428(6) 0.0131(4) 0.0290(5) 0.0021(4) -0.0012(5) 0.0005(4)
Gd5 0.0544(7) 0.0202(4) 0.0251(5) 0.0017(4) -0.0061(5) -0.0034(4)
Gd6 0.0569(7) 0.0173(4) 0.0229(5) -0.0005(4) -0.0070(5) 0.0014(4)
Gd7 0.0539(7) 0.0187(4) 0.0274(5) -0.0002(4) 0.0017(5) 0.0024(4)
Gd8 0.0617(10) 0.0188(6) 0.0222(7) 0.000 -0.0021(7) 0.000
Gd9 0.0557(7) 0.0140(4) 0.0224(5) 0.0002(4) -0.0059(5) 0.0017(4)
Gd10 0.0583(7) 0.0184(4) 0.0332(5) 0.0059(4) 0.0039(5) 0.0074(5)
Gd11 0.0542(7) 0.0262(5) 0.0415(6) 0.0068(5) -0.0027(5) 0.0043(5)
Gd12 0.0495(10) 0.0349(7) 0.0253(7) 0.000 0.0033(7) 0.000
Gd13 0.0577(7) 0.0141(4) 0.0322(5) 0.0026(4) -0.0067(5) -0.0005(4)
Gd14 0.0663(7) 0.0231(4) 0.0279(5) -0.0007(4) -0.0130(5) -0.0030(5)
Gd15 0.0662(11) 0.0270(7) 0.0413(8) 0.000 -0.0167(8) 0.000
Gd16 0.0501(7) 0.0258(4) 0.0252(5) 0.0045(4) -0.0022(5) 0.0033(5)
Gd17 0.0510(6) 0.0198(4) 0.0286(5) 0.0028(4) -0.0062(5) 0.0022(4)
Gd18 0.0612(7) 0.0373(5) 0.0423(6) 0.0049(5) -0.0124(6) -0.0128(5)
Gd19 0.0579(7) 0.0268(5) 0.0359(5) 0.0048(4) -0.0039(5) -0.0094(5)
Gd20 0.0618(8) 0.0409(5) 0.0417(6) 0.0056(5) -0.0010(6) -0.0097(5)
Gd21 0.0716(11) 0.0429(8) 0.0290(8) 0.000 -0.0085(8) 0.000
Gd22 0.0768(8) 0.0289(5) 0.0395(6) -0.0042(5) -0.0201(6) -0.0002(5)
Gd23 0.0796(8) 0.0166(4) 0.0344(5) 0.0001(4) -0.0074(6) -0.0010(5)
Gd24 0.0754(8) 0.0427(6) 0.0600(7) 0.0067(6) -0.0145(7) -0.0193(6)
Ni1 0.037(2) 0.0266(15) 0.0238(17) 0.000 -0.0041(16) 0.000
Ni2 0.0544(17) 0.0236(11) 0.0272(12) 0.0091(10) -0.0067(13) -0.0008(11)
Ni3 0.0619(19) 0.0341(13) 0.0417(15) -0.0019(12) 0.0001(14) 0.0004(13)
Ni4 0.0567(17) 0.0263(11) 0.0304(13) 0.0081(11) -0.0040(13) -0.0034(12)
Ni5 0.0689(19) 0.0360(13) 0.0397(14) 0.0019(12) -0.0123(14) -0.0053(13)
Ni6 0.0258(19) 0.0061(13) 0.0506(19) 0.000 -0.0276(16) 0.000
Cl1 0.111(7) 0.045(4) 0.040(4) 0.000 -0.017(5) 0.000
Cl2 0.073(4) 0.026(2) 0.043(3) -0.001(2) -0.013(3) 0.011(2)
Cl3 0.209(12) 0.074(6) 0.109(8) 0.000 -0.054(8) 0.000
Cl4 0.166(8) 0.123(5) 0.101(5) -0.041(5) 0.005(6) 0.000(6)
Cl5 0.227(9) 0.105(5) 0.085(5) 0.051(4) 0.083(5) 0.053(6)
Cl6 0.059(9) 0.106(10) 0.207(16) 0.027(11) 0.055(10) -0.026(8)
Cl7 0.0919(10) 0.0919(10) 0.0917(11) 0.0007(7) 0.0101(7) 0.0000(7)
Cl8 0.1313(10) 0.1311(10) 0.1310(11) 0.0000(7) 0.0143(7) 0.0002(7)
Cl9 0.2953(10) 0.2951(10) 0.2951(11) -0.0001(7) 0.0321(7) 0.0001(7)
Cl10 0.2228(10) 0.2225(10) 0.2227(11) -0.0001(7) 0.0243(7) 0.0001(7)
Cl11 0.212(13) 0.325(15) 0.319(16) -0.083(14) -0.009(12) -0.039(12)
Cl12 0.083(12) 0.34(2) 0.187(15) 0.112(17) -0.066(11) -0.037(14)
Cl13 0.116(12) 0.063(7) 0.181(15) -0.017(9) -0.011(11) -0.033(8)
Cl14 0.206(12) 0.254(12) 0.266(13) -0.016(11) -0.018(11) -0.004(10)
Cl15 0.118(9) 0.086(6) 0.186(12) 0.000 0.018(9) 0.000
Cl16 0.295(14) 0.165(8) 0.255(12) 0.001(9) -0.095(11) -0.010(9)
C1 0.0221(10) 0.0222(10) 0.0221(11) 0.0001(7) 0.0023(7) 0.0000(7)
C2 0.0254(7) 0.0254(7) 0.0254(8) 0.0000(5) 0.0029(5) 0.0000(5)
C3 0.0325(10) 0.0324(10) 0.0323(11) 0.000 0.0035(7) 0.000
C4 0.0222(10) 0.0221(10) 0.0221(11) 0.0002(7) 0.0026(7) 0.0001(7)
C5 0.0384(10) 0.0382(10) 0.0383(11) 0.0001(7) 0.0045(7) 0.0002(7)
C6 0.0248(10) 0.0247(10) 0.0247(11) 0.0000(7) 0.0025(7) -0.0001(7)
C7 0.0610(10) 0.0610(10) 0.0609(11) 0.0000(7) 0.0068(7) 0.0000(7)
C8 0.0505(10) 0.0504(10) 0.0505(11) 0.0001(7) 0.0054(7) 0.0000(7)
C9 0.081(19) 0.090(17) 0.19(3) -0.002(18) -0.048(19) -0.025(15)
C10 0.0425(10) 0.0424(10) 0.0424(11) 0.0001(7) 0.0047(7) 0.0000(7)
C11 0.1114(10) 0.1114(10) 0.1110(11) -0.0003(7) 0.0119(7) 0.0001(7)
C12 0.0781(10) 0.0781(10) 0.0782(11) 0.0000(7) 0.0085(7) 0.0000(7)
C13 0.0711(10) 0.0710(10) 0.0711(11) -0.0001(7) 0.0077(7) 0.0000(7)
C14 0.0451(10) 0.0450(10) 0.0449(11) 0.0001(7) 0.0051(7) -0.0001(7)
C15 0.10(2) 0.066(14) 0.14(2) -0.006(16) -0.020(18) -0.025(14)
C16 0.073(15) 0.027(10) 0.062(14) -0.004(10) -0.018(12) 0.019(10)
C17 0.1025(10) 0.1025(10) 0.1025(11) 0.0000(7) 0.0112(7) 0.0001(7)
C18 0.1146(6) 0.1146(6) 0.1146(6) 0.0000(4) 0.0126(4) 0.0000(4)
C19 0.1398(10) 0.1397(10) 0.1397(11) 0.0000(7) 0.0154(7) 0.0001(7)
C20 0.0574(10) 0.0574(10) 0.0574(11) -0.0002(7) 0.0063(7) 0.0002(7)
C21 0.0276(10) 0.0276(10) 0.0276(11) 0.0001(7) 0.0029(7) 0.0000(7)
C21' 0.0757(10) 0.0757(10) 0.0757(11) 0.0000(7) 0.0083(7) 0.0000(7)
C22 0.0315(10) 0.0315(10) 0.0315(11) 0.0000(7) 0.0035(7) 0.0000(7)
C22' 0.0672(10) 0.0673(10) 0.0673(11) 0.0000(7) 0.0074(7) 0.0001(7)
C23 0.0906(10) 0.0907(10) 0.0904(11) -0.0001(7) 0.0099(7) 0.0001(7)
C24 0.0490(10) 0.0489(10) 0.0488(11) 0.0000(7) 0.0052(7) 0.0000(7)
C25 0.0458(10) 0.0458(10) 0.0457(11) 0.0000(7) 0.0050(7) -0.0002(7)
C26 0.0783(10) 0.0781(10) 0.0781(11) 0.0000(7) 0.0086(7) -0.0002(7)
C27 0.059(15) 0.064(13) 0.089(16) -0.012(13) -0.001(13) -0.036(12)
C28 0.0512(10) 0.0513(10) 0.0512(11) 0.0001(7) 0.0055(7) 0.0000(7)
C29 0.0684(10) 0.0682(10) 0.0684(11) 0.0000(7) 0.0075(7) 0.0002(7)
C30 0.0438(10) 0.0436(10) 0.0437(11) 0.0000(7) 0.0047(7) 0.0000(7)
C31 0.1705(10) 0.1705(10) 0.1705(11) 0.0001(7) 0.0186(7) 0.0000(7)
C32 0.0729(10) 0.0728(10) 0.0730(11) 0.0002(7) 0.0080(7) 0.0002(7)
C33 0.0519(10) 0.0519(10) 0.0519(11) 0.000 0.0058(7) 0.000
C34 0.0130(10) 0.0130(10) 0.0131(11) 0.000 0.0014(7) 0.000
C35 0.0813(10) 0.0814(10) 0.0814(11) 0.0000(7) 0.0089(7) -0.0001(7)
C36 0.1301(10) 0.1302(10) 0.1302(11) -0.0001(7) 0.0142(7) 0.0000(7)
C37 0.0665(10) 0.0666(10) 0.0665(11) 0.000 0.0072(7) 0.000
C38 0.0476(10) 0.0475(10) 0.0476(11) 0.000 0.0053(7) 0.000
C39 0.096(19) 0.071(14) 0.14(2) 0.045(14) -0.062(16) 0.013(14)
C40 0.0404(10) 0.0405(10) 0.0404(11) -0.0001(7) 0.0045(7) 0.0000(7)
C41 0.0183(10) 0.0183(10) 0.0182(11) 0.000 0.0020(7) 0.000
O1 0.0312(10) 0.0308(10) 0.0311(11) -0.0003(7) 0.0034(7) -0.0001(7)
O2 0.0311(10) 0.0310(10) 0.0311(11) 0.000 0.0036(7) 0.000
O3 0.018(6) 0.015(5) 0.031(6) 0.004(5) 0.001(5) 0.000(5)
O4 0.040(8) 0.023(6) 0.045(7) 0.007(6) -0.021(6) 0.001(5)
O5 0.0246(10) 0.0238(10) 0.0243(11) 0.0000(7) 0.0021(7) 0.0003(7)
O6 0.052(8) 0.023(6) 0.042(7) -0.006(6) 0.006(7) 0.010(6)
O7 0.0421(10) 0.0415(10) 0.0418(11) 0.0000(7) 0.0044(7) 0.0000(7)
O8 0.060(9) 0.030(6) 0.074(9) -0.004(7) -0.025(8) -0.011(6)
O9 0.027(7) 0.020(5) 0.024(6) -0.015(5) -0.008(5) 0.009(5)
O10 0.0209(10) 0.0203(10) 0.0204(10) -0.0005(7) 0.0024(7) 0.0004(7)
O11 0.032(7) 0.033(6) 0.018(6) -0.006(5) -0.011(5) 0.006(5)
O12 0.0291(10) 0.0291(10) 0.0288(11) 0.000 0.0030(7) 0.000
O13 0.0309(10) 0.0306(10) 0.0305(11) -0.0005(7) 0.0033(7) 0.0004(7)
O14 0.0355(10) 0.0351(10) 0.0353(11) 0.0003(7) 0.0035(7) -0.0005(7)
O15 0.054(12) 0.027(9) 0.061(12) 0.000 0.003(11) 0.000
O16 0.0294(10) 0.0287(10) 0.0290(11) 0.0003(7) 0.0029(7) 0.0000(7)
O17 0.0428(10) 0.0424(10) 0.0423(11) 0.0000(7) 0.0045(7) -0.0003(7)
O18 0.0343(10) 0.0340(10) 0.0340(11) -0.0002(7) 0.0034(7) -0.0002(7)
O19 0.043(11) 0.032(8) 0.023(9) 0.000 -0.005(8) 0.000
O20 0.009(9) 0.022(7) 0.036(9) 0.000 0.002(8) 0.000
O21 0.0327(10) 0.0324(10) 0.0323(11) 0.0006(7) 0.0032(7) -0.0002(7)
O22 0.073(13) 0.022(8) 0.061(11) 0.000 -0.045(10) 0.000
O23 0.0382(10) 0.0375(10) 0.0377(11) 0.0001(7) 0.0039(7) 0.0002(7)
O24 0.0312(10) 0.0309(10) 0.0310(11) 0.0001(7) 0.0033(7) -0.0002(7)
O25 0.038(8) 0.035(6) 0.056(8) 0.016(6) 0.001(7) 0.016(6)
O26 0.0283(10) 0.0283(10) 0.0280(11) 0.0000(7) 0.0034(7) -0.0001(7)
O27 0.0249(10) 0.0247(10) 0.0248(11) 0.0005(7) 0.0026(7) -0.0001(7)
O28 0.0281(10) 0.0278(10) 0.0281(11) 0.0004(7) 0.0029(7) 0.0003(7)
O29 0.0446(10) 0.0445(10) 0.0446(11) 0.0001(7) 0.0051(7) 0.0002(7)
O30 0.038(8) 0.041(6) 0.019(6) 0.008(6) 0.013(6) -0.003(6)
O31 0.0465(10) 0.0458(10) 0.0464(11) 0.0000(7) 0.0050(7) 0.0003(7)
O32 0.0306(10) 0.0306(10) 0.0307(11) 0.000 0.0035(7) 0.000
O33 0.060(8) 0.013(5) 0.024(6) 0.004(5) -0.005(6) 0.009(6)
O34 0.058(8) 0.036(6) 0.040(7) 0.008(6) -0.016(7) -0.027(6)
O35 0.0319(10) 0.0318(10) 0.0321(11) 0.0005(7) 0.0035(7) 0.0001(7)
O36 0.113(11) 0.024(6) 0.034(7) 0.009(6) -0.015(8) 0.009(7)
O37 0.0375(10) 0.0371(10) 0.0371(11) 0.0001(7) 0.0040(7) -0.0004(7)
O38 0.045(8) 0.021(5) 0.031(6) 0.009(5) 0.000(6) 0.009(5)
O39 0.0027(10) 0.0028(10) 0.0029(11) 0.000 0.0002(7) 0.000
O40 0.0254(7) 0.0251(7) 0.0254(8) 0.0000(5) 0.0027(5) 0.0000(5)
O41 0.0298(10) 0.0298(10) 0.0301(11) -0.0002(7) 0.0029(7) 0.0003(7)
O42 0.052(8) 0.014(5) 0.052(7) -0.004(6) 0.015(7) 0.009(6)
O43 0.0426(10) 0.0424(10) 0.0427(11) 0.0003(7) 0.0047(7) -0.0001(7)
O44 0.0368(10) 0.0364(10) 0.0366(11) -0.0001(7) 0.0039(7) -0.0004(7)
O45 0.0372(10) 0.0369(10) 0.0371(11) -0.0001(7) 0.0041(7) 0.0004(7)
O46 0.041(8) 0.026(6) 0.036(7) 0.009(5) -0.020(6) -0.010(6)
O47 0.072(10) 0.042(7) 0.024(7) -0.003(6) -0.010(7) -0.017(7)
O48 0.057(9) 0.059(8) 0.059(8) -0.017(7) -0.020(8) 0.013(7)
O49 0.0475(10) 0.0476(10) 0.0475(11) 0.0000(7) 0.0052(7) 0.0004(7)
O50 0.066(10) 0.059(8) 0.052(8) -0.018(7) 0.005(8) -0.027(7)
O51 0.065(10) 0.031(6) 0.062(8) 0.030(6) -0.010(8) -0.015(6)
O52 0.0335(10) 0.0333(10) 0.0337(11) 0.0000(7) 0.0034(7) -0.0001(7)
O53 0.0388(10) 0.0390(10) 0.0391(11) 0.0001(7) 0.0041(7) -0.0001(7)
O54 0.0507(10) 0.0503(10) 0.0507(11) -0.0003(7) 0.0055(7) 0.0001(7)
O55 0.059(9) 0.046(7) 0.021(6) -0.001(6) -0.012(6) -0.006(6)
O56 0.093(15) 0.036(9) 0.059(12) 0.000 -0.044(11) 0.000
O57 0.122(12) 0.049(7) 0.021(7) -0.014(6) 0.027(8) -0.007(8)
O58 0.048(9) 0.055(8) 0.057(8) -0.023(7) 0.032(7) 0.004(7)
O59 0.122(12) 0.019(6) 0.034(7) -0.004(6) 0.000(8) 0.000(7)
O60 0.136(13) 0.026(6) 0.044(8) 0.003(6) 0.026(9) -0.010(8)
O61 0.105(11) 0.019(6) 0.025(6) 0.010(6) 0.021(7) 0.014(7)
O62 0.0766(10) 0.0767(10) 0.0768(11) 0.0003(7) 0.0082(7) 0.0001(7)
O63 0.0498(10) 0.0497(10) 0.0496(11) 0.0000(7) 0.0054(7) 0.0005(7)
O64 0.0386(10) 0.0383(10) 0.0385(11) 0.0002(7) 0.0045(7) -0.0002(7)
O65 0.0656(7) 0.0656(7) 0.0656(8) 0.0001(5) 0.0072(5) 0.0000(5)
O66 0.064(9) 0.034(6) 0.056(8) -0.008(7) 0.000(8) -0.003(7)
O67 0.087(11) 0.048(7) 0.055(8) 0.009(7) -0.028(8) -0.014(7)
O68 0.0644(10) 0.0642(10) 0.0646(11) -0.0001(7) 0.0066(7) 0.0002(7)
O69 0.17(2) 0.051(12) 0.18(2) 0.000 -0.10(2) 0.000
O70 0.0742(10) 0.0741(10) 0.0741(11) 0.0003(7) 0.0082(7) -0.0002(7)
O71 0.089(11) 0.035(7) 0.066(9) 0.002(7) -0.015(8) -0.014(7)
O72 0.131(13) 0.051(8) 0.035(8) 0.009(7) -0.015(9) -0.029(8)
O73 0.0206(10) 0.0206(10) 0.0208(11) 0.0002(7) 0.0024(7) -0.0001(7)
O74 0.054(13) 0.093(13) 0.054(12) 0.000 -0.036(10) 0.000
O75 0.0558(10) 0.0552(10) 0.0557(11) 0.0000(7) 0.0060(7) -0.0003(7)
O76 0.085(10) 0.033(6) 0.068(9) 0.022(7) -0.023(8) -0.031(7)
O77 0.059(9) 0.024(6) 0.049(8) 0.015(6) -0.010(7) 0.003(6)
O78 0.0667(10) 0.0666(10) 0.0666(11) -0.0002(7) 0.0071(7) -0.0004(7)
O79 0.035(7) 0.018(5) 0.033(6) 0.014(5) -0.011(6) -0.010(5)
O80 0.0405(10) 0.0401(10) 0.0402(11) 0.0003(7) 0.0043(7) 0.0000(7)
O81 0.0262(10) 0.0257(10) 0.0257(11) 0.0002(7) 0.0028(7) -0.0004(7)
O82 0.0329(10) 0.0329(10) 0.0330(11) 0.000 0.0035(7) 0.000
O83 0.045(8) 0.034(6) 0.013(6) -0.006(5) -0.007(6) -0.010(6)
O84 0.0170(10) 0.0166(10) 0.0167(10) -0.0002(7) 0.0019(7) -0.0001(7)
O85 0.047(9) 0.064(8) 0.037(7) -0.016(7) -0.007(7) 0.008(7)
O86 0.0350(10) 0.0349(10) 0.0348(11) 0.0002(7) 0.0037(7) 0.0000(7)
O87 0.0318(10) 0.0314(10) 0.0317(11) 0.0002(7) 0.0035(7) -0.0002(7)
O88 0.0137(10) 0.0136(10) 0.0136(11) 0.000 0.0015(7) 0.000
O89 0.0301(10) 0.0298(10) 0.0302(11) 0.0002(7) 0.0031(7) 0.0004(7)
O90 0.024(7) 0.015(5) 0.038(7) -0.002(5) 0.007(6) -0.002(5)
O91 0.064(9) 0.017(5) 0.058(8) -0.001(6) -0.037(7) -0.008(6)
O92 0.0264(10) 0.0265(10) 0.0265(11) 0.000 0.0029(7) 0.000
O93 0.0255(10) 0.0256(10) 0.0254(11) 0.000 0.0027(7) 0.000
O94 0.1385(10) 0.1386(10) 0.1385(11) 0.0002(7) 0.0152(7) 0.0000(7)
O95 0.3088(6) 0.3089(6) 0.3088(6) 0.0000(4) 0.0339(4) 0.0000(4)
O96 0.1959(10) 0.1959(10) 0.1959(11) 0.0000(7) 0.0215(7) 0.0001(7)
O97 0.2051(10) 0.2051(10) 0.2052(11) 0.0000(7) 0.0225(7) -0.0001(7)
O98 0.1290(7) 0.1290(7) 0.1290(8) 0.0000(5) 0.0141(5) 0.0001(5)
O99 0.1339(10) 0.1338(10) 0.1338(11) 0.0001(7) 0.0149(7) -0.0001(7)
O100 0.54(4) 0.45(3) 0.17(2) -0.17(2) 0.19(3) -0.36(3)
O101 0.2927(10) 0.2926(10) 0.2926(11) 0.0000(7) 0.0321(7) 0.0000(7)
O102 0.34(3) 0.51(5) 0.18(2) -0.04(3) -0.17(2) 0.00(4)
O103 0.2344(10) 0.2343(10) 0.2344(11) -0.0001(7) 0.0257(7) 0.0002(7)
O104 0.1456(10) 0.1455(10) 0.1456(11) 0.000 0.0161(7) 0.000
O105 0.1181(10) 0.1182(10) 0.1180(11) -0.0001(7) 0.0130(7) 0.0002(7)
O106 0.0664(10) 0.0664(10) 0.0665(11) 0.0001(7) 0.0073(7) -0.0001(7)
O107 0.1771(10) 0.1771(10) 0.1771(11) 0.0000(7) 0.0194(7) -0.0001(7)
O108 0.1118(7) 0.1118(7) 0.1118(8) 0.0000(5) 0.0123(5) 0.0000(5)
O109 0.1761(10) 0.1762(10) 0.1761(11) 0.000 0.0194(7) 0.000
O110 0.2933(10) 0.2933(10) 0.2933(11) 0.000 0.0322(7) 0.000
O111 0.3643(10) 0.3643(10) 0.3643(11) 0.000 0.0399(7) 0.000
O112 0.1372(10) 0.1371(10) 0.1372(11) 0.0002(7) 0.0152(7) 0.0001(7)
O113 0.0965(10) 0.0964(10) 0.0965(11) 0.0000(7) 0.0104(7) 0.0002(7)
O114 0.0813(6) 0.0812(6) 0.0813(6) 0.0000(4) 0.0088(4) 0.0000(4)
O115 0.0942(10) 0.0939(10) 0.0941(11) 0.0001(7) 0.0103(7) 0.0000(7)
O116 0.1991(10) 0.1991(10) 0.1992(11) 0.0001(7) 0.0218(7) 0.0000(7)
O117 0.15(2) 0.127(17) 0.030(11) 0.000 -0.043(13) 0.000
O118 0.0731(5) 0.0731(5) 0.0731(5) 0.0001(4) 0.0080(4) 0.0000(4)
O119 0.1939(10) 0.1940(10) 0.1939(11) 0.0000(7) 0.0212(7) 0.0000(7)
O120 0.1037(10) 0.1035(10) 0.1035(11) 0.0000(7) 0.0113(7) -0.0001(7)
O121 0.2658(10) 0.2658(10) 0.2659(11) 0.0000(7) 0.0291(7) 0.0000(7)
O122 0.1933(10) 0.1934(10) 0.1933(11) 0.0000(7) 0.0212(7) -0.0001(7)
O123 0.2219(10) 0.2219(10) 0.2218(11) 0.0000(7) 0.0243(7) -0.0001(7)
O124 0.2783(10) 0.2782(10) 0.2783(11) -0.0001(7) 0.0305(7) 0.0001(7)
O125 0.3298(10) 0.3298(10) 0.3298(11) 0.0000(7) 0.0361(7) -0.0001(7)
O126 0.3830(10) 0.3830(10) 0.3830(11) 0.0000(7) 0.0419(7) -0.0001(7)
O127 0.3576(10) 0.3577(10) 0.3578(11) 0.0000(7) 0.0391(7) 0.0000(7)
O128 0.3168(10) 0.3169(10) 0.3168(11) 0.000 0.0347(7) 0.000
O129 0.2508(10) 0.2508(10) 0.2508(11) -0.0001(7) 0.0275(7) 0.0000(7)
O130 0.1711(10) 0.1710(10) 0.1711(11) 0.0000(7) 0.0188(7) 0.0001(7)
O131 0.2216(7) 0.2216(7) 0.2216(8) 0.0000(5) 0.0243(5) 0.0000(5)
O132 0.2919(10) 0.2919(10) 0.2919(11) 0.0000(7) 0.0320(7) 0.0001(7)
O133 0.3405(10) 0.3405(10) 0.3405(11) 0.0000(7) 0.0373(7) 0.0001(7)
O134 0.1958(10) 0.1959(10) 0.1959(11) 0.0000(7) 0.0216(7) 0.0000(7)
O135 0.3969(10) 0.3969(10) 0.3970(11) -0.0001(7) 0.0436(7) 0.0000(7)
O136 0.3416(7) 0.3416(7) 0.3416(8) 0.0000(5) 0.0374(5) 0.0000(5)
O137 0.1905(10) 0.1905(10) 0.1905(11) 0.0000(7) 0.0210(7) 0.0000(7)
O138 0.3112(10) 0.3112(10) 0.3112(11) 0.0000(7) 0.0342(7) -0.0001(7)
O1W 0.095(12) 0.065(9) 0.072(10) -0.004(8) 0.010(9) 0.024(9)
O2W 0.116(13) 0.143(13) 0.091(11) -0.063(10) -0.061(10) 0.058(11)
O3W 0.221(17) 0.067(9) 0.062(9) 0.018(8) -0.072(11) -0.049(11)
O4W 0.0538(10) 0.0535(10) 0.0536(11) -0.0003(7) 0.0059(7) -0.0002(7)
O5W 0.0361(10) 0.0356(10) 0.0359(11) 0.0000(7) 0.0038(7) 0.0000(7)
O6W 0.0360(10) 0.0355(10) 0.0360(11) -0.0001(7) 0.0039(7) -0.0004(7)
O7W 0.09(2) 0.26(3) 0.063(15) 0.000 0.002(15) 0.000
O8W 0.070(11) 0.117(11) 0.129(13) 0.068(11) 0.016(11) 0.035(10)
O9W 0.091(11) 0.053(7) 0.035(7) 0.016(7) 0.008(8) -0.010(8)
O10W 0.084(10) 0.053(7) 0.055(8) 0.022(7) -0.039(8) -0.017(7)
O11W 0.060(8) 0.021(6) 0.028(6) 0.002(5) -0.008(6) 0.016(6)
O12W 0.073(10) 0.074(9) 0.058(9) 0.014(8) -0.022(8) -0.014(8)
O13W 0.048(8) 0.041(6) 0.028(6) 0.001(6) -0.015(6) 0.003(6)
O14W 0.055(9) 0.034(6) 0.072(9) -0.003(7) -0.011(8) 0.005(7)
O15W 0.078(10) 0.048(7) 0.030(7) 0.002(6) 0.019(7) -0.015(7)
O16W 0.049(9) 0.073(8) 0.066(9) -0.009(8) -0.009(8) 0.013(7)
O17W 0.0848(10) 0.0849(10) 0.0847(11) 0.000 0.0094(7) 0.000
O18W 0.054(8) 0.036(6) 0.033(7) 0.008(6) 0.016(7) -0.021(6)
O19W 0.032(9) 0.062(8) 0.108(11) -0.021(8) 0.001(8) -0.008(7)
O20W 0.062(14) 0.098(14) 0.038(11) 0.000 -0.013(11) 0.000
O21W 0.155(16) 0.091(11) 0.075(11) 0.031(9) -0.002(12) -0.001(11)
O22W 0.074(11) 0.112(11) 0.052(8) 0.019(9) 0.042(8) 0.012(9)
O23W 0.0561(10) 0.0557(10) 0.0558(11) -0.0002(7) 0.0061(7) 0.0001(7)
O24W 0.23(3) 0.065(14) 0.13(2) 0.000 -0.02(2) 0.000
O25W 0.125(14) 0.101(11) 0.071(10) 0.007(9) -0.027(10) -0.028(10)
O26W 0.107(12) 0.050(7) 0.059(9) 0.028(7) 0.034(9) 0.014(8)
O27W 0.116(13) 0.093(10) 0.169(16) 0.031(11) -0.027(12) -0.091(9)
O28W 0.1048(10) 0.1049(10) 0.1050(11) -0.0004(7) 0.0122(7) 0.0007(7)
O29W 0.076(12) 0.083(10) 0.136(14) -0.011(11) 0.014(11) -0.011(9)
O30W 0.207(18) 0.057(9) 0.075(11) 0.031(9) 0.015(12) 0.043(11)
O31W 0.0731(10) 0.0732(10) 0.0729(11) 0.0003(7) 0.0080(7) -0.0004(7)
O32W 0.0955(10) 0.0951(10) 0.0953(11) 0.0000(7) 0.0106(7) -0.0003(7)
O33W 0.106(12) 0.083(9) 0.053(9) -0.019(8) -0.025(9) 0.058(9)
O34W 0.1856(10) 0.1856(10) 0.1857(11) 0.000 0.0203(7) 0.000

loop_
_atom_type_symbol
_atom_type_description
_atom_type_scat_dispersion_real
_atom_type_scat_dispersion_imag
_atom_type_scat_source
C C 0.0033 0.0016 'International Tables Vol C Tables 4.2.6.8 and 6.1.1.4'
H H 0.0000 0.0000 'International Tables Vol C Tables 4.2.6.8 and 6.1.1.4'
O O 0.0106 0.0060 'International Tables Vol C Tables 4.2.6.8 and 6.1.1.4'
Cl Cl 0.1484 0.1585 'International Tables Vol C Tables 4.2.6.8 and 6.1.1.4'
Ni Ni 0.3393 1.1124 'International Tables Vol C Tables 4.2.6.8 and 6.1.1.4'
Gd Gd -0.1653 3.9035 'International Tables Vol C Tables 4.2.6.8 and 6.1.1.4'

loop_
_geom_angle_atom_site_label_1
_geom_angle_atom_site_label_2
_geom_angle_atom_site_label_3
_geom_angle
_geom_angle_site_symmetry_1
_geom_angle_site_symmetry_3
O39 Gd1 O27 73.8(3) . .
O39 Gd1 O27 73.8(3) . 4_565
O27 Gd1 O27 70.5(4) . 4_565
O39 Gd1 O10 137.8(2) . 4_565
O27 Gd1 O10 139.8(3) . 4_565
O27 Gd1 O10 92.8(3) 4_565 4_565
O39 Gd1 O10 137.8(2) . .
O27 Gd1 O10 92.8(3) . .
O27 Gd1 O10 139.8(3) 4_565 .
O10 Gd1 O10 76.6(4) 4_565 .
O39 Gd1 O2 97.9(4) . .
O27 Gd1 O2 143.0(2) . .
O27 Gd1 O2 143.0(2) 4_565 .
O10 Gd1 O2 68.9(3) 4_565 .
O10 Gd1 O2 68.9(3) . .
O39 Gd1 O82 139.6(4) . .
O27 Gd1 O82 73.4(3) . .
O27 Gd1 O82 73.4(3) 4_565 .
O10 Gd1 O82 66.7(3) 4_565 .
O10 Gd1 O82 66.7(3) . .
O2 Gd1 O82 122.5(5) . .
O39 Gd1 O41 61.3(2) . .
O27 Gd1 O41 64.9(3) . .
O27 Gd1 O41 123.0(3) 4_565 .
O10 Gd1 O41 144.1(3) 4_565 .
O10 Gd1 O41 76.7(3) . .
O2 Gd1 O41 79.4(3) . .
O82 Gd1 O41 122.0(2) . .
O39 Gd1 O41 61.3(2) . 4_565
O27 Gd1 O41 123.0(3) . 4_565
O27 Gd1 O41 64.9(3) 4_565 4_565
O10 Gd1 O41 76.7(3) 4_565 4_565
O10 Gd1 O41 144.1(3) . 4_565
O2 Gd1 O41 79.4(3) . 4_565
O82 Gd1 O41 122.0(2) . 4_565
O41 Gd1 O41 114.2(4) . 4_565
O39 Gd1 Ni1 74.5(3) . .
O27 Gd1 Ni1 35.5(2) . .
O27 Gd1 Ni1 35.5(2) 4_565 .
O10 Gd1 Ni1 116.7(2) 4_565 .
O10 Gd1 Ni1 116.7(2) . .
O2 Gd1 Ni1 172.4(3) . .
O82 Gd1 Ni1 65.1(3) . .
O41 Gd1 Ni1 96.6(2) . .
O41 Gd1 Ni1 96.6(2) 4_565 .
O39 Gd1 Gd3 176.1(3) . .
O27 Gd1 Gd3 109.3(2) . .
O27 Gd1 Gd3 109.3(2) 4_565 .
O10 Gd1 Gd3 40.8(2) 4_565 .
O10 Gd1 Gd3 40.8(2) . .
O2 Gd1 Gd3 78.2(3) . .
O82 Gd1 Gd3 44.3(3) . .
O41 Gd1 Gd3 117.5(2) . .
O41 Gd1 Gd3 117.5(2) 4_565 .
Ni1 Gd1 Gd3 109.45(6) . .
O39 Gd1 Gd2 37.27(17) . .
O27 Gd1 Gd2 39.4(2) . .
O27 Gd1 Gd2 78.6(2) 4_565 .
O10 Gd1 Gd2 171.0(2) 4_565 .
O10 Gd1 Gd2 111.7(2) . .
O2 Gd1 Gd2 116.7(3) . .
O82 Gd1 Gd2 112.6(3) . .
O41 Gd1 Gd2 44.4(2) . .
O41 Gd1 Gd2 97.1(2) 4_565 .
Ni1 Gd1 Gd2 57.06(4) . .
Gd3 Gd1 Gd2 144.83(3) . .
O39 Gd2 O24 137.2(3) . .
O39 Gd2 O28 139.1(3) . .
O24 Gd2 O28 76.3(3) . .
O39 Gd2 O3 99.2(4) . .
O24 Gd2 O3 68.4(3) . .
O28 Gd2 O3 68.5(3) . .
O39 Gd2 O27 73.6(4) . .
O24 Gd2 O27 139.9(4) . .
O28 Gd2 O27 93.3(3) . .
O3 Gd2 O27 143.4(3) . .
O39 Gd2 O32 74.4(4) . .
O24 Gd2 O32 91.6(4) . .
O28 Gd2 O32 138.3(4) . .
O3 Gd2 O32 143.3(4) . .
O27 Gd2 O32 70.6(4) . .
O39 Gd2 O88 60.5(3) . .
O24 Gd2 O88 76.8(3) . .
O28 Gd2 O88 144.5(3) . .
O3 Gd2 O88 80.3(3) . .
O27 Gd2 O88 122.1(3) . .
O32 Gd2 O88 64.8(4) . .
O39 Gd2 O84 139.6(3) . .
O24 Gd2 O84 66.2(3) . .
O28 Gd2 O84 66.2(3) . .
O3 Gd2 O84 121.3(3) . .
O27 Gd2 O84 74.2(3) . .
O32 Gd2 O84 72.4(3) . .
O88 Gd2 O84 121.5(3) . .
O39 Gd2 O41 61.4(3) . .
O24 Gd2 O41 145.4(3) . .
O28 Gd2 O41 78.0(3) . .
O3 Gd2 O41 80.8(3) . .
O27 Gd2 O41 64.0(3) . .
O32 Gd2 O41 123.0(4) . .
O88 Gd2 O41 114.2(4) . .
O84 Gd2 O41 122.2(3) . .
O39 Gd2 Ni1 74.8(3) . .
O24 Gd2 Ni1 115.8(3) . .
O28 Gd2 Ni1 116.2(3) . .
O3 Gd2 Ni1 174.0(2) . .
O27 Gd2 Ni1 35.7(2) . .
O32 Gd2 Ni1 35.5(3) . .
O88 Gd2 Ni1 96.2(2) . .
O84 Gd2 Ni1 64.76(19) . .
O41 Gd2 Ni1 96.2(2) . .
O39 Gd2 Gd5 176.2(3) . .
O24 Gd2 Gd5 41.0(2) . .
O28 Gd2 Gd5 40.0(2) . .
O3 Gd2 Gd5 77.0(2) . .
O27 Gd2 Gd5 109.8(2) . .
O32 Gd2 Gd5 108.4(3) . .
O88 Gd2 Gd5 117.9(2) . .
O84 Gd2 Gd5 44.23(19) . .
O41 Gd2 Gd5 118.0(2) . .
Ni1 Gd2 Gd5 108.99(5) . .
O39 Gd2 Gd2 37.2(2) . 4_565
O24 Gd2 Gd2 111.0(2) . 4_565
O28 Gd2 Gd2 171.5(2) . 4_565
O3 Gd2 Gd2 117.8(2) . 4_565
O27 Gd2 Gd2 78.3(2) . 4_565
O32 Gd2 Gd2 39.8(3) . 4_565
O88 Gd2 Gd2 43.9(2) . 4_565
O84 Gd2 Gd2 112.01(19) . 4_565
O41 Gd2 Gd2 96.9(2) . 4_565
Ni1 Gd2 Gd2 57.14(3) . 4_565
Gd5 Gd2 Gd2 144.401(19) . 4_565
O11 Gd3 O11 74.4(5) . 4_565
O11 Gd3 O10 92.2(3) . .
O11 Gd3 O10 141.7(3) 4_565 .
O11 Gd3 O10 141.7(3) . 4_565
O11 Gd3 O10 92.2(3) 4_565 4_565
O10 Gd3 O10 76.3(4) . 4_565
O11 Gd3 O19 66.4(4) . .
O11 Gd3 O19 66.4(4) 4_565 .
O10 Gd3 O19 140.6(2) . .
O10 Gd3 O19 140.6(2) 4_565 .
O11 Gd3 O20 139.3(3) . .
O11 Gd3 O20 139.3(3) 4_565 .
O10 Gd3 O20 72.0(3) . .
O10 Gd3 O20 72.0(3) 4_565 .
O19 Gd3 O20 102.2(5) . .
O11 Gd3 O79 130.0(3) . 4_565
O11 Gd3 O79 68.4(3) 4_565 4_565
O10 Gd3 O79 137.4(3) . 4_565
O10 Gd3 O79 72.7(3) 4_565 4_565
O19 Gd3 O79 68.7(3) . 4_565
O20 Gd3 O79 71.1(3) . 4_565
O11 Gd3 O79 68.4(3) . .
O11 Gd3 O79 130.0(3) 4_565 .
O10 Gd3 O79 72.7(3) . .
O10 Gd3 O79 137.4(3) 4_565 .
O19 Gd3 O79 68.7(3) . .
O20 Gd3 O79 71.1(3) . .
O79 Gd3 O79 113.7(4) 4_565 .
O11 Gd3 O82 74.3(4) . .
O11 Gd3 O82 74.3(4) 4_565 .
O10 Gd3 O82 67.5(3) . .
O10 Gd3 O82 67.5(3) 4_565 .
O19 Gd3 O82 130.0(5) . .
O20 Gd3 O82 127.8(5) . .
O79 Gd3 O82 123.1(2) 4_565 .
O79 Gd3 O82 123.1(2) . .
O11 Gd3 Gd1 110.3(2) . .
O11 Gd3 Gd1 110.3(2) 4_565 .
O10 Gd3 Gd1 40.7(2) . .
O10 Gd3 Gd1 40.7(2) 4_565 .
O19 Gd3 Gd1 175.6(4) . .
O20 Gd3 Gd1 82.2(3) . .
O79 Gd3 Gd1 113.1(2) 4_565 .
O79 Gd3 Gd1 113.1(2) . .
O82 Gd3 Gd1 45.6(4) . .
O11 Gd3 Gd16 90.5(2) . 4_565
O11 Gd3 Gd16 37.9(2) 4_565 4_565
O10 Gd3 Gd16 176.9(2) . 4_565
O10 Gd3 Gd16 100.6(2) 4_565 4_565
O19 Gd3 Gd16 42.35(8) . 4_565
O20 Gd3 Gd16 106.9(2) . 4_565
O79 Gd3 Gd16 40.2(2) 4_565 4_565
O79 Gd3 Gd16 109.9(2) . 4_565
O82 Gd3 Gd16 111.7(3) . 4_565
Gd1 Gd3 Gd16 136.58(2) . 4_565
O11 Gd3 Gd16 37.9(2) . .
O11 Gd3 Gd16 90.5(2) 4_565 .
O10 Gd3 Gd16 100.6(2) . .
O10 Gd3 Gd16 176.9(2) 4_565 .
O19 Gd3 Gd16 42.35(8) . .
O20 Gd3 Gd16 106.9(2) . .
O79 Gd3 Gd16 109.9(2) 4_565 .
O79 Gd3 Gd16 40.2(2) . .
O82 Gd3 Gd16 111.7(3) . .
Gd1 Gd3 Gd16 136.58(2) . .
Gd16 Gd3 Gd16 82.52(3) 4_565 .
O83 Gd4 O20 142.4(4) . .
O83 Gd4 O10 82.1(3) . .
O20 Gd4 O10 73.8(4) . .
O83 Gd4 O42 90.8(4) . .
O20 Gd4 O42 92.2(4) . .
O10 Gd4 O42 144.1(3) . .
O83 Gd4 O2 74.1(3) . .
O20 Gd4 O2 70.4(4) . .
O10 Gd4 O2 68.3(4) . .
O42 Gd4 O2 75.8(4) . .
O83 Gd4 O40 98.3(3) . .
O20 Gd4 O40 104.3(4) . .
O10 Gd4 O40 78.3(3) . .
O42 Gd4 O40 137.6(3) . .
O2 Gd4 O40 146.4(4) . .
O83 Gd4 O23 66.9(3) . .
O20 Gd4 O23 149.8(4) . .
O10 Gd4 O23 129.5(3) . .
O42 Gd4 O23 77.6(3) . .
O2 Gd4 O23 131.9(4) . .
O40 Gd4 O23 68.6(3) . .
O83 Gd4 O13W 140.4(4) . .
O20 Gd4 O13W 75.6(4) . .
O10 Gd4 O13W 131.5(3) . .
O42 Gd4 O13W 72.9(4) . .
O2 Gd4 O13W 132.3(4) . .
O40 Gd4 O13W 73.9(3) . .
O23 Gd4 O13W 74.2(3) . .
O83 Gd4 Gd3 118.5(3) . .
O20 Gd4 Gd3 38.9(3) . .
O10 Gd4 Gd3 37.3(2) . .
O42 Gd4 Gd3 129.0(2) . .
O2 Gd4 Gd3 74.1(3) . .
O40 Gd4 Gd3 81.8(2) . .
O23 Gd4 Gd3 150.3(2) . .
O13W Gd4 Gd3 99.1(2) . .
O83 Gd4 Gd4 112.5(2) . 4_565
O20 Gd4 Gd4 35.5(3) . 4_565
O10 Gd4 Gd4 79.3(2) . 4_565
O42 Gd4 Gd4 71.0(2) . 4_565
O2 Gd4 Gd4 38.7(2) . 4_565
O40 Gd4 Gd4 138.6(2) . 4_565
O23 Gd4 Gd4 148.6(3) . 4_565
O13W Gd4 Gd4 96.4(2) . 4_565
Gd3 Gd4 Gd4 59.665(15) . 4_565
O83 Gd4 Gd1 68.0(3) . .
O20 Gd4 Gd1 76.0(3) . .
O10 Gd4 Gd1 34.0(2) . .
O42 Gd4 Gd1 111.1(2) . .
O2 Gd4 Gd1 35.9(3) . .
O40 Gd4 Gd1 110.6(2) . .
O23 Gd4 Gd1 134.1(2) . .
O13W Gd4 Gd1 151.5(2) . .
Gd3 Gd4 Gd1 55.51(3) . .
Gd4 Gd4 Gd1 60.951(14) 4_565 .
O83 Gd4 Gd10 78.1(2) . .
O20 Gd4 Gd10 134.8(3) . .
O10 Gd4 Gd10 103.0(2) . .
O42 Gd4 Gd10 109.9(2) . .
O2 Gd4 Gd10 151.8(2) . .
O40 Gd4 Gd10 34.6(2) . .
O23 Gd4 Gd10 34.3(2) . .
O13W Gd4 Gd10 74.2(2) . .
Gd3 Gd4 Gd10 116.12(3) . .
Gd4 Gd4 Gd10 169.367(17) 4_565 .
Gd1 Gd4 Gd10 126.13(3) . .
O1 Gd5 O28 91.3(3) . .
O1 Gd5 O37 74.9(3) . .
O28 Gd5 O37 141.8(3) . .
O1 Gd5 O24 141.2(3) . .
O28 Gd5 O24 76.4(3) . .
O37 Gd5 O24 92.2(4) . .
O1 Gd5 O5 139.1(3) . .
O28 Gd5 O5 71.1(3) . .
O37 Gd5 O5 140.0(3) . .
O24 Gd5 O5 71.6(3) . .
O1 Gd5 O30 67.0(3) . .
O28 Gd5 O30 139.7(3) . .
O37 Gd5 O30 67.1(3) . .
O24 Gd5 O30 141.1(3) . .
O5 Gd5 O30 102.8(3) . .
O1 Gd5 O84 74.1(3) . .
O28 Gd5 O84 67.9(3) . .
O37 Gd5 O84 74.0(3) . .
O24 Gd5 O84 67.2(3) . .
O5 Gd5 O84 126.9(3) . .
O30 Gd5 O84 130.3(3) . .
O1 Gd5 O89 132.1(3) . .
O28 Gd5 O89 136.2(4) . .
O37 Gd5 O89 69.3(3) . .
O24 Gd5 O89 71.7(3) . .
O5 Gd5 O89 70.8(3) . .
O30 Gd5 O89 70.2(3) . .
O84 Gd5 O89 122.6(3) . .
O1 Gd5 O44 67.9(3) . .
O28 Gd5 O44 71.7(3) . .
O37 Gd5 O44 130.3(3) . .
O24 Gd5 O44 137.2(4) . .
O5 Gd5 O44 71.5(3) . .
O30 Gd5 O44 68.7(3) . .
O84 Gd5 O44 122.7(3) . .
O89 Gd5 O44 114.6(3) . .
O1 Gd5 Gd2 109.7(2) . .
O28 Gd5 Gd2 40.6(2) . .
O37 Gd5 Gd2 110.7(2) . .
O24 Gd5 Gd2 40.6(2) . .
O5 Gd5 Gd2 80.9(2) . .
O30 Gd5 Gd2 176.3(2) . .
O84 Gd5 Gd2 46.0(2) . .
O89 Gd5 Gd2 112.1(2) . .
O44 Gd5 Gd2 112.1(2) . .
O1 Gd5 Gd19 38.8(2) . .
O28 Gd5 Gd19 100.1(2) . .
O37 Gd5 Gd19 91.0(2) . .
O24 Gd5 Gd19 176.5(2) . .
O5 Gd5 Gd19 106.7(2) . .
O30 Gd5 Gd19 42.0(2) . .
O84 Gd5 Gd19 112.4(2) . .
O89 Gd5 Gd19 110.8(2) . .
O44 Gd5 Gd19 39.8(3) . .
Gd2 Gd5 Gd19 136.47(3) . .
O1 Gd5 Gd18 91.5(2) . .
O28 Gd5 Gd18 177.0(2) . .
O37 Gd5 Gd18 38.3(2) . .
O24 Gd5 Gd18 100.6(2) . .
O5 Gd5 Gd18 107.4(2) . .
O30 Gd5 Gd18 42.9(2) . .
O84 Gd5 Gd18 111.8(2) . .
O89 Gd5 Gd18 41.2(2) . .
O44 Gd5 Gd18 110.5(2) . .
Gd2 Gd5 Gd18 137.00(3) . .
Gd19 Gd5 Gd18 82.79(3) . .
O18 Gd6 O81 88.1(4) . .
O18 Gd6 O5 93.9(3) . .
O81 Gd6 O5 141.4(3) . .
O18 Gd6 O24 143.5(3) . .
O81 Gd6 O24 83.1(3) . .
O5 Gd6 O24 72.6(3) . .
O18 Gd6 O3 75.6(3) . .
O81 Gd6 O3 74.6(3) . .
O5 Gd6 O3 68.6(3) . .
O24 Gd6 O3 67.9(3) . .
O18 Gd6 O6W 74.6(3) . .
O81 Gd6 O6W 138.2(3) . .
O5 Gd6 O6W 78.6(3) . .
O24 Gd6 O6W 132.0(3) . .
O3 Gd6 O6W 133.5(3) . .
O18 Gd6 O86 139.2(3) . .
O81 Gd6 O86 100.2(3) . .
O5 Gd6 O86 103.1(3) . .
O24 Gd6 O86 77.3(3) . .
O3 Gd6 O86 145.1(3) . .
O6W Gd6 O86 72.8(3) . .
O18 Gd6 O21 77.8(3) . .
O81 Gd6 O21 65.9(3) . .
O5 Gd6 O21 151.8(3) . .
O24 Gd6 O21 128.7(3) . .
O3 Gd6 O21 132.6(3) . .
O6W Gd6 O21 73.2(3) . .
O86 Gd6 O21 69.8(3) . .
O18 Gd6 Gd5 129.4(2) . .
O81 Gd6 Gd5 119.8(2) . .
O5 Gd6 Gd5 37.5(2) . .
O24 Gd6 Gd5 37.7(2) . .
O3 Gd6 Gd5 73.2(2) . .
O6W Gd6 Gd5 100.0(3) . .
O86 Gd6 Gd5 80.4(2) . .
O21 Gd6 Gd5 150.2(2) . .
O18 Gd6 Gd9 71.1(2) . .
O81 Gd6 Gd9 112.1(2) . .
O5 Gd6 Gd9 35.1(2) . .
O24 Gd6 Gd9 79.6(2) . .
O3 Gd6 Gd9 38.10(19) . .
O6W Gd6 Gd9 98.0(2) . .
O86 Gd6 Gd9 137.3(2) . .
O21 Gd6 Gd9 148.9(2) . .
Gd5 Gd6 Gd9 59.70(2) . .
O18 Gd6 Gd2 110.1(2) . .
O81 Gd6 Gd2 68.8(2) . .
O5 Gd6 Gd2 74.4(2) . .
O24 Gd6 Gd2 34.2(2) . .
O3 Gd6 Gd2 35.4(2) . .
O6W Gd6 Gd2 152.9(2) . .
O86 Gd6 Gd2 110.1(2) . .
O21 Gd6 Gd2 133.7(2) . .
Gd5 Gd6 Gd2 55.66(2) . .
Gd9 Gd6 Gd2 60.82(2) . .
O18 Gd6 Gd14 110.5(2) . .
O81 Gd6 Gd14 78.5(2) . .
O5 Gd6 Gd14 135.2(2) . .
O24 Gd6 Gd14 102.3(2) . .
O3 Gd6 Gd14 152.26(19) . .
O6W Gd6 Gd14 72.8(2) . .
O86 Gd6 Gd14 35.6(2) . .
O21 Gd6 Gd14 34.5(2) . .
Gd5 Gd6 Gd14 115.68(3) . .
Gd9 Gd6 Gd14 169.36(3) . .
Gd2 Gd6 Gd14 125.95(3) . .
O52 Gd7 O6 77.9(4) . .
O52 Gd7 O23 115.6(4) . .
O6 Gd7 O23 73.3(4) . .
O52 Gd7 O36 65.0(4) . .
O6 Gd7 O36 76.2(4) . .
O23 Gd7 O36 148.3(4) . .
O52 Gd7 O28W 137.6(4) . .
O6 Gd7 O28W 124.6(4) . .
O23 Gd7 O28W 105.9(4) . .
O36 Gd7 O28W 84.6(5) . .
O52 Gd7 O31 125.9(4) . .
O6 Gd7 O31 55.4(4) . .
O23 Gd7 O31 78.4(3) . .
O36 Gd7 O31 77.5(3) . .
O28W Gd7 O31 69.9(5) . .
O52 Gd7 O32W 103.9(4) . .
O6 Gd7 O32W 143.3(4) . .
O23 Gd7 O32W 73.1(4) . .
O36 Gd7 O32W 138.6(4) . .
O28W Gd7 O32W 79.1(5) . .
O31 Gd7 O32W 129.6(4) . .
O52 Gd7 O83 52.5(3) . .
O6 Gd7 O83 75.0(3) . .
O23 Gd7 O83 64.7(3) . .
O36 Gd7 O83 114.9(4) . .
O28W Gd7 O83 156.5(4) . .
O31 Gd7 O83 125.0(3) . .
O32W Gd7 O83 77.6(4) . .
O52 Gd7 O25W 79.1(5) . .
O6 Gd7 O25W 147.5(4) . .
O23 Gd7 O25W 138.2(4) . .
O36 Gd7 O25W 73.4(4) . .
O28W Gd7 O25W 63.5(5) . .
O31 Gd7 O25W 126.4(4) . .
O32W Gd7 O25W 65.3(5) . .
O83 Gd7 O25W 108.0(4) . .
O52 Gd7 C5 27.0(4) . .
O6 Gd7 C5 72.8(4) . .
O23 Gd7 C5 89.0(4) . .
O36 Gd7 C5 90.0(4) . .
O28W Gd7 C5 159.5(5) . .
O31 Gd7 C5 128.2(4) . .
O32W Gd7 C5 92.2(5) . .
O83 Gd7 C5 25.7(4) . .
O25W Gd7 C5 95.9(5) . .
O52 Gd7 Gd13 85.8(2) . .
O6 Gd7 Gd13 42.6(2) . .
O23 Gd7 Gd13 107.0(2) . .
O36 Gd7 Gd13 42.0(2) . .
O28W Gd7 Gd13 90.7(4) . .
O31 Gd7 Gd13 41.8(3) . .
O32W Gd7 Gd13 169.2(4) . .
O83 Gd7 Gd13 112.5(2) . .
O25W Gd7 Gd13 113.1(3) . .
C5 Gd7 Gd13 98.5(3) . .
O52 Gd7 Gd10 113.9(3) . .
O6 Gd7 Gd10 40.6(2) . .
O23 Gd7 Gd10 41.1(2) . .
O36 Gd7 Gd10 107.9(2) . .
O28W Gd7 Gd10 102.9(4) . .
O31 Gd7 Gd10 43.3(2) . .
O32W Gd7 Gd10 112.8(3) . .
O83 Gd7 Gd10 84.0(2) . .
O25W Gd7 Gd10 166.4(4) . .
C5 Gd7 Gd10 97.6(3) . .
Gd13 Gd7 Gd10 66.05(2) . .
O21 Gd8 O21 146.7(5) . 4_565
O21 Gd8 O81 115.4(3) . 4_565
O21 Gd8 O81 66.6(3) 4_565 4_565
O21 Gd8 O81 66.6(3) . .
O21 Gd8 O81 115.4(3) 4_565 .
O81 Gd8 O81 51.2(4) 4_565 .
O21 Gd8 O12 74.2(3) . .
O21 Gd8 O12 74.2(3) 4_565 .
O81 Gd8 O12 77.2(4) 4_565 .
O81 Gd8 O12 77.2(4) . .
O21 Gd8 O26W 141.3(4) . 4_565
O21 Gd8 O26W 71.8(4) 4_565 4_565
O81 Gd8 O26W 76.8(4) 4_565 4_565
O81 Gd8 O26W 105.3(4) . 4_565
O12 Gd8 O26W 143.2(3) . 4_565
O21 Gd8 O26W 71.8(4) . .
O21 Gd8 O26W 141.3(4) 4_565 .
O81 Gd8 O26W 105.3(4) 4_565 .
O81 Gd8 O26W 76.8(4) . .
O12 Gd8 O26W 143.2(3) . .
O26W Gd8 O26W 69.5(6) 4_565 .
O21 Gd8 O22 77.1(2) . .
O21 Gd8 O22 77.1(2) 4_565 .
O81 Gd8 O22 127.4(4) 4_565 .
O81 Gd8 O22 127.4(4) . .
O12 Gd8 O22 56.6(5) . .
O26W Gd8 O22 126.4(4) 4_565 .
O26W Gd8 O22 126.4(4) . .
O21 Gd8 O7W 94.7(3) . .
O21 Gd8 O7W 94.7(3) 4_565 .
O81 Gd8 O7W 147.8(4) 4_565 .
O81 Gd8 O7W 147.8(4) . .
O12 Gd8 O7W 124.5(6) . .
O26W Gd8 O7W 72.4(5) 4_565 .
O26W Gd8 O7W 72.4(5) . .
O22 Gd8 O7W 67.9(7) . .
O21 Gd8 C41 90.5(3) . .
O21 Gd8 C41 90.5(3) 4_565 .
O81 Gd8 C41 25.6(2) 4_565 .
O81 Gd8 C41 25.6(2) . .
O12 Gd8 C41 74.2(5) . .
O26W Gd8 C41 92.4(4) 4_565 .
O26W Gd8 C41 92.4(4) . .
O22 Gd8 C41 130.7(6) . .
O7W Gd8 C41 161.4(7) . .
O21 Gd8 Gd14 40.8(2) . .
O21 Gd8 Gd14 106.3(3) 4_565 .
O81 Gd8 Gd14 112.9(2) 4_565 .
O81 Gd8 Gd14 85.5(2) . .
O12 Gd8 Gd14 40.94(18) . .
O26W Gd8 Gd14 168.9(3) 4_565 .
O26W Gd8 Gd14 111.4(3) . .
O22 Gd8 Gd14 43.6(3) . .
O7W Gd8 Gd14 97.0(4) . .
C41 Gd8 Gd14 98.6(4) . .
O21 Gd8 Gd14 106.3(3) . 4_565
O21 Gd8 Gd14 40.8(2) 4_565 4_565
O81 Gd8 Gd14 85.5(2) 4_565 4_565
O81 Gd8 Gd14 112.9(2) . 4_565
O12 Gd8 Gd14 40.94(18) . 4_565
O26W Gd8 Gd14 111.4(3) 4_565 4_565
O26W Gd8 Gd14 168.9(3) . 4_565
O22 Gd8 Gd14 43.6(3) . 4_565
O7W Gd8 Gd14 97.0(4) . 4_565
C41 Gd8 Gd14 98.6(4) . 4_565
Gd14 Gd8 Gd14 65.51(4) . 4_565
O54 Gd9 O52 89.7(4) . .
O54 Gd9 O5 91.1(4) . .
O52 Gd9 O5 143.0(3) . .
O54 Gd9 O28 142.6(3) . .
O52 Gd9 O28 86.0(3) . .
O5 Gd9 O28 71.3(3) . .
O54 Gd9 O3 75.1(4) . .
O52 Gd9 O3 76.3(3) . .
O5 Gd9 O3 68.2(3) . .
O28 Gd9 O3 67.8(3) . .
O54 Gd9 O36 79.1(4) . .
O52 Gd9 O36 65.3(3) . .
O5 Gd9 O36 150.7(3) . .
O28 Gd9 O36 131.0(3) . .
O3 Gd9 O36 133.3(3) . .
O54 Gd9 O87 138.4(4) . .
O52 Gd9 O87 98.8(3) . .
O5 Gd9 O87 104.8(3) . .
O28 Gd9 O87 78.9(3) . .
O3 Gd9 O87 146.5(3) . .
O36 Gd9 O87 68.2(4) . .
O54 Gd9 O5W 74.3(4) . .
O52 Gd9 O5W 139.7(4) . .
O5 Gd9 O5W 75.4(3) . .
O28 Gd9 O5W 128.6(3) . .
O3 Gd9 O5W 131.2(3) . .
O36 Gd9 O5W 75.4(3) . .
O87 Gd9 O5W 73.1(3) . .
O54 Gd9 Gd5 126.7(3) . .
O52 Gd9 Gd5 121.6(3) . .
O5 Gd9 Gd5 37.4(2) . .
O28 Gd9 Gd5 36.5(2) . .
O3 Gd9 Gd5 72.9(2) . .
O36 Gd9 Gd5 150.6(3) . .
O87 Gd9 Gd5 82.5(3) . .
O5W Gd9 Gd5 96.9(3) . .
O54 Gd9 Gd6 69.1(3) . .
O52 Gd9 Gd6 113.3(2) . .
O5 Gd9 Gd6 35.0(2) . .
O28 Gd9 Gd6 78.6(2) . .
O3 Gd9 Gd6 37.8(2) . .
O36 Gd9 Gd6 148.2(3) . .
O87 Gd9 Gd6 139.0(2) . .
O5W Gd9 Gd6 95.4(2) . .
Gd5 Gd9 Gd6 59.48(2) . .
O54 Gd9 Gd2 110.0(3) . .
O52 Gd9 Gd2 70.6(3) . .
O5 Gd9 Gd2 74.4(2) . .
O28 Gd9 Gd2 34.3(2) . .
O3 Gd9 Gd2 35.5(2) . .
O36 Gd9 Gd2 134.9(2) . .
O87 Gd9 Gd2 111.2(2) . .
O5W Gd9 Gd2 149.5(2) . .
Gd5 Gd9 Gd2 55.60(2) . .
Gd6 Gd9 Gd2 60.83(2) . .
O54 Gd9 Gd13 111.5(3) . .
O52 Gd9 Gd13 76.8(2) . .
O5 Gd9 Gd13 136.0(2) . .
O28 Gd9 Gd13 103.7(2) . .
O3 Gd9 Gd13 152.2(2) . .
O36 Gd9 Gd13 34.1(3) . .
O87 Gd9 Gd13 34.6(3) . .
O5W Gd9 Gd13 75.3(2) . .
Gd5 Gd9 Gd13 116.73(3) . .
Gd6 Gd9 Gd13 169.85(3) . .
Gd2 Gd9 Gd13 126.16(3) . .
O4 Gd10 O29 72.0(4) . .
O4 Gd10 O6 77.7(4) . .
O29 Gd10 O6 112.4(3) . .
O4 Gd10 O33 72.5(4) . .
O29 Gd10 O33 67.4(3) . .
O6 Gd10 O33 148.5(4) . .
O4 Gd10 O23 138.2(4) . .
O29 Gd10 O23 147.9(4) . .
O6 Gd10 O23 74.0(3) . .
O33 Gd10 O23 124.1(3) . .
O4 Gd10 O8W 145.0(4) . .
O29 Gd10 O8W 79.7(4) . .
O6 Gd10 O8W 133.5(5) . .
O33 Gd10 O8W 78.0(5) . .
O23 Gd10 O8W 74.7(4) . .
O4 Gd10 O40 78.2(3) . .
O29 Gd10 O40 139.4(4) . .
O6 Gd10 O40 86.7(3) . .
O33 Gd10 O40 77.8(3) . .
O23 Gd10 O40 70.2(3) . .
O8W Gd10 O40 113.6(4) . .
O4 Gd10 O31 109.7(4) . .
O29 Gd10 O31 80.8(4) . .
O6 Gd10 O31 55.3(4) . .
O33 Gd10 O31 146.1(3) . .
O23 Gd10 O31 78.0(3) . .
O8W Gd10 O31 85.0(5) . .
O40 Gd10 O31 136.1(3) . .
O4 Gd10 Ni2 36.2(2) . .
O29 Gd10 Ni2 71.3(3) . .
O6 Gd10 Ni2 111.4(3) . .
O33 Gd10 Ni2 37.3(3) . .
O23 Gd10 Ni2 137.7(2) . .
O8W Gd10 Ni2 114.9(4) . .
O40 Gd10 Ni2 68.3(2) . .
O31 Gd10 Ni2 141.1(3) . .
O4 Gd10 Gd7 118.9(2) . .
O29 Gd10 Gd7 123.5(3) . .
O6 Gd10 Gd7 41.2(3) . .
O33 Gd10 Gd7 165.3(2) . .
O23 Gd10 Gd7 41.3(2) . .
O8W Gd10 Gd7 93.7(4) . .
O40 Gd10 Gd7 94.9(2) . .
O31 Gd10 Gd7 42.6(2) . .
Ni2 Gd10 Gd7 150.55(5) . .
O4 Gd10 Gd17 37.3(2) . .
O29 Gd10 Gd17 39.1(3) . .
O6 Gd10 Gd17 83.6(2) . .
O33 Gd10 Gd17 78.8(2) . .
O23 Gd10 Gd17 156.7(2) . .
O8W Gd10 Gd17 118.8(3) . .
O40 Gd10 Gd17 115.4(2) . .
O31 Gd10 Gd17 84.2(3) . .
Ni2 Gd10 Gd17 57.07(4) . .
Gd7 Gd10 Gd17 115.90(3) . .
O4 Gd10 Gd11 75.6(2) . .
O29 Gd10 Gd11 34.9(2) . .
O6 Gd10 Gd11 143.5(2) . .
O33 Gd10 Gd11 33.9(2) . .
O23 Gd10 Gd11 141.2(3) . .
O8W Gd10 Gd11 69.4(3) . .
O40 Gd10 Gd11 111.3(2) . .
O31 Gd10 Gd11 112.4(2) . .
Ni2 Gd10 Gd11 53.55(4) . .
Gd7 Gd10 Gd11 152.73(3) . .
Gd17 Gd10 Gd11 60.17(2) . .
O16 Gd11 O33 76.3(4) . .
O16 Gd11 O29 71.3(4) . .
O33 Gd11 O29 69.0(3) . .
O16 Gd11 O49 81.3(4) . .
O33 Gd11 O49 79.8(3) . .
O29 Gd11 O49 142.3(4) . .
O16 Gd11 O64 89.8(4) . .
O33 Gd11 O64 153.8(4) . .
O29 Gd11 O64 127.7(3) . .
O49 Gd11 O64 76.1(4) . .
O16 Gd11 O62 149.0(4) . 3_565
O33 Gd11 O62 73.0(4) . 3_565
O29 Gd11 O62 101.2(4) . 3_565
O49 Gd11 O62 88.9(4) . 3_565
O64 Gd11 O62 116.4(4) . 3_565
O16 Gd11 O33W 123.8(4) . .
O33 Gd11 O33W 129.8(4) . .
O29 Gd11 O33W 75.4(4) . .
O49 Gd11 O33W 142.3(4) . .
O64 Gd11 O33W 76.4(4) . .
O62 Gd11 O33W 80.6(5) 3_565 .
O16 Gd11 O64 149.5(3) . 3_565
O33 Gd11 O64 116.8(3) . 3_565
O29 Gd11 O64 138.2(4) . 3_565
O49 Gd11 O64 74.8(4) . 3_565
O64 Gd11 O64 66.5(4) . 3_565
O62 Gd11 O64 50.0(4) 3_565 3_565
O33W Gd11 O64 70.8(4) . 3_565
O16 Gd11 C32 161.7(5) . 3_565
O33 Gd11 C32 96.1(5) . 3_565
O29 Gd11 C32 122.0(5) . 3_565
O49 Gd11 C32 80.9(5) . 3_565
O64 Gd11 C32 90.4(5) . 3_565
O62 Gd11 C32 26.1(5) 3_565 3_565
O33W Gd11 C32 73.9(5) . 3_565
O64 Gd11 C32 23.9(4) 3_565 3_565
O16 Gd11 Ni2 39.6(2) . .
O33 Gd11 Ni2 38.3(3) . .
O29 Gd11 Ni2 72.8(3) . .
O49 Gd11 Ni2 69.6(3) . .
O64 Gd11 Ni2 121.0(3) . .
O62 Gd11 Ni2 109.5(3) 3_565 .
O33W Gd11 Ni2 148.0(3) . .
O64 Gd11 Ni2 139.2(2) 3_565 .
C32 Gd11 Ni2 127.8(4) 3_565 .
O16 Gd11 Gd10 77.6(2) . .
O33 Gd11 Gd10 35.3(2) . .
O29 Gd11 Gd10 35.0(2) . .
O49 Gd11 Gd10 114.7(3) . .
O64 Gd11 Gd10 161.4(2) . .
O62 Gd11 Gd10 80.0(3) 3_565 .
O33W Gd11 Gd10 99.1(3) . .
O64 Gd11 Gd10 129.7(2) 3_565 .
C32 Gd11 Gd10 106.0(4) 3_565 .
Ni2 Gd11 Gd10 55.26(4) . .
O16 Gd11 Gd17 35.3(2) . .
O33 Gd11 Gd17 79.3(3) . .
O29 Gd11 Gd17 38.7(3) . .
O49 Gd11 Gd17 116.3(3) . .
O64 Gd11 Gd17 102.2(3) . .
O62 Gd11 Gd17 138.3(3) 3_565 .
O33W Gd11 Gd17 94.4(3) . .
O64 Gd11 Gd17 162.7(2) 3_565 .
C32 Gd11 Gd17 160.5(4) 3_565 .
Ni2 Gd11 Gd17 57.37(4) . .
Gd10 Gd11 Gd17 59.77(2) . .
O26 Gd12 O26 70.1(4) 4_565 .
O26 Gd12 O11 72.9(3) 4_565 4_565
O26 Gd12 O11 113.0(3) . 4_565
O26 Gd12 O11 113.0(3) 4_565 .
O26 Gd12 O11 72.9(3) . .
O11 Gd12 O11 73.1(5) 4_565 .
O26 Gd12 O93 142.9(2) 4_565 .
O26 Gd12 O93 142.9(2) . .
O11 Gd12 O93 76.2(4) 4_565 .
O11 Gd12 O93 76.2(4) . .
O26 Gd12 O31W 142.0(4) 4_565 .
O26 Gd12 O31W 79.6(4) . .
O11 Gd12 O31W 142.3(4) 4_565 .
O11 Gd12 O31W 77.6(4) . .
O93 Gd12 O31W 74.1(3) . .
O26 Gd12 O31W 79.6(4) 4_565 4_565
O26 Gd12 O31W 142.0(4) . 4_565
O11 Gd12 O31W 77.6(4) 4_565 4_565
O11 Gd12 O31W 142.3(4) . 4_565
O93 Gd12 O31W 74.1(3) . 4_565
O31W Gd12 O31W 115.1(6) . 4_565
O26 Gd12 O17W 77.1(4) 4_565 .
O26 Gd12 O17W 77.1(4) . .
O11 Gd12 O17W 141.9(2) 4_565 .
O11 Gd12 O17W 141.9(2) . .
O93 Gd12 O17W 118.9(6) . .
O31W Gd12 O17W 74.2(4) . .
O31W Gd12 O17W 74.2(4) 4_565 .
O26 Gd12 Gd16 37.5(2) 4_565 4_565
O26 Gd12 Gd16 86.9(2) . 4_565
O11 Gd12 Gd16 36.4(2) 4_565 4_565
O11 Gd12 Gd16 87.9(2) . 4_565
O93 Gd12 Gd16 112.1(3) . 4_565
O31W Gd12 Gd16 162.6(3) . 4_565
O31W Gd12 Gd16 82.3(3) 4_565 4_565
O17W Gd12 Gd16 113.6(3) . 4_565
O26 Gd12 Gd16 86.9(2) 4_565 .
O26 Gd12 Gd16 37.5(2) . .
O11 Gd12 Gd16 87.9(2) 4_565 .
O11 Gd12 Gd16 36.4(2) . .
O93 Gd12 Gd16 112.1(3) . .
O31W Gd12 Gd16 82.3(3) . .
O31W Gd12 Gd16 162.6(3) 4_565 .
O17W Gd12 Gd16 113.6(3) . .
Gd16 Gd12 Gd16 80.26(4) 4_565 .
O26 Gd12 Gd3 93.0(3) 4_565 .
O26 Gd12 Gd3 93.0(3) . .
O11 Gd12 Gd3 36.6(2) 4_565 .
O11 Gd12 Gd3 36.6(2) . .
O93 Gd12 Gd3 73.3(4) . .
O31W Gd12 Gd3 111.3(3) . .
O31W Gd12 Gd3 111.3(3) 4_565 .
O17W Gd12 Gd3 167.8(5) . .
Gd16 Gd12 Gd3 58.06(3) 4_565 .
Gd16 Gd12 Gd3 58.06(3) . .
O26 Gd12 Gd21 35.1(2) 4_565 .
O26 Gd12 Gd21 35.1(2) . .
O11 Gd12 Gd21 94.9(2) 4_565 .
O11 Gd12 Gd21 94.9(2) . .
O93 Gd12 Gd21 168.8(4) . .
O31W Gd12 Gd21 111.0(3) . .
O31W Gd12 Gd21 111.0(3) 4_565 .
O17W Gd12 Gd21 72.3(5) . .
Gd16 Gd12 Gd21 60.10(3) 4_565 .
Gd16 Gd12 Gd21 60.10(3) . .
Gd3 Gd12 Gd21 95.54(4) . .
O9 Gd13 O38 73.8(3) . .
O9 Gd13 O60 145.4(3) . .
O38 Gd13 O60 77.8(4) . .
O9 Gd13 O35 70.8(3) . .
O38 Gd13 O35 69.1(3) . .
O60 Gd13 O35 81.0(4) . .
O9 Gd13 O31 111.5(3) . .
O38 Gd13 O31 144.7(3) . .
O60 Gd13 O31 81.6(4) . .
O35 Gd13 O31 79.7(4) . .
O9 Gd13 O36 138.2(4) . .
O38 Gd13 O36 121.4(4) . .
O60 Gd13 O36 74.3(4) . .
O35 Gd13 O36 149.3(4) . .
O31 Gd13 O36 79.0(4) . .
O9 Gd13 O87 77.6(3) . .
O38 Gd13 O87 78.1(3) . .
O60 Gd13 O87 115.3(4) . .
O35 Gd13 O87 139.4(4) . .
O31 Gd13 O87 137.0(3) . .
O36 Gd13 O87 69.4(4) . .
O9 Gd13 O6 77.9(3) . .
O38 Gd13 O6 150.5(4) . .
O60 Gd13 O6 131.7(4) . .
O35 Gd13 O6 109.1(3) . .
O31 Gd13 O6 55.8(4) . .
O36 Gd13 O6 76.0(3) . .
O87 Gd13 O6 88.0(3) . .
O9 Gd13 Ni4 37.1(2) . .
O38 Gd13 Ni4 37.8(3) . .
O60 Gd13 Ni4 115.2(3) . .
O35 Gd13 Ni4 71.6(3) . .
O31 Gd13 Ni4 143.1(3) . .
O36 Gd13 Ni4 135.8(3) . .
O87 Gd13 Ni4 67.8(2) . .
O6 Gd13 Ni4 112.7(3) . .
O9 Gd13 Gd7 119.7(2) . .
O38 Gd13 Gd7 163.5(2) . .
O60 Gd13 Gd7 92.0(3) . .
O35 Gd13 Gd7 122.6(2) . .
O31 Gd13 Gd7 43.0(2) . .
O36 Gd13 Gd7 42.4(3) . .
O87 Gd13 Gd7 95.0(2) . .
O6 Gd13 Gd7 41.9(3) . .
Ni4 Gd13 Gd7 151.85(5) . .
O9 Gd13 Gd23 76.3(2) . .
O38 Gd13 Gd23 34.8(2) . .
O60 Gd13 Gd23 69.2(3) . .
O35 Gd13 Gd23 35.8(2) . .
O31 Gd13 Gd23 110.6(2) . .
O36 Gd13 Gd23 139.9(2) . .
O87 Gd13 Gd23 112.3(2) . .
O6 Gd13 Gd23 142.3(2) . .
Ni4 Gd13 Gd23 54.26(4) . .
Gd7 Gd13 Gd23 151.32(4) . .
O9 Gd13 Gd17 37.5(2) . .
O38 Gd13 Gd17 79.7(2) . .
O60 Gd13 Gd17 118.2(3) . .
O35 Gd13 Gd17 37.2(2) . .
O31 Gd13 Gd17 85.4(3) . .
O36 Gd13 Gd17 158.4(2) . .
O87 Gd13 Gd17 115.0(3) . .
O6 Gd13 Gd17 82.9(2) . .
Ni4 Gd13 Gd17 57.78(4) . .
Gd7 Gd13 Gd17 116.71(3) . .
Gd23 Gd13 Gd17 60.02(2) . .
O13 Gd14 O48 145.1(4) . .
O13 Gd14 O14 71.3(3) . .
O48 Gd14 O14 78.9(4) . .
O13 Gd14 O12 79.1(4) . .
O48 Gd14 O12 132.6(5) . .
O14 Gd14 O12 148.4(5) . .
O13 Gd14 O7 69.7(4) . .
O48 Gd14 O7 83.5(4) . .
O14 Gd14 O7 70.1(3) . .
O12 Gd14 O7 109.9(4) . .
O13 Gd14 O21 141.5(3) . .
O48 Gd14 O21 71.2(4) . .
O14 Gd14 O21 123.7(3) . .
O12 Gd14 O21 74.8(4) . .
O7 Gd14 O21 146.4(4) . .
O13 Gd14 O86 79.5(3) . .
O48 Gd14 O86 111.0(4) . .
O14 Gd14 O86 76.2(3) . .
O12 Gd14 O86 88.0(4) . .
O7 Gd14 O86 139.9(4) . .
O21 Gd14 O86 71.9(4) . .
O13 Gd14 O22 111.7(4) . .
O48 Gd14 O22 82.9(4) . .
O14 Gd14 O22 145.0(4) . .
O12 Gd14 O22 57.6(5) . .
O7 Gd14 O22 78.4(4) . .
O21 Gd14 O22 76.9(4) . .
O86 Gd14 O22 138.6(4) . .
O13 Gd14 Ni5 35.8(2) . .
O48 Gd14 Ni5 115.2(3) . .
O14 Gd14 Ni5 36.6(3) . .
O12 Gd14 Ni5 112.1(4) . .
O7 Gd14 Ni5 71.6(3) . .
O21 Gd14 Ni5 139.2(2) . .
O86 Gd14 Ni5 68.4(3) . .
O22 Gd14 Ni5 142.1(3) . .
O13 Gd14 Gd8 121.4(2) . .
O48 Gd14 Gd8 91.5(3) . .
O14 Gd14 Gd8 163.8(2) . .
O12 Gd14 Gd8 42.4(4) . .
O7 Gd14 Gd8 122.2(3) . .
O21 Gd14 Gd8 40.1(2) . .
O86 Gd14 Gd8 95.5(2) . .
O22 Gd14 Gd8 44.0(3) . .
Ni5 Gd14 Gd8 152.12(5) . .
O13 Gd14 Gd22 75.2(2) . .
O48 Gd14 Gd22 70.0(3) . .
O14 Gd14 Gd22 36.2(2) . .
O12 Gd14 Gd22 143.3(3) . .
O7 Gd14 Gd22 36.0(2) . .
O21 Gd14 Gd22 139.5(2) . .
O86 Gd14 Gd22 112.1(2) . .
O22 Gd14 Gd22 109.3(3) . .
Ni5 Gd14 Gd22 54.67(4) . .
Gd8 Gd14 Gd22 150.66(4) . .
O13 Gd14 Gd15 36.0(2) . .
O48 Gd14 Gd15 121.7(3) . .
O14 Gd14 Gd15 79.8(2) . .
O12 Gd14 Gd15 82.7(3) . .
O7 Gd14 Gd15 38.2(3) . .
O21 Gd14 Gd15 156.3(2) . .
O86 Gd14 Gd15 115.4(3) . .
O22 Gd14 Gd15 84.8(3) . .
Ni5 Gd14 Gd15 57.33(4) . .
Gd8 Gd14 Gd15 116.42(3) . .
Gd22 Gd14 Gd15 61.11(2) . .
O13 Gd15 O13 70.8(4) 4_565 .
O13 Gd15 O8 137.3(3) 4_565 .
O13 Gd15 O8 67.8(3) . .
O13 Gd15 O8 67.8(3) 4_565 4_565
O13 Gd15 O8 137.3(3) . 4_565
O8 Gd15 O8 148.0(6) . 4_565
O13 Gd15 O7 68.1(3) 4_565 4_565
O13 Gd15 O7 106.7(4) . 4_565
O8 Gd15 O7 134.2(4) . 4_565
O8 Gd15 O7 66.5(4) 4_565 4_565
O13 Gd15 O7 106.7(4) 4_565 .
O13 Gd15 O7 68.1(3) . .
O8 Gd15 O7 66.5(4) . .
O8 Gd15 O7 134.2(4) 4_565 .
O7 Gd15 O7 69.5(5) 4_565 .
O13 Gd15 O74 73.6(4) 4_565 .
O13 Gd15 O74 73.6(4) . .
O8 Gd15 O74 85.3(3) . .
O8 Gd15 O74 85.3(3) 4_565 .
O7 Gd15 O74 138.6(3) 4_565 .
O7 Gd15 O74 138.6(3) . .
O13 Gd15 O56 139.4(3) 4_565 .
O13 Gd15 O56 139.4(3) . .
O8 Gd15 O56 81.8(3) . .
O8 Gd15 O56 81.8(3) 4_565 .
O7 Gd15 O56 75.5(4) 4_565 .
O7 Gd15 O56 75.5(4) . .
O74 Gd15 O56 131.7(6) . .
O13 Gd15 O69 128.6(5) 4_565 .
O13 Gd15 O69 128.6(5) . .
O8 Gd15 O69 74.0(3) . .
O8 Gd15 O69 74.0(3) 4_565 .
O7 Gd15 O69 124.6(5) 4_565 .
O7 Gd15 O69 124.6(5) . .
O74 Gd15 O69 70.2(7) . .
O56 Gd15 O69 61.4(7) . .
O13 Gd15 Ni5 34.0(2) 4_565 4_565
O13 Gd15 Ni5 102.4(2) . 4_565
O8 Gd15 Ni5 155.9(3) . 4_565
O8 Gd15 Ni5 34.9(3) 4_565 4_565
O7 Gd15 Ni5 69.0(2) 4_565 4_565
O7 Gd15 Ni5 132.0(3) . 4_565
O74 Gd15 Ni5 70.65(12) . 4_565
O56 Gd15 Ni5 115.38(5) . 4_565
O69 Gd15 Ni5 98.7(3) . 4_565
O13 Gd15 Ni5 102.4(2) 4_565 .
O13 Gd15 Ni5 34.0(2) . .
O8 Gd15 Ni5 34.9(3) . .
O8 Gd15 Ni5 155.9(3) 4_565 .
O7 Gd15 Ni5 132.0(3) 4_565 .
O7 Gd15 Ni5 69.0(2) . .
O74 Gd15 Ni5 70.65(12) . .
O56 Gd15 Ni5 115.38(5) . .
O69 Gd15 Ni5 98.7(3) . .
Ni5 Gd15 Ni5 128.68(8) 4_565 .
O13 Gd15 Gd14 35.2(3) 4_565 4_565
O13 Gd15 Gd14 77.1(2) . 4_565
O8 Gd15 Gd14 136.8(3) . 4_565
O8 Gd15 Gd14 75.2(3) 4_565 4_565
O7 Gd15 Gd14 37.2(2) 4_565 4_565
O7 Gd15 Gd14 77.7(2) . 4_565
O74 Gd15 Gd14 108.5(3) . 4_565
O56 Gd15 Gd14 112.7(4) . 4_565
O69 Gd15 Gd14 149.13(4) . 4_565
Ni5 Gd15 Gd14 54.60(5) 4_565 4_565
Ni5 Gd15 Gd14 110.13(5) . 4_565
O11 Gd16 O26 74.9(3) . .
O11 Gd16 O79 71.0(3) . .
O26 Gd16 O79 139.5(3) . .
O11 Gd16 O11W 140.5(4) . .
O26 Gd16 O11W 87.7(3) . .
O79 Gd16 O11W 132.8(3) . .
O11 Gd16 O85 143.6(4) . .
O26 Gd16 O85 122.3(3) . .
O79 Gd16 O85 78.0(4) . .
O11W Gd16 O85 75.5(4) . .
O11 Gd16 O90 95.9(3) . .
O26 Gd16 O90 151.8(3) . .
O79 Gd16 O90 54.6(3) . .
O11W Gd16 O90 82.9(3) . .
O85 Gd16 O90 80.9(3) . .
O11 Gd16 O19 66.3(4) . .
O26 Gd16 O19 77.0(4) . .
O79 Gd16 O19 69.8(4) . .
O11W Gd16 O19 144.1(4) . .
O85 Gd16 O19 85.6(4) . .
O90 Gd16 O19 124.3(4) . .
O11 Gd16 O9W 72.0(3) . .
O26 Gd16 O9W 79.4(4) . .
O79 Gd16 O9W 109.4(3) . .
O11W Gd16 O9W 70.0(4) . .
O85 Gd16 O9W 138.2(4) . .
O90 Gd16 O9W 72.3(4) . .
O19 Gd16 O9W 136.1(4) . .
O11 Gd16 O53 130.4(3) . .
O26 Gd16 O53 71.2(3) . .
O79 Gd16 O53 117.0(3) . .
O11W Gd16 O53 72.8(3) . .
O85 Gd16 O53 51.2(4) . .
O90 Gd16 O53 129.9(3) . .
O19 Gd16 O53 71.5(4) . .
O9W Gd16 O53 132.9(4) . .
O11 Gd16 C10 144.4(4) . .
O26 Gd16 C10 96.2(4) . .
O79 Gd16 C10 98.8(4) . .
O11W Gd16 C10 71.4(4) . .
O85 Gd16 C10 26.1(4) . .
O90 Gd16 C10 105.7(4) . .
O19 Gd16 C10 78.2(4) . .
O9W Gd16 C10 141.3(4) . .
O53 Gd16 C10 25.1(4) . .
O11 Gd16 C4 81.5(4) . .
O26 Gd16 C4 156.0(4) . .
O79 Gd16 C4 27.6(3) . .
O11W Gd16 C4 108.6(4) . .
O85 Gd16 C4 79.7(4) . .
O90 Gd16 C4 27.1(3) . .
O19 Gd16 C4 97.4(4) . .
O9W Gd16 C4 89.6(4) . .
O53 Gd16 C4 129.7(4) . .
C10 Gd16 C4 105.4(5) . .
O11 Gd16 Gd3 38.8(3) . .
O26 Gd16 Gd3 97.0(2) . .
O79 Gd16 Gd3 42.5(2) . .
O11W Gd16 Gd3 174.0(2) . .
O85 Gd16 Gd3 104.8(3) . .
O90 Gd16 Gd3 91.2(2) . .
O19 Gd16 Gd3 41.4(3) . .
O9W Gd16 Gd3 107.2(2) . .
O53 Gd16 Gd3 112.2(2) . .
C10 Gd16 Gd3 111.6(3) . .
C4 Gd16 Gd3 65.8(3) . .
O34 Gd17 O16 147.0(3) . .
O34 Gd17 O35 67.2(4) . .
O16 Gd17 O35 134.2(4) . .
O34 Gd17 O63 84.0(4) . .
O16 Gd17 O63 79.9(3) . .
O35 Gd17 O63 75.7(3) . .
O34 Gd17 O4 135.7(3) . .
O16 Gd17 O4 70.5(3) . .
O35 Gd17 O4 104.5(3) . .
O63 Gd17 O4 138.1(4) . .
O34 Gd17 O9 69.2(3) . .
O16 Gd17 O9 137.3(3) . .
O35 Gd17 O9 67.1(3) . .
O63 Gd17 O9 140.2(3) . .
O4 Gd17 O9 67.8(3) . .
O34 Gd17 O65 86.4(4) . .
O16 Gd17 O65 84.7(4) . .
O35 Gd17 O65 138.8(4) . .
O63 Gd17 O65 134.4(4) . .
O4 Gd17 O65 72.4(4) . .
O9 Gd17 O65 74.3(4) . .
O34 Gd17 O29 135.5(4) . .
O16 Gd17 O29 65.9(4) . .
O35 Gd17 O29 70.2(3) . .
O63 Gd17 O29 73.6(4) . .
O4 Gd17 O29 67.6(4) . .
O9 Gd17 O29 105.3(3) . .
O65 Gd17 O29 136.2(4) . .
O34 Gd17 O10W 73.3(3) . .
O16 Gd17 O10W 74.0(3) . .
O35 Gd17 O10W 127.9(3) . .
O63 Gd17 O10W 67.5(4) . .
O4 Gd17 O10W 127.5(4) . .
O9 Gd17 O10W 126.9(4) . .
O65 Gd17 O10W 67.0(4) . .
O29 Gd17 O10W 127.8(4) . .
O34 Gd17 Ni2 155.6(3) . .
O16 Gd17 Ni2 36.8(2) . .
O35 Gd17 Ni2 130.6(2) . .
O63 Gd17 Ni2 114.7(3) . .
O4 Gd17 Ni2 34.7(2) . .
O9 Gd17 Ni2 100.5(2) . .
O65 Gd17 Ni2 69.4(3) . .
O29 Gd17 Ni2 67.7(3) . .
O10W Gd17 Ni2 98.5(3) . .
O34 Gd17 Ni4 35.2(2) . .
O16 Gd17 Ni4 157.1(3) . .
O35 Gd17 Ni4 67.9(2) . .
O63 Gd17 Ni4 117.0(3) . .
O4 Gd17 Ni4 100.6(2) . .
O9 Gd17 Ni4 34.9(2) . .
O65 Gd17 Ni4 72.4(3) . .
O29 Gd17 Ni4 131.6(2) . .
O10W Gd17 Ni4 97.4(3) . .
Ni2 Gd17 Ni4 128.18(6) . .
O34 Gd17 Gd23 34.2(3) . .
O16 Gd17 Gd23 146.7(2) . .
O35 Gd17 Gd23 36.2(2) . .
O63 Gd17 Gd23 66.9(3) . .
O4 Gd17 Gd23 135.4(2) . .
O9 Gd17 Gd23 74.7(2) . .
O65 Gd17 Gd23 119.8(3) . .
O29 Gd17 Gd23 101.3(2) . .
O10W Gd17 Gd23 94.1(3) . .
Ni2 Gd17 Gd23 166.81(5) . .
Ni4 Gd17 Gd23 53.21(4) . .
O25 Gd18 O37 74.8(4) . .
O25 Gd18 O12W 88.7(4) . .
O37 Gd18 O12W 142.4(4) . .
O25 Gd18 O89 140.7(3) . .
O37 Gd18 O89 71.7(4) . .
O12W Gd18 O89 130.6(4) . .
O25 Gd18 O50 122.3(4) . .
O37 Gd18 O50 141.5(4) . .
O12W Gd18 O50 75.7(4) . .
O89 Gd18 O50 76.6(4) . .
O25 Gd18 O51 151.5(4) . .
O37 Gd18 O51 96.5(4) . .
O12W Gd18 O51 82.1(4) . .
O89 Gd18 O51 53.8(4) . .
O50 Gd18 O51 81.4(4) . .
O25 Gd18 O16W 80.4(4) . .
O37 Gd18 O16W 74.1(4) . .
O12W Gd18 O16W 69.9(4) . .
O89 Gd18 O16W 108.8(4) . .
O50 Gd18 O16W 138.3(4) . .
O51 Gd18 O16W 71.1(4) . .
O25 Gd18 O30 77.0(3) . .
O37 Gd18 O30 66.6(3) . .
O12W Gd18 O30 142.7(4) . .
O89 Gd18 O30 71.3(3) . .
O50 Gd18 O30 83.2(4) . .
O51 Gd18 O30 125.1(4) . .
O16W Gd18 O30 138.4(3) . .
O25 Gd18 O66 72.4(4) . .
O37 Gd18 O66 130.4(3) . .
O12W Gd18 O66 72.4(4) . .
O89 Gd18 O66 116.1(4) . .
O50 Gd18 O66 49.9(4) . .
O51 Gd18 O66 128.8(4) . .
O16W Gd18 O66 133.5(4) . .
O30 Gd18 O66 70.4(3) . .
O25 Gd18 C6 156.5(4) . .
O37 Gd18 C6 82.1(4) . .
O12W Gd18 C6 107.2(4) . .
O89 Gd18 C6 27.1(4) . .
O50 Gd18 C6 79.3(4) . .
O51 Gd18 C6 26.8(4) . .
O16W Gd18 C6 88.7(4) . .
O30 Gd18 C6 98.4(4) . .
O66 Gd18 C6 128.4(4) . .
O25 Gd18 C28 99.0(5) . .
O37 Gd18 C28 141.8(4) . .
O12W Gd18 C28 73.2(5) . .
O89 Gd18 C28 94.9(5) . .
O50 Gd18 C28 23.3(5) . .
O51 Gd18 C28 103.9(5) . .
O16W Gd18 C28 143.1(4) . .
O30 Gd18 C28 75.3(4) . .
O66 Gd18 C28 26.6(4) . .
C6 Gd18 C28 102.2(5) . .
O25 Gd18 Gd5 97.2(3) . .
O37 Gd18 Gd5 38.7(3) . .
O12W Gd18 Gd5 173.8(3) . .
O89 Gd18 Gd5 43.6(2) . .
O50 Gd18 Gd5 102.8(3) . .
O51 Gd18 Gd5 91.7(3) . .
O16W Gd18 Gd5 108.7(3) . .
O30 Gd18 Gd5 41.9(2) . .
O66 Gd18 Gd5 111.5(3) . .
C6 Gd18 Gd5 66.5(3) . .
C28 Gd18 Gd5 108.0(4) . .
O1 Gd19 O44 71.7(4) . .
O1 Gd19 O17 75.3(4) . .
O44 Gd19 O17 141.5(3) . .
O1 Gd19 O14W 142.5(4) . .
O44 Gd19 O14W 128.2(4) . .
O17 Gd19 O14W 90.2(4) . .
O1 Gd19 O80 96.8(3) . .
O44 Gd19 O80 53.4(3) . .
O17 Gd19 O80 151.7(4) . .
O14W Gd19 O80 79.7(4) . .
O1 Gd19 O30 66.9(3) . .
O44 Gd19 O30 72.5(3) . .
O17 Gd19 O30 76.7(4) . .
O14W Gd19 O30 143.7(3) . .
O80 Gd19 O30 125.8(4) . .
O1 Gd19 O58 143.4(4) . .
O44 Gd19 O58 77.5(4) . .
O17 Gd19 O58 122.7(4) . .
O14W Gd19 O58 73.3(4) . .
O80 Gd19 O58 79.8(4) . .
O30 Gd19 O58 85.5(4) . .
O1 Gd19 O18W 71.3(3) . .
O44 Gd19 O18W 107.2(3) . .
O17 Gd19 O18W 79.8(4) . .
O14W Gd19 O18W 72.2(3) . .
O80 Gd19 O18W 72.0(4) . .
O30 Gd19 O18W 135.9(3) . .
O58 Gd19 O18W 138.5(4) . .
O1 Gd19 O47 132.3(3) . .
O44 Gd19 O47 118.2(4) . .
O17 Gd19 O47 72.1(4) . .
O14W Gd19 O47 71.4(3) . .
O80 Gd19 O47 127.5(4) . .
O30 Gd19 O47 72.4(3) . .
O58 Gd19 O47 50.6(4) . .
O18W Gd19 O47 133.2(4) . .
O1 Gd19 C2 81.4(4) . .
O44 Gd19 C2 26.4(3) . .
O17 Gd19 C2 156.2(4) . .
O14W Gd19 C2 105.6(4) . .
O80 Gd19 C2 27.2(3) . .
O30 Gd19 C2 98.9(4) . .
O58 Gd19 C2 79.7(4) . .
O18W Gd19 C2 88.1(4) . .
O47 Gd19 C2 129.5(4) . .
O1 Gd19 C16 144.2(4) . .
O44 Gd19 C16 97.9(5) . .
O17 Gd19 C16 97.3(5) . .
O14W Gd19 C16 70.9(4) . .
O80 Gd19 C16 104.1(5) . .
O30 Gd19 C16 77.3(4) . .
O58 Gd19 C16 25.4(5) . .
O18W Gd19 C16 142.9(4) . .
O47 Gd19 C16 25.2(5) . .
C2 Gd19 C16 104.6(5) . .
O1 Gd19 Gd5 38.6(3) . .
O44 Gd19 Gd5 44.5(2) . .
O17 Gd19 Gd5 97.0(2) . .
O14W Gd19 Gd5 172.2(3) . .
O80 Gd19 Gd5 92.6(2) . .
O30 Gd19 Gd5 42.0(2) . .
O58 Gd19 Gd5 104.9(3) . .
O18W Gd19 Gd5 106.2(2) . .
O47 Gd19 Gd5 113.6(2) . .
C2 Gd19 Gd5 66.7(3) . .
C16 Gd19 Gd5 110.8(3) . .
O46 Gd20 O37 75.1(3) . .
O46 Gd20 O17 142.2(3) . .
O37 Gd20 O17 113.6(4) . .
O46 Gd20 O1 74.7(3) . .
O37 Gd20 O1 73.1(3) . .
O17 Gd20 O1 73.4(3) . .
O46 Gd20 O25 141.5(3) . .
O37 Gd20 O25 72.3(4) . .
O17 Gd20 O25 71.5(3) . .
O1 Gd20 O25 113.7(4) . .
O46 Gd20 O19W 72.9(4) . .
O37 Gd20 O19W 81.2(4) . .
O17 Gd20 O19W 143.0(4) . .
O1 Gd20 O19W 142.8(4) . .
O25 Gd20 O19W 82.3(4) . .
O46 Gd20 O15W 73.0(3) . .
O37 Gd20 O15W 141.6(4) . .
O17 Gd20 O15W 81.2(4) . .
O1 Gd20 O15W 78.3(4) . .
O25 Gd20 O15W 144.4(4) . .
O19W Gd20 O15W 108.8(4) . .
O46 Gd20 O22W 119.1(4) . .
O37 Gd20 O22W 142.5(4) . .
O17 Gd20 O22W 77.5(4) . .
O1 Gd20 O22W 142.0(4) . .
O25 Gd20 O22W 78.5(4) . .
O19W Gd20 O22W 71.9(4) . .
O15W Gd20 O22W 73.5(4) . .
O46 Gd20 Gd18 111.5(2) . .
O37 Gd20 Gd18 36.9(2) . .
O17 Gd20 Gd18 87.3(3) . .
O1 Gd20 Gd18 88.5(2) . .
O25 Gd20 Gd18 36.5(3) . .
O19W Gd20 Gd18 86.7(3) . .
O15W Gd20 Gd18 164.5(3) . .
O22W Gd20 Gd18 114.2(3) . .
O46 Gd20 Gd19 111.5(3) . .
O37 Gd20 Gd19 88.1(3) . .
O17 Gd20 Gd19 37.4(3) . .
O1 Gd20 Gd19 37.2(2) . .
O25 Gd20 Gd19 87.5(2) . .
O19W Gd20 Gd19 167.0(3) . .
O15W Gd20 Gd19 84.2(3) . .
O22W Gd20 Gd19 113.8(3) . .
Gd18 Gd20 Gd19 80.34(3) . .
O46 Gd20 Gd5 72.3(3) . .
O37 Gd20 Gd5 36.7(3) . .
O17 Gd20 Gd5 93.0(3) . .
O1 Gd20 Gd5 36.5(2) . .
O25 Gd20 Gd5 92.5(3) . .
O19W Gd20 Gd5 114.3(3) . .
O15W Gd20 Gd5 111.7(3) . .
O22W Gd20 Gd5 168.5(3) . .
Gd18 Gd20 Gd5 58.30(3) . .
Gd19 Gd20 Gd5 58.01(2) . .
O46 Gd20 Gd24 167.9(3) . .
O37 Gd20 Gd24 95.2(2) . .
O17 Gd20 Gd24 35.6(2) . .
O1 Gd20 Gd24 95.7(2) . .
O25 Gd20 Gd24 36.1(2) . .
O19W Gd20 Gd24 113.3(3) . .
O15W Gd20 Gd24 112.8(2) . .
O22W Gd20 Gd24 73.0(3) . .
Gd18 Gd20 Gd24 60.00(2) . .
Gd19 Gd20 Gd24 60.12(3) . .
Gd5 Gd20 Gd24 95.55(3) . .
O53 Gd21 O53 78.0(5) 4_565 .
O53 Gd21 O20W 85.6(4) 4_565 .
O53 Gd21 O20W 85.6(4) . .
O53 Gd21 O26 114.9(3) 4_565 .
O53 Gd21 O26 72.8(3) . .
O20W Gd21 O26 145.4(2) . .
O53 Gd21 O26 72.8(3) 4_565 4_565
O53 Gd21 O26 114.9(3) . 4_565
O20W Gd21 O26 145.4(2) . 4_565
O26 Gd21 O26 69.3(4) . 4_565
O53 Gd21 O21W 73.8(5) 4_565 4_565
O53 Gd21 O21W 144.2(5) . 4_565
O20W Gd21 O21W 70.8(4) . 4_565
O26 Gd21 O21W 139.7(5) . 4_565
O26 Gd21 O21W 77.2(4) 4_565 4_565
O53 Gd21 O21W 144.2(5) 4_565 .
O53 Gd21 O21W 73.8(5) . .
O20W Gd21 O21W 70.8(4) . .
O26 Gd21 O21W 77.2(4) . .
O26 Gd21 O21W 139.7(5) 4_565 .
O21W Gd21 O21W 119.9(7) 4_565 .
O53 Gd21 O24W 140.6(3) 4_565 .
O53 Gd21 O24W 140.6(3) . .
O20W Gd21 O24W 101.8(7) . .
O26 Gd21 O24W 80.3(5) . .
O26 Gd21 O24W 80.3(5) 4_565 .
O21W Gd21 O24W 72.4(5) 4_565 .
O21W Gd21 O24W 72.4(5) . .
O53 Gd21 Gd16 90.8(3) 4_565 .
O53 Gd21 Gd16 39.1(2) . .
O20W Gd21 Gd16 123.7(3) . .
O26 Gd21 Gd16 35.6(3) . .
O26 Gd21 Gd16 84.3(2) 4_565 .
O21W Gd21 Gd16 158.8(3) 4_565 .
O21W Gd21 Gd16 81.1(4) . .
O24W Gd21 Gd16 115.0(4) . .
O53 Gd21 Gd16 39.1(2) 4_565 4_565
O53 Gd21 Gd16 90.8(3) . 4_565
O20W Gd21 Gd16 123.7(3) . 4_565
O26 Gd21 Gd16 84.3(2) . 4_565
O26 Gd21 Gd16 35.6(3) 4_565 4_565
O21W Gd21 Gd16 81.1(4) 4_565 4_565
O21W Gd21 Gd16 158.8(3) . 4_565
O24W Gd21 Gd16 115.0(4) . 4_565
Gd16 Gd21 Gd16 77.73(3) . 4_565
O53 Gd21 Gd12 95.8(2) 4_565 .
O53 Gd21 Gd12 95.8(2) . .
O20W Gd21 Gd12 178.2(5) . .
O26 Gd21 Gd12 34.7(2) . .
O26 Gd21 Gd12 34.7(2) 4_565 .
O21W Gd21 Gd12 108.5(4) 4_565 .
O21W Gd21 Gd12 108.5(4) . .
O24W Gd21 Gd12 76.4(6) . .
Gd16 Gd21 Gd12 57.57(3) . .
Gd16 Gd21 Gd12 57.57(3) 4_565 .
O57 Gd22 O78 106.9(4) . .
O57 Gd22 O8 146.6(4) . .
O78 Gd22 O8 79.9(4) . .
O57 Gd22 O7 87.3(4) . .
O78 Gd22 O7 139.3(4) . .
O8 Gd22 O7 69.1(4) . .
O57 Gd22 O14 77.3(4) . .
O78 Gd22 O14 75.2(4) . .
O8 Gd22 O14 73.0(4) . .
O7 Gd22 O14 71.0(3) . .
O57 Gd22 O3W 80.5(5) . .
O78 Gd22 O3W 143.3(4) . .
O8 Gd22 O3W 114.0(5) . .
O7 Gd22 O3W 75.6(4) . .
O14 Gd22 O3W 140.4(4) . .
O57 Gd22 O4W 70.3(4) . .
O78 Gd22 O4W 73.0(4) . .
O8 Gd22 O4W 140.6(4) . .
O7 Gd22 O4W 146.4(4) . .
O14 Gd22 O4W 124.6(4) . .
O3W Gd22 O4W 76.2(4) . .
O57 Gd22 O2W 138.2(4) . .
O78 Gd22 O2W 79.9(5) . .
O8 Gd22 O2W 74.7(4) . .
O7 Gd22 O2W 114.7(4) . .
O14 Gd22 O2W 142.0(5) . .
O3W Gd22 O2W 72.2(6) . .
O4W Gd22 O2W 72.8(4) . .
O57 Gd22 Ni5 114.4(3) . .
O78 Gd22 Ni5 66.8(3) . .
O8 Gd22 Ni5 37.2(3) . .
O7 Gd22 Ni5 72.6(3) . .
O14 Gd22 Ni5 37.2(3) . .
O3W Gd22 Ni5 143.8(3) . .
O4W Gd22 Ni5 139.1(3) . .
O2W Gd22 Ni5 106.1(4) . .
O57 Gd22 Gd14 71.3(3) . .
O78 Gd22 Gd14 111.5(3) . .
O8 Gd22 Gd14 75.9(3) . .
O7 Gd22 Gd14 36.6(2) . .
O14 Gd22 Gd14 36.5(2) . .
O3W Gd22 Gd14 105.0(3) . .
O4W Gd22 Gd14 140.7(3) . .
O2W Gd22 Gd14 145.9(3) . .
Ni5 Gd22 Gd14 55.55(5) . .
O57 Gd22 Gd15 123.7(3) . .
O78 Gd22 Gd15 114.9(3) . .
O8 Gd22 Gd15 35.3(3) . .
O7 Gd22 Gd15 36.6(3) . .
O14 Gd22 Gd15 78.7(2) . .
O3W Gd22 Gd15 87.2(3) . .
O4W Gd22 Gd15 156.5(3) . .
O2W Gd22 Gd15 86.5(3) . .
Ni5 Gd22 Gd15 56.88(4) . .
Gd14 Gd22 Gd15 59.45(3) . .
O68 Gd23 O34 98.2(4) . .
O68 Gd23 O38 143.9(4) . .
O34 Gd23 O38 75.1(4) . .
O68 Gd23 O35 75.2(4) . .
O34 Gd23 O35 69.5(4) . .
O38 Gd23 O35 69.2(3) . .
O68 Gd23 O61 89.4(4) . .
O34 Gd23 O61 147.3(3) . .
O38 Gd23 O61 80.1(4) . .
O35 Gd23 O61 82.1(4) . .
O68 Gd23 O75 139.7(4) . .
O34 Gd23 O75 82.8(4) . .
O38 Gd23 O75 75.6(4) . .
O35 Gd23 O75 139.5(4) . .
O61 Gd23 O75 111.3(4) . .
O68 Gd23 O23W 80.8(4) . .
O34 Gd23 O23W 142.4(4) . .
O38 Gd23 O23W 126.0(4) . .
O35 Gd23 O23W 143.2(4) . .
O61 Gd23 O23W 70.1(4) . .
O75 Gd23 O23W 75.0(4) . .
O68 Gd23 O30W 69.4(5) . .
O34 Gd23 O30W 74.9(4) . .
O38 Gd23 O30W 138.1(5) . .
O35 Gd23 O30W 124.6(4) . .
O61 Gd23 O30W 136.8(4) . .
O75 Gd23 O30W 72.1(5) . .
O23W Gd23 O30W 69.6(4) . .
O68 Gd23 Ni4 132.9(3) . .
O34 Gd23 Ni4 38.4(2) . .
O38 Gd23 Ni4 38.4(3) . .
O35 Gd23 Ni4 72.2(3) . .
O61 Gd23 Ni4 118.1(3) . .
O75 Gd23 Ni4 67.7(3) . .
O23W Gd23 Ni4 142.3(3) . .
O30W Gd23 Ni4 103.3(4) . .
O68 Gd23 Gd13 108.9(3) . .
O34 Gd23 Gd13 76.3(2) . .
O38 Gd23 Gd13 35.0(2) . .
O35 Gd23 Gd13 35.8(2) . .
O61 Gd23 Gd13 71.2(2) . .
O75 Gd23 Gd13 110.4(3) . .
O23W Gd23 Gd13 139.9(3) . .
O30W Gd23 Gd13 150.5(3) . .
Ni4 Gd23 Gd13 55.10(4) . .
O68 Gd23 Gd17 75.4(3) . .
O34 Gd23 Gd17 35.6(3) . .
O38 Gd23 Gd17 79.9(2) . .
O35 Gd23 Gd17 37.3(2) . .
O61 Gd23 Gd17 119.3(2) . .
O75 Gd23 Gd17 117.8(3) . .
O23W Gd23 Gd17 154.0(3) . .
O30W Gd23 Gd17 92.1(3) . .
Ni4 Gd23 Gd17 58.04(4) . .
Gd13 Gd23 Gd17 60.09(2) . .
C35 Gd24 O66 167.0(4) . .
C35 Gd24 O70 30.5(2) . .
O66 Gd24 O70 149.4(3) . .
C35 Gd24 O17 76.0(4) . .
O66 Gd24 O17 116.6(4) . .
O70 Gd24 O17 79.2(4) . .
C35 Gd24 O73 30.0(2) . .
O66 Gd24 O73 145.6(4) . .
O70 Gd24 O73 60.6(3) . .
O17 Gd24 O73 76.1(4) . .
C35 Gd24 O47 110.5(3) . .
O66 Gd24 O47 77.6(4) . .
O70 Gd24 O47 82.9(4) . .
O17 Gd24 O47 73.4(4) . .
O73 Gd24 O47 135.9(4) . .
C35 Gd24 O25 109.2(3) . .
O66 Gd24 O25 74.1(4) . .
O70 Gd24 O25 136.3(4) . .
O17 Gd24 O25 71.3(3) . .
O73 Gd24 O25 81.2(4) . .
O47 Gd24 O25 117.1(4) . .
C35 Gd24 O27W 88.1(5) . .
O66 Gd24 O27W 83.2(5) . .
O70 Gd24 O27W 70.3(5) . .
O17 Gd24 O27W 141.8(4) . .
O73 Gd24 O27W 106.6(5) . .
O47 Gd24 O27W 80.3(5) . .
O25 Gd24 O27W 146.7(4) . .
C35 Gd24 O29W 87.5(5) . .
O66 Gd24 O29W 80.8(5) . .
O70 Gd24 O29W 105.0(5) . .
O17 Gd24 O29W 138.6(4) . .
O73 Gd24 O29W 71.2(5) . .
O47 Gd24 O29W 147.5(4) . .
O25 Gd24 O29W 79.2(4) . .
O27W Gd24 O29W 73.3(5) . .
C35 Gd24 Gd18 144.1(2) . .
O66 Gd24 Gd18 41.1(2) . .
O70 Gd24 Gd18 164.6(3) . .
O17 Gd24 Gd18 85.4(3) . .
O73 Gd24 Gd18 115.8(2) . .
O47 Gd24 Gd18 92.7(3) . .
O25 Gd24 Gd18 35.0(3) . .
O27W Gd24 Gd18 123.6(4) . .
O29W Gd24 Gd18 86.6(4) . .
C35 Gd24 Gd19 101.7(3) . .
O66 Gd24 Gd19 91.0(3) . .
O70 Gd24 Gd19 89.1(3) . .
O17 Gd24 Gd19 35.7(3) . .
O73 Gd24 Gd19 110.7(4) . .
O47 Gd24 Gd19 40.2(2) . .
O25 Gd24 Gd19 85.4(3) . .
O27W Gd24 Gd19 119.6(4) . .
O29W Gd24 Gd19 164.0(3) . .
Gd18 Gd24 Gd19 78.26(3) . .
C35 Gd24 Gd20 91.2(2) . .
O66 Gd24 Gd20 97.9(2) . .
O70 Gd24 Gd20 107.9(3) . .
O17 Gd24 Gd20 35.6(2) . .
O73 Gd24 Gd20 73.9(3) . .
O47 Gd24 Gd20 97.5(2) . .
O25 Gd24 Gd20 35.9(2) . .
O27W Gd24 Gd20 177.3(4) . .
O29W Gd24 Gd20 109.3(3) . .
Gd18 Gd24 Gd20 57.91(2) . .
Gd19 Gd24 Gd20 58.01(2) . .
O32 Ni1 O27 87.3(4) . 4_565
O32 Ni1 O27 87.3(4) . .
O27 Ni1 O27 84.7(5) 4_565 .
O32 Ni1 O91 93.0(4) . .
O27 Ni1 O91 179.2(4) 4_565 .
O27 Ni1 O91 94.5(4) . .
O32 Ni1 O91 93.0(4) . 4_565
O27 Ni1 O91 94.5(4) 4_565 4_565
O27 Ni1 O91 179.2(4) . 4_565
O91 Ni1 O91 86.2(6) . 4_565
O32 Ni1 O92 179.4(6) . .
O27 Ni1 O92 93.1(4) 4_565 .
O27 Ni1 O92 93.1(4) . .
O91 Ni1 O92 86.6(4) . .
O91 Ni1 O92 86.6(4) 4_565 .
O32 Ni1 Gd1 92.0(5) . .
O27 Ni1 Gd1 42.7(3) 4_565 .
O27 Ni1 Gd1 42.7(3) . .
O91 Ni1 Gd1 136.5(3) . .
O91 Ni1 Gd1 136.5(3) 4_565 .
O92 Ni1 Gd1 88.5(4) . .
O32 Ni1 Gd2 44.0(3) . 4_565
O27 Ni1 Gd2 44.0(3) 4_565 4_565
O27 Ni1 Gd2 90.7(3) . 4_565
O91 Ni1 Gd2 136.4(3) . 4_565
O91 Ni1 Gd2 89.0(3) 4_565 4_565
O92 Ni1 Gd2 136.3(3) . 4_565
Gd1 Ni1 Gd2 65.92(6) . 4_565
O32 Ni1 Gd2 44.0(3) . .
O27 Ni1 Gd2 90.7(3) 4_565 .
O27 Ni1 Gd2 44.0(3) . .
O91 Ni1 Gd2 89.0(3) . .
O91 Ni1 Gd2 136.4(3) 4_565 .
O92 Ni1 Gd2 136.3(3) . .
Gd1 Ni1 Gd2 65.92(6) . .
Gd2 Ni1 Gd2 65.73(6) 4_565 .
O59 Ni2 O4 88.7(5) . .
O59 Ni2 O33 175.4(4) . .
O4 Ni2 O33 86.7(4) . .
O59 Ni2 O90 89.1(4) . .
O4 Ni2 O90 94.6(4) . .
O33 Ni2 O90 90.9(4) . .
O59 Ni2 O45 91.4(5) . .
O4 Ni2 O45 177.8(4) . .
O33 Ni2 O45 93.2(4) . .
O90 Ni2 O45 87.7(4) . .
O59 Ni2 O16 95.0(4) . .
O4 Ni2 O16 85.6(4) . .
O33 Ni2 O16 84.9(4) . .
O90 Ni2 O16 175.9(4) . .
O45 Ni2 O16 92.2(4) . .
O59 Ni2 Gd11 136.8(3) . .
O4 Ni2 Gd11 94.5(3) . .
O33 Ni2 Gd11 44.1(2) . .
O90 Ni2 Gd11 133.3(3) . .
O45 Ni2 Gd11 83.8(3) . .
O16 Ni2 Gd11 42.7(3) . .
O59 Ni2 Gd10 130.5(3) . .
O4 Ni2 Gd10 43.1(3) . .
O33 Ni2 Gd10 44.9(3) . .
O90 Ni2 Gd10 85.2(3) . .
O45 Ni2 Gd10 137.2(3) . .
O16 Ni2 Gd10 92.1(3) . .
Gd11 Ni2 Gd10 71.20(5) . .
O59 Ni2 Gd17 84.0(3) . .
O4 Ni2 Gd17 43.7(3) . .
O33 Ni2 Gd17 92.9(3) . .
O90 Ni2 Gd17 137.6(3) . .
O45 Ni2 Gd17 134.1(3) . .
O16 Ni2 Gd17 43.3(2) . .
Gd11 Ni2 Gd17 69.83(5) . .
Gd10 Ni2 Gd17 68.72(4) . .
O1W Ni3 O91 167.3(5) . .
O1W Ni3 O15 99.7(6) . .
O91 Ni3 O15 93.0(6) . .
O1W Ni3 O76 83.1(5) . .
O91 Ni3 O76 93.5(5) . .
O15 Ni3 O76 102.9(5) . .
O1W Ni3 O71 85.5(5) . .
O91 Ni3 O71 92.9(5) . .
O15 Ni3 O71 100.5(5) . .
O76 Ni3 O71 155.3(4) . .
O1W Ni3 O46 106.7(5) . .
O91 Ni3 O46 60.6(4) . .
O15 Ni3 O46 153.6(6) . .
O76 Ni3 O46 81.4(4) . .
O71 Ni3 O46 81.1(4) . .
O9 Ni4 O80 94.7(4) . .
O9 Ni4 O38 85.4(4) . .
O80 Ni4 O38 92.2(4) . .
O9 Ni4 O34 83.8(4) . .
O80 Ni4 O34 177.9(5) . .
O38 Ni4 O34 86.2(4) . .
O9 Ni4 O77 90.9(4) . .
O80 Ni4 O77 88.7(4) . .
O38 Ni4 O77 176.3(4) . .
O34 Ni4 O77 92.9(4) . .
O9 Ni4 O43 179.5(5) . .
O80 Ni4 O43 85.3(4) . .
O38 Ni4 O43 94.1(4) . .
O34 Ni4 O43 96.1(4) . .
O77 Ni4 O43 89.6(4) . .
O9 Ni4 Gd23 93.2(3) . .
O80 Ni4 Gd23 135.1(3) . .
O38 Ni4 Gd23 44.6(2) . .
O34 Ni4 Gd23 43.7(3) . .
O77 Ni4 Gd23 135.3(3) . .
O43 Ni4 Gd23 86.4(3) . .
O9 Ni4 Gd13 42.7(3) . .
O80 Ni4 Gd13 86.1(3) . .
O38 Ni4 Gd13 44.1(3) . .
O34 Ni4 Gd13 91.8(3) . .
O77 Ni4 Gd13 132.4(3) . .
O43 Ni4 Gd13 136.8(3) . .
Gd23 Ni4 Gd13 70.64(6) . .
O9 Ni4 Gd17 43.5(2) . .
O80 Ni4 Gd17 137.4(3) . .
O38 Ni4 Gd17 92.2(3) . .
O34 Ni4 Gd17 41.5(3) . .
O77 Ni4 Gd17 84.7(3) . .
O43 Ni4 Gd17 136.5(3) . .
Gd23 Ni4 Gd17 68.75(5) . .
Gd13 Ni4 Gd17 68.43(5) . .
O13 Ni5 O14 85.9(4) . .
O13 Ni5 O8 82.4(4) . .
O14 Ni5 O8 86.6(5) . .
O13 Ni5 O51 95.5(4) . .
O14 Ni5 O51 88.5(5) . .
O8 Ni5 O51 174.8(6) . .
O13 Ni5 O55 176.5(4) . .
O14 Ni5 O55 94.8(4) . .
O8 Ni5 O55 94.2(4) . .
O51 Ni5 O55 88.0(4) . .
O13 Ni5 O67 91.1(4) . .
O14 Ni5 O67 176.9(4) . .
O8 Ni5 O67 93.9(5) . .
O51 Ni5 O67 90.9(5) . .
O55 Ni5 O67 88.3(4) . .
O13 Ni5 Gd22 91.8(3) . .
O14 Ni5 Gd22 44.7(3) . .
O8 Ni5 Gd22 43.7(4) . .
O51 Ni5 Gd22 132.0(4) . .
O55 Ni5 Gd22 86.3(3) . .
O67 Ni5 Gd22 136.4(3) . .
O13 Ni5 Gd14 42.8(3) . .
O14 Ni5 Gd14 44.5(3) . .
O8 Ni5 Gd14 91.1(4) . .
O51 Ni5 Gd14 84.2(4) . .
O55 Ni5 Gd14 138.5(3) . .
O67 Ni5 Gd14 132.4(3) . .
Gd22 Ni5 Gd14 69.79(6) . .
O13 Ni5 Gd15 41.5(3) . .
O14 Ni5 Gd15 93.8(3) . .
O8 Ni5 Gd15 42.5(3) . .
O51 Ni5 Gd15 136.3(3) . .
O55 Ni5 Gd15 135.1(3) . .
O67 Ni5 Gd15 84.6(2) . .
Gd22 Ni5 Gd15 69.78(5) . .
Gd14 Ni5 Gd15 68.08(5) . .
O34W Ni6 O15 100.9(7) . .
O34W Ni6 O72 92.6(4) . 4_565
O15 Ni6 O72 100.9(3) . 4_565
O34W Ni6 O72 92.6(4) . .
O15 Ni6 O72 100.9(3) . .
O72 Ni6 O72 156.3(7) 4_565 .
O34W Ni6 O93 117.8(6) . .
O15 Ni6 O93 141.3(6) . .
O72 Ni6 O93 78.6(4) 4_565 .
O72 Ni6 O93 78.6(4) . .
O34W Ni6 O92 172.7(6) . .
O15 Ni6 O92 86.4(6) . .
O72 Ni6 O92 86.0(4) 4_565 .
O72 Ni6 O92 86.0(4) . .
O93 Ni6 O92 54.9(5) . .
O115 Cl1 O115 105.4(13) 4_565 .
O115 Cl1 O117 112.7(9) 4_565 .
O115 Cl1 O117 112.7(9) . .
O115 Cl1 O109 108.9(10) 4_565 .
O115 Cl1 O109 108.9(10) . .
O117 Cl1 O109 108.3(16) . .
O114 Cl2 O113 107.7(9) . .
O114 Cl2 O112 105.8(11) . .
O113 Cl2 O112 111.3(11) . .
O114 Cl2 O118 115.8(8) . .
O113 Cl2 O118 112.0(9) . .
O112 Cl2 O118 104.1(10) . .
O111 Cl3 O116 115.4(18) . .
O111 Cl3 O116 115.4(18) . 4_565
O116 Cl3 O116 106(2) . 4_565
O111 Cl3 O110 104(3) . .
O116 Cl3 O110 107.8(16) . .
O116 Cl3 O110 107.8(16) 4_565 .
O103 Cl4 O123 92.4(18) . .
O103 Cl4 O102 122(2) . .
O123 Cl4 O102 130(2) . .
O103 Cl4 O105 109.6(16) . .
O123 Cl4 O105 102.2(15) . .
O102 Cl4 O105 99.2(17) . .
O99 Cl5 O94 110.2(14) . .
O99 Cl5 O100 105.3(15) . .
O94 Cl5 O100 102.8(16) . .
O99 Cl5 O101 111.7(17) . .
O94 Cl5 O101 107.6(16) . .
O100 Cl5 O101 119(2) . .
O121 Cl6 O119 110.2(8) . .
O121 Cl6 O122 109.2(10) . .
O119 Cl6 O122 109.2(10) . .
O121 Cl6 O120 109.0(10) . .
O119 Cl6 O120 109.3(9) . .
O122 Cl6 O120 109.9(8) . .
O107 Cl7 O130 108.0(14) . .
O107 Cl7 O108 114.0(14) . .
O130 Cl7 O108 118.6(15) . .
O107 Cl7 O106 112.2(14) . .
O130 Cl7 O106 96.9(13) . .
O108 Cl7 O106 105.9(12) . .
O97 Cl8 O95 109.4(9) . .
O97 Cl8 O96 110.1(10) . .
O95 Cl8 O96 109.5(9) . .
O97 Cl8 O98 109.3(10) . .
O95 Cl8 O98 109.6(10) . .
O96 Cl8 O98 108.8(8) . .
O136 Cl9 O137 113.6(9) . .
O136 Cl9 O135 109.8(9) . .
O137 Cl9 O135 106.7(8) . .
O136 Cl9 O138 108.1(9) . .
O137 Cl9 O138 109.8(9) . .
O135 Cl9 O138 108.9(8) . .
O124 Cl11 O125 109.9(8) . .
O124 Cl11 O126 110.3(8) . .
O125 Cl11 O126 111.1(9) . .
O124 Cl11 O127 108.8(9) . .
O125 Cl11 O127 110.0(8) . .
O126 Cl11 O127 106.7(9) . .
O133 Cl12 O132 110.9(9) . .
O133 Cl12 O134 109.5(9) . .
O132 Cl12 O134 109.1(9) . .
O133 Cl12 O131 109.7(10) . .
O132 Cl12 O131 108.4(9) . .
O134 Cl12 O131 109.3(10) . .
O128 Cl15 O104 115(3) . .
O128 Cl15 O129 107.4(15) . .
O104 Cl15 O129 102.2(14) . .
O128 Cl15 O129 107.4(15) . 4_575
O104 Cl15 O129 102.2(14) . 4_575
O129 Cl15 O129 123(2) . 4_575
O84 C1 O46 125.1(13) . .
O84 C1 O91 127.6(14) . .
O46 C1 O91 107.2(14) . .
O87 C2 O44 123.1(14) . .
O87 C2 O80 125.5(13) . .
O44 C2 O80 111.2(13) . .
O87 C2 Gd19 175.6(10) . .
O44 C2 Gd19 53.8(8) . .
O80 C2 Gd19 58.0(8) . .
O82 C3 O93 129(2) . .
O82 C3 O92 129(2) . .
O93 C3 O92 102.5(19) . .
O40 C4 O90 124.5(12) . .
O40 C4 O79 121.9(13) . .
O90 C4 O79 113.5(13) . .
O40 C4 Gd16 175.5(10) . .
O90 C4 Gd16 58.6(7) . .
O79 C4 Gd16 55.2(7) . .
O83 C5 O41 120.1(15) . .
O83 C5 O52 116.4(15) . .
O41 C5 O52 123.3(15) . .
O83 C5 Gd7 60.9(8) . .
O41 C5 Gd7 177.1(13) . .
O52 C5 Gd7 56.0(8) . .
O51 C6 O89 119.9(14) . .
O51 C6 O86 124.8(13) . .
O89 C6 O86 115.2(14) . .
O51 C6 Gd18 60.7(8) . .
O89 C6 Gd18 59.6(8) . .
O86 C6 Gd18 172.9(10) . .
C8 C7 C7 99.7(12) . 4_565
O67 C8 O74 146.2(12) . .
O67 C8 C7 104.0(15) . .
O74 C8 C7 109.3(14) . .
C10 C9 H9B 109.5 . .
C10 C9 H9C 109.5 . .
H9B C9 H9C 109.5 . .
C10 C9 H9D 109.5 . .
H9B C9 H9D 109.5 . .
H9C C9 H9D 109.5 . .
O53 C10 O85 118.6(16) . .
O53 C10 C9 124.5(17) . .
O85 C10 C9 116.4(17) . .
O53 C10 Gd16 60.8(9) . .
O85 C10 Gd16 58.0(9) . .
C9 C10 Gd16 168.7(12) . .
C12 C11 H11C 109.5 . .
C12 C11 H11D 109.5 . .
H11C C11 H11D 109.5 . .
C12 C11 H11E 109.5 . .
H11C C11 H11E 109.5 . .
H11D C11 H11E 109.5 . .
O45 C12 O49 129(2) . .
O45 C12 C11 110.3(19) . .
O49 C12 C11 120.2(19) . .
C14 C13 H13C 109.5 . .
C14 C13 H13D 109.5 . .
H13C C13 H13D 109.5 . .
C14 C13 H13E 109.5 . .
H13C C13 H13E 109.5 . .
H13D C13 H13E 109.5 . .
O43 C14 O75 128.5(16) . .
O43 C14 C13 112.3(16) . .
O75 C14 C13 119.1(15) . .
C16 C15 H15B 109.5 . .
C16 C15 H15C 109.5 . .
H15B C15 H15C 109.5 . .
C16 C15 H15D 109.5 . .
H15B C15 H15D 109.5 . .
H15C C15 H15D 109.5 . .
O47 C16 O58 115.8(15) . .
O47 C16 C15 118.6(18) . .
O58 C16 C15 123.0(18) . .
O47 C16 Gd19 59.6(9) . .
O58 C16 Gd19 56.2(8) . .
C15 C16 Gd19 166.3(13) . .
C18 C17 H17C 109.5 . .
C18 C17 H17D 109.5 . .
H17C C17 H17D 109.5 . .
C18 C17 H17E 109.5 . .
H17C C17 H17E 109.5 . .
H17D C17 H17E 109.5 . .
O68 C18 O63 123(2) . .
O68 C18 C17 126(2) . .
O63 C18 C17 111.0(19) . .
C20 C19 H19B 109.5 . .
C20 C19 H19C 109.5 . .
H19B C19 H19C 109.5 . .
C20 C19 H19D 109.5 . .
H19B C19 H19D 109.5 . .
H19C C19 H19D 109.5 . .
O60 C20 O61 125.4(19) . .
O60 C20 C19 111.3(18) . .
O61 C20 C19 123.2(18) . .
O59 C21 C22 125(3) . .
O59 C21 O65 124(3) . .
C22 C21 O65 110(2) . .
O77 C21' O65 153(4) . .
O77 C21' C22' 106(3) . .
O65 C21' C22' 101(3) . .
C21 C22 C22' 107(3) . .
C22 C22' C21' 101(3) . .
C24 C23 H23C 109.5 . .
C24 C23 H23D 109.5 . .
H23C C23 H23D 109.5 . .
C24 C23 H23E 109.5 . .
H23C C23 H23E 109.5 . .
H23D C23 H23E 109.5 . .
O48 C24 O57 118.3(16) . .
O48 C24 C23 124.0(17) . .
O57 C24 C23 117.3(15) . .
O55 C25 O78 123.2(15) . .
O55 C25 C26 115.9(17) . .
O78 C25 C26 120.3(16) . .
C25 C26 H26C 109.5 . .
C25 C26 H26D 109.5 . .
H26C C26 H26D 109.5 . .
C25 C26 H26E 109.5 . .
H26C C26 H26E 109.5 . .
H26D C26 H26E 109.5 . .
C28 C27 H27C 109.5 . .
C28 C27 H27D 109.5 . .
H27C C27 H27D 109.5 . .
C28 C27 H27E 109.5 . .
H27C C27 H27E 109.5 . .
H27D C27 H27E 109.5 . .
O50 C28 O66 115.7(16) . .
O50 C28 C27 127.5(18) . .
O66 C28 C27 115.3(16) . .
O50 C28 Gd18 54.4(10) . .
O66 C28 Gd18 61.3(8) . .
C27 C28 Gd18 169.9(14) . .
C30 C29 H29C 109.5 . .
C30 C29 H29D 109.5 . .
H29C C29 H29D 109.5 . .
C30 C29 H29E 109.5 . .
H29C C29 H29E 109.5 . .
H29D C29 H29E 109.5 . .
O18 C30 O54 122.9(17) . .
O18 C30 C29 118.0(15) . .
O54 C30 C29 118.8(16) . .
C32 C31 H31C 109.5 . .
C32 C31 H31D 109.5 . .
H31C C31 H31D 109.5 . .
C32 C31 H31E 109.5 . .
H31C C31 H31E 109.5 . .
H31D C31 H31E 109.5 . .
O64 C32 O62 114.6(19) . .
O64 C32 C31 128(2) . .
O62 C32 C31 118(2) . .
O64 C32 Gd11 63.2(11) . 3_565
O62 C32 Gd11 51.3(10) . 3_565
C31 C32 Gd11 169.0(17) . 3_565
O42 C34 O42 124.2(19) . 4_565
O42 C34 C33 117.7(10) . .
O42 C34 C33 117.7(10) 4_565 .
O73 C35 O70 157.6(14) . .
O73 C35 C36 96.6(18) . .
O70 C35 C36 105.8(17) . .
O73 C35 Gd24 79.6(10) . .
O70 C35 Gd24 78.1(8) . .
C36 C35 Gd24 176.1(15) . .
C35 C36 H36A 109.5 . .
C35 C36 H36B 109.5 . .
H36A C36 H36B 109.5 . .
C35 C36 H36C 109.5 . .
H36A C36 H36C 109.5 . .
H36B C36 H36C 109.5 . .
O71 C38 O71 123(2) 4_565 .
O71 C38 C37 118.3(11) 4_565 .
O71 C38 C37 118.3(11) . .
C40 C39 H39C 109.5 . .
C40 C39 H39D 109.5 . .
H39C C39 H39D 109.5 . .
C40 C39 H39E 109.5 . .
H39C C39 H39E 109.5 . .
H39D C39 H39E 109.5 . .
O72 C40 O76 118.8(15) . .
O72 C40 C39 121.1(15) . .
O76 C40 C39 120.0(15) . .
O88 C41 O81 123.7(9) . .
O88 C41 O81 123.7(9) . 4_565
O81 C41 O81 112.7(17) . 4_565
O88 C41 Gd8 173.8(16) . .
O81 C41 Gd8 56.5(8) . .
O81 C41 Gd8 56.5(8) 4_565 .
Gd5 O1 Gd19 102.6(4) . .
Gd5 O1 Gd20 105.8(4) . .
Gd19 O1 Gd20 104.6(4) . .
Gd5 O1 H1A 114.2 . .
Gd19 O1 H1A 114.2 . .
Gd20 O1 H1A 114.2 . .
Gd1 O2 Gd4 107.7(4) . 4_565
Gd1 O2 Gd4 107.7(4) . .
Gd4 O2 Gd4 102.5(5) 4_565 .
Gd1 O2 H2A 112.8 . .
Gd4 O2 H2A 112.8 4_565 .
Gd4 O2 H2A 112.8 . .
Gd2 O3 Gd6 109.0(4) . .
Gd2 O3 Gd9 108.4(4) . .
Gd6 O3 Gd9 104.1(3) . .
Gd2 O3 H3A 111.7 . .
Gd6 O3 H3A 111.7 . .
Gd9 O3 H3A 111.7 . .
Ni2 O4 Gd10 100.6(4) . .
Ni2 O4 Gd17 101.6(4) . .
Gd10 O4 Gd17 107.4(4) . .
Ni2 O4 H4A 115.1 . .
Gd10 O4 H4A 115.1 . .
Gd17 O4 H4A 115.1 . .
Gd6 O5 Gd9 109.9(4) . .
Gd6 O5 Gd5 106.0(4) . .
Gd9 O5 Gd5 106.2(3) . .
Gd6 O5 H5A 111.5 . .
Gd9 O5 H5A 111.5 . .
Gd5 O5 H5A 111.5 . .
Gd10 O6 Gd7 98.2(4) . .
Gd10 O6 Gd13 109.2(4) . .
Gd7 O6 Gd13 95.5(4) . .
Gd10 O6 H6A 116.8 . .
Gd7 O6 H6A 116.8 . .
Gd13 O6 H6A 116.8 . .
Gd22 O7 Gd14 107.3(4) . .
Gd22 O7 Gd15 108.2(4) . .
Gd14 O7 Gd15 104.6(4) . .
Gd22 O7 H7A 112.1 . .
Gd14 O7 H7A 112.1 . .
Gd15 O7 H7A 112.1 . .
Ni5 O8 Gd22 99.1(5) . .
Ni5 O8 Gd15 102.6(4) . .
Gd22 O8 Gd15 110.7(5) . .
Ni5 O8 H8A 114.3 . .
Gd22 O8 H8A 114.3 . .
Gd15 O8 H8A 114.3 . .
Ni4 O9 Gd13 100.2(4) . .
Ni4 O9 Gd17 101.6(4) . .
Gd13 O9 Gd17 107.9(4) . .
Ni4 O9 H9A 115.1 . .
Gd13 O9 H9A 115.1 . .
Gd17 O9 H9A 115.1 . .
Gd1 O10 Gd3 98.5(3) . .
Gd1 O10 Gd4 111.9(4) . .
Gd3 O10 Gd4 105.4(3) . .
Gd1 O10 H10A 113.3 . .
Gd3 O10 H10A 113.3 . .
Gd4 O10 H10A 113.3 . .
Gd16 O11 Gd3 103.3(4) . .
Gd16 O11 Gd12 105.6(3) . .
Gd3 O11 Gd12 106.2(3) . .
Gd16 O11 H11A 113.6 . .
Gd3 O11 H11A 113.6 . .
Gd12 O11 H11A 113.6 . .
Gd14 O12 Gd14 110.2(5) . 4_565
Gd14 O12 Gd8 96.7(4) . .
Gd14 O12 Gd8 96.7(4) 4_565 .
Gd14 O12 H12A 116.6 . .
Gd14 O12 H12A 116.6 4_565 .
Gd8 O12 H12A 116.6 . .
Ni5 O13 Gd14 101.4(4) . .
Ni5 O13 Gd15 104.5(4) . .
Gd14 O13 Gd15 108.8(4) . .
Ni5 O13 H13A 113.7 . .
Gd14 O13 H13A 113.7 . .
Gd15 O13 H13A 113.7 . .
Ni5 O14 Gd22 98.1(4) . .
Ni5 O14 Gd14 98.9(4) . .
Gd22 O14 Gd14 107.3(4) . .
Ni5 O14 H14A 116.6 . .
Gd22 O14 H14A 116.6 . .
Gd14 O14 H14A 116.6 . .
Ni3 O15 Ni3 117.3(7) . 4_565
Ni3 O15 Ni6 116.1(5) . .
Ni3 O15 Ni6 116.1(5) 4_565 .
Ni3 O15 H15A 100.9 . .
Ni3 O15 H15A 100.9 4_565 .
Ni6 O15 H15A 100.9 . .
Ni2 O16 Gd11 97.7(4) . .
Ni2 O16 Gd17 99.9(4) . .
Gd11 O16 Gd17 112.2(4) . .
Ni2 O16 H16A 114.9 . .
Gd11 O16 H16A 114.9 . .
Gd17 O16 H16A 114.9 . .
Gd19 O17 Gd24 107.8(4) . .
Gd19 O17 Gd20 104.4(4) . .
Gd24 O17 Gd20 108.9(4) . .
Gd19 O17 H17A 111.8 . .
Gd24 O17 H17A 111.8 . .
Gd20 O17 H17A 111.8 . .
C30 O18 Gd6 137.0(11) . .
Gd3 O19 Gd16 96.3(3) . .
Gd3 O19 Gd16 96.3(3) . 4_565
Gd16 O19 Gd16 153.4(7) . 4_565
Gd3 O19 H19A 100.4 . .
Gd16 O19 H19A 100.4 . .
Gd16 O19 H19A 100.4 4_565 .
Gd4 O20 Gd4 109.0(5) . 4_565
Gd4 O20 Gd3 104.2(4) . .
Gd4 O20 Gd3 104.2(4) 4_565 .
Gd4 O20 H20A 112.9 . .
Gd4 O20 H20A 112.9 4_565 .
Gd3 O20 H20A 112.9 . .
Gd8 O21 Gd14 99.0(3) . .
Gd8 O21 Gd6 111.4(4) . .
Gd14 O21 Gd6 109.1(4) . .
Gd8 O21 H21A 112.2 . .
Gd14 O21 H21A 112.2 . .
Gd6 O21 H21A 112.2 . .
Gd14 O22 Gd14 103.3(7) . 4_565
Gd14 O22 Gd8 92.5(4) . .
Gd14 O22 Gd8 92.5(4) 4_565 .
Gd14 O22 H22A 120.7 . .
Gd14 O22 H22A 120.7 4_565 .
Gd8 O22 H22A 120.7 . .
Gd10 O23 Gd7 97.6(4) . .
Gd10 O23 Gd4 110.2(4) . .
Gd7 O23 Gd4 111.8(4) . .
Gd10 O23 H23A 112.1 . .
Gd7 O23 H23A 112.1 . .
Gd4 O23 H23A 112.1 . .
Gd2 O24 Gd6 111.4(4) . .
Gd2 O24 Gd5 98.3(3) . .
Gd6 O24 Gd5 104.6(4) . .
Gd2 O24 H24A 113.7 . .
Gd6 O24 H24A 113.7 . .
Gd5 O24 H24A 113.7 . .
Gd18 O25 Gd20 105.1(4) . .
Gd18 O25 Gd24 108.1(4) . .
Gd20 O25 Gd24 108.1(4) . .
Gd18 O25 H25A 111.7 . .
Gd20 O25 H25A 111.7 . .
Gd24 O25 H25A 111.7 . .
Gd16 O26 Gd12 104.5(4) . .
Gd16 O26 Gd21 107.8(4) . .
Gd12 O26 Gd21 110.2(4) . .
Gd16 O26 H26A 111.4 . .
Gd12 O26 H26A 111.4 . .
Gd21 O26 H26A 111.4 . .
Ni1 O27 Gd1 101.9(4) . .
Ni1 O27 Gd2 100.4(4) . .
Gd1 O27 Gd2 102.2(4) . .
Ni1 O27 H27A 116.6 . .
Gd1 O27 H27A 116.6 . .
Gd2 O27 H27A 116.6 . .
Gd5 O28 Gd2 99.4(3) . .
Gd5 O28 Gd9 106.3(4) . .
Gd2 O28 Gd9 111.2(4) . .
Gd5 O28 H28A 113.0 . .
Gd2 O28 H28A 113.0 . .
Gd9 O28 H28A 113.0 . .
Gd11 O29 Gd10 110.1(4) . .
Gd11 O29 Gd17 105.4(4) . .
Gd10 O29 Gd17 104.5(4) . .
Gd11 O29 H29A 112.1 . .
Gd10 O29 H29A 112.1 . .
Gd17 O29 H29A 112.1 . .
Gd19 O30 Gd5 96.0(3) . .
Gd19 O30 Gd18 154.6(5) . .
Gd5 O30 Gd18 95.2(3) . .
Gd19 O30 H30A 100.2 . .
Gd5 O30 H30A 100.2 . .
Gd18 O30 H30A 100.2 . .
Gd13 O31 Gd7 95.2(4) . .
Gd13 O31 Gd10 106.8(5) . .
Gd7 O31 Gd10 94.0(4) . .
Gd13 O31 H31A 118.7 . .
Gd7 O31 H31A 118.7 . .
Gd10 O31 H31A 118.7 . .
Ni1 O32 Gd2 100.5(4) . 4_565
Ni1 O32 Gd2 100.5(4) . .
Gd2 O32 Gd2 100.3(6) 4_565 .
Ni1 O32 H32A 117.4 . .
Gd2 O32 H32A 117.4 4_565 .
Gd2 O32 H32A 117.4 . .
Ni2 O33 Gd11 97.6(4) . .
Ni2 O33 Gd10 97.8(4) . .
Gd11 O33 Gd10 110.8(4) . .
Ni2 O33 H33A 116.0 . .
Gd11 O33 H33A 116.0 . .
Gd10 O33 H33A 116.0 . .
Ni4 O34 Gd23 98.0(4) . .
Ni4 O34 Gd17 103.3(4) . .
Gd23 O34 Gd17 110.2(5) . .
Ni4 O34 H34A 114.5 . .
Gd23 O34 H34A 114.5 . .
Gd17 O34 H34A 114.5 . .
Gd13 O35 Gd23 108.4(4) . .
Gd13 O35 Gd17 106.7(4) . .
Gd23 O35 Gd17 106.5(4) . .
Gd13 O35 H35A 111.6 . .
Gd23 O35 H35A 111.6 . .
Gd17 O35 H35A 111.6 . .
Gd13 O36 Gd7 95.6(4) . .
Gd13 O36 Gd9 111.1(5) . .
Gd7 O36 Gd9 111.2(4) . .
Gd18 O37 Gd5 103.0(4) . .
Gd18 O37 Gd20 105.4(4) . .
Gd5 O37 Gd20 106.1(4) . .
Gd18 O37 H37A 113.8 . .
Gd5 O37 H37A 113.8 . .
Gd20 O37 H37A 113.8 . .
Ni4 O38 Gd23 97.0(4) . .
Ni4 O38 Gd13 98.0(4) . .
Gd23 O38 Gd13 110.2(4) . .
Ni4 O38 H38A 116.2 . .
Gd23 O38 H38A 116.2 . .
Gd13 O38 H38A 116.2 . .
Gd2 O39 Gd2 105.5(5) . 4_565
Gd2 O39 Gd1 104.8(3) . .
Gd2 O39 Gd1 104.8(3) 4_565 .
C4 O40 Gd10 133.5(9) . .
C4 O40 Gd4 115.0(8) . .
Gd10 O40 Gd4 110.3(4) . .
C5 O41 Gd1 133.8(10) . .
C5 O41 Gd2 133.9(10) . .
Gd1 O41 Gd2 91.6(3) . .
C34 O42 Gd4 136.2(11) . .
C14 O43 Ni4 122.8(12) . .
C2 O44 Gd19 99.8(9) . .
C2 O44 Gd5 138.4(9) . .
Gd19 O44 Gd5 95.7(4) . .
C12 O45 Ni2 126.2(13) . .
C1 O46 Ni3 92.7(8) . .
C1 O46 Gd20 137.1(10) . .
Ni3 O46 Gd20 130.1(5) . .
C16 O47 Gd24 155.5(11) . .
C16 O47 Gd19 95.2(11) . .
Gd24 O47 Gd19 101.8(4) . .
C24 O48 Gd14 135.6(12) . .
C12 O49 Gd11 130.5(12) . .
C28 O50 Gd18 102.2(12) . .
C6 O51 Ni5 128.6(11) . .
C6 O51 Gd18 92.5(9) . .
Ni5 O51 Gd18 138.1(6) . .
C5 O52 Gd9 138.7(11) . .
C5 O52 Gd7 97.0(9) . .
Gd9 O52 Gd7 118.4(4) . .
C10 O53 Gd21 158.4(11) . .
C10 O53 Gd16 94.1(10) . .
Gd21 O53 Gd16 104.4(4) . .
C30 O54 Gd9 139.0(12) . .
C25 O55 Ni5 124.0(11) . .
C24 O57 Gd22 137.0(10) . .
C16 O58 Gd19 98.4(11) . .
C21 O59 Ni2 132.6(17) . .
C20 O60 Gd13 139.2(13) . .
C20 O61 Gd23 134.7(11) . .
C32 O62 Gd11 102.6(12) . 3_565
C18 O63 Gd17 137.7(12) . .
C32 O64 Gd11 153.4(13) . .
C32 O64 Gd11 92.8(12) . 3_565
Gd11 O64 Gd11 113.5(4) . 3_565
C21' O65 C21 114(2) . .
C21' O65 Gd17 114(2) . .
C21 O65 Gd17 128.5(15) . .
C28 O66 Gd24 158.5(11) . .
C28 O66 Gd18 92.1(10) . .
Gd24 O66 Gd18 101.5(4) . .
C8 O67 Ni5 116.1(10) . .
C18 O68 Gd23 130.9(16) . .
C35 O70 Gd24 71.4(7) . .
C38 O71 Ni3 136.0(13) . .
C40 O72 Ni6 137.0(12) . .
C35 O73 Gd24 70.4(9) . .
C8 O74 C8 116.0(12) 4_565 .
C8 O74 Gd15 120.1(8) 4_565 .
C8 O74 Gd15 120.1(8) . .
C14 O75 Gd23 133.7(11) . .
C40 O76 Ni3 141.0(10) . .
C21' O77 Ni4 114(2) . .
C25 O78 Gd22 139.1(11) . .
C4 O79 Gd16 97.2(8) . .
C4 O79 Gd3 138.5(8) . .
Gd16 O79 Gd3 97.3(4) . .
C2 O80 Ni4 125.2(10) . .
C2 O80 Gd19 94.8(8) . .
Ni4 O80 Gd19 139.6(5) . .
C41 O81 Gd6 141.6(10) . .
C41 O81 Gd8 97.9(9) . .
Gd6 O81 Gd8 116.0(4) . .
C3 O82 Gd3 134.0(14) . .
C3 O82 Gd1 135.9(14) . .
Gd3 O82 Gd1 90.1(5) . .
C5 O83 Gd4 146.5(11) . .
C5 O83 Gd7 93.4(9) . .
Gd4 O83 Gd7 116.3(4) . .
C1 O84 Gd5 134.3(9) . .
C1 O84 Gd2 135.9(9) . .
Gd5 O84 Gd2 89.8(3) . .
C10 O85 Gd16 96.0(11) . .
C6 O86 Gd14 132.2(9) . .
C6 O86 Gd6 118.0(9) . .
Gd14 O86 Gd6 108.5(4) . .
C2 O87 Gd13 134.4(9) . .
C2 O87 Gd9 114.3(9) . .
Gd13 O87 Gd9 110.3(4) . .
C41 O88 Gd2 133.2(3) . 4_565
C41 O88 Gd2 133.2(3) . .
Gd2 O88 Gd2 92.3(4) 4_565 .
C6 O89 Gd18 93.3(9) . .
C6 O89 Gd5 140.8(9) . .
Gd18 O89 Gd5 95.2(4) . .
C4 O90 Ni2 126.7(9) . .
C4 O90 Gd16 94.3(8) . .
Ni2 O90 Gd16 138.1(5) . .
C1 O91 Ni3 99.4(9) . .
C1 O91 Ni1 122.7(11) . .
Ni3 O91 Ni1 137.9(5) . .
C3 O92 Ni1 121.7(14) . .
C3 O92 Ni6 100.7(13) . .
Ni1 O92 Ni6 137.5(7) . .
C3 O93 Ni6 101.8(13) . .
C3 O93 Gd12 133.2(14) . .
Ni6 O93 Gd12 125.0(7) . .

loop_
_geom_bond_atom_site_label_1
_geom_bond_atom_site_label_2
_geom_bond_distance
_geom_bond_site_symmetry_2
Gd1 O39 2.362(10) .
Gd1 O27 2.366(10) .
Gd1 O27 2.366(10) 4_565
Gd1 O10 2.369(8) 4_565
Gd1 O10 2.369(8) .
Gd1 O2 2.423(15) .
Gd1 O82 2.569(16) .
Gd1 O41 2.583(10) .
Gd1 O41 2.583(10) 4_565
Gd1 Ni1 3.415(3) .
Gd1 Gd3 3.5966(15) .
Gd1 Gd2 3.7171(12) .
Gd2 O39 2.329(7) .
Gd2 O24 2.370(9) .
Gd2 O28 2.375(9) .
Gd2 O3 2.405(10) .
Gd2 O27 2.412(9) .
Gd2 O32 2.415(10) .
Gd2 O88 2.572(8) .
Gd2 O84 2.591(10) .
Gd2 O41 2.601(10) .
Gd2 Ni1 3.417(3) .
Gd2 Gd5 3.6008(11) .
Gd2 Gd2 3.7085(14) 4_565
Gd3 O11 2.364(10) .
Gd3 O11 2.364(10) 4_565
Gd3 O10 2.378(9) .
Gd3 O10 2.378(9) 4_565
Gd3 O19 2.443(13) .
Gd3 O20 2.448(14) .
Gd3 O79 2.501(9) 4_565
Gd3 O79 2.501(9) .
Gd3 O82 2.513(15) .
Gd3 Gd16 3.6723(11) 4_565
Gd3 Gd16 3.6723(11) .
Gd4 O83 2.279(9) .
Gd4 O20 2.347(8) .
Gd4 O10 2.379(10) .
Gd4 O42 2.401(11) .
Gd4 O2 2.450(8) .
Gd4 O40 2.455(9) .
Gd4 O23 2.483(10) .
Gd4 O13W 2.517(10) .
Gd4 Gd4 3.8212(14) 4_565
Gd4 Gd10 4.0092(10) .
Gd5 O1 2.344(10) .
Gd5 O28 2.346(10) .
Gd5 O37 2.361(11) .
Gd5 O24 2.389(9) .
Gd5 O5 2.396(10) .
Gd5 O30 2.470(10) .
Gd5 O84 2.512(9) .
Gd5 O89 2.549(9) .
Gd5 O44 2.586(10) .
Gd5 Gd19 3.6699(11) .
Gd5 Gd18 3.6810(13) .
Gd6 O18 2.314(11) .
Gd6 O81 2.326(9) .
Gd6 O5 2.337(9) .
Gd6 O24 2.387(10) .
Gd6 O3 2.421(9) .
Gd6 O6W 2.463(10) .
Gd6 O86 2.480(11) .
Gd6 O21 2.515(10) .
Gd6 Gd9 3.8302(11) .
Gd6 Gd14 4.0093(12) .
Gd7 O52 2.382(10) .
Gd7 O6 2.414(11) .
Gd7 O23 2.417(10) .
Gd7 O36 2.437(11) .
Gd7 O28W 2.442(17) .
Gd7 O31 2.463(10) .
Gd7 O32W 2.490(15) .
Gd7 O83 2.496(10) .
Gd7 O25W 2.504(14) .
Gd7 C5 2.851(17) .
Gd7 Gd13 3.5958(12) .
Gd7 Gd10 3.6275(12) .
Gd8 O21 2.373(9) .
Gd8 O21 2.373(9) 4_565
Gd8 O81 2.436(9) 4_565
Gd8 O81 2.436(9) .
Gd8 O12 2.466(15) .
Gd8 O26W 2.515(14) 4_565
Gd8 O26W 2.515(13) .
Gd8 O22 2.526(14) .
Gd8 O7W 2.53(2) .
Gd8 C41 2.89(2) .
Gd8 Gd14 3.6354(15) .
Gd8 Gd14 3.6354(15) 4_565
Gd9 O54 2.325(12) .
Gd9 O52 2.329(10) .
Gd9 O5 2.342(9) .
Gd9 O28 2.387(10) .
Gd9 O3 2.437(8) .
Gd9 O36 2.467(12) .
Gd9 O87 2.467(10) .
Gd9 O5W 2.497(10) .
Gd9 Gd13 4.0261(11) .
Gd10 O4 2.339(11) .
Gd10 O29 2.368(10) .
Gd10 O6 2.385(10) .
Gd10 O33 2.396(9) .
Gd10 O23 2.405(10) .
Gd10 O8W 2.419(15) .
Gd10 O40 2.430(9) .
Gd10 O31 2.495(11) .
Gd10 Ni2 3.363(2) .
Gd10 Gd17 3.8633(12) .
Gd10 Gd11 3.8742(12) .
Gd11 O16 2.251(10) .
Gd11 O33 2.311(9) .
Gd11 O29 2.358(10) .
Gd11 O49 2.376(11) .
Gd11 O64 2.376(10) .
Gd11 O62 2.388(14) 3_565
Gd11 O33W 2.410(13) .
Gd11 O64 2.669(11) 3_565
Gd11 C32 2.99(2) 3_565
Gd11 Ni2 3.292(2) .
Gd11 Gd17 3.8789(13) .
Gd12 O26 2.391(9) 4_565
Gd12 O26 2.391(9) .
Gd12 O11 2.398(10) 4_565
Gd12 O11 2.398(10) .
Gd12 O93 2.405(13) .
Gd12 O31W 2.492(13) .
Gd12 O31W 2.492(13) 4_565
Gd12 O17W 2.51(2) .
Gd12 Gd16 3.7576(14) 4_565
Gd12 Gd16 3.7576(14) .
Gd12 Gd21 3.9428(18) .
Gd13 O9 2.308(10) .
Gd13 O38 2.356(9) .
Gd13 O60 2.362(13) .
Gd13 O35 2.374(9) .
Gd13 O31 2.407(11) .
Gd13 O36 2.416(10) .
Gd13 O87 2.439(10) .
Gd13 O6 2.443(9) .
Gd13 Ni4 3.351(3) .
Gd13 Gd23 3.8542(11) .
Gd13 Gd17 3.8619(12) .
Gd14 O13 2.338(11) .
Gd14 O48 2.379(12) .
Gd14 O14 2.394(10) .
Gd14 O12 2.399(8) .
Gd14 O7 2.400(10) .
Gd14 O21 2.406(10) .
Gd14 O86 2.461(10) .
Gd14 O22 2.508(12) .
Gd14 Ni5 3.374(3) .
Gd14 Gd22 3.8398(13) .
Gd14 Gd15 3.8400(16) .
Gd15 O13 2.384(9) 4_565
Gd15 O13 2.384(9) .
Gd15 O8 2.411(10) .
Gd15 O8 2.411(10) 4_565
Gd15 O7 2.452(11) 4_565
Gd15 O7 2.452(11) .
Gd15 O74 2.498(15) .
Gd15 O56 2.543(15) .
Gd15 O69 2.56(2) .
Gd15 Ni5 3.485(2) 4_565
Gd15 Ni5 3.485(2) .
Gd15 Gd14 3.8400(16) 4_565
Gd16 O11 2.318(9) .
Gd16 O26 2.361(10) .
Gd16 O79 2.390(11) .
Gd16 O11W 2.426(9) .
Gd16 O85 2.450(11) .
Gd16 O90 2.471(9) .
Gd16 O19 2.489(4) .
Gd16 O9W 2.509(12) .
Gd16 O53 2.515(10) .
Gd16 C10 2.874(17) .
Gd16 C4 2.887(15) .
Gd17 O34 2.393(10) .
Gd17 O16 2.422(9) .
Gd17 O35 2.439(10) .
Gd17 O63 2.449(11) .
Gd17 O4 2.455(9) .
Gd17 O9 2.468(8) .
Gd17 O65 2.481(14) .
Gd17 O29 2.516(11) .
Gd17 O10W 2.571(12) .
Gd17 Ni2 3.480(2) .
Gd17 Ni4 3.513(2) .
Gd17 Gd23 3.8592(11) .
Gd18 O25 2.319(11) .
Gd18 O37 2.342(10) .
Gd18 O12W 2.422(12) .
Gd18 O89 2.434(11) .
Gd18 O50 2.447(12) .
Gd18 O51 2.458(11) .
Gd18 O16W 2.487(12) .
Gd18 O30 2.515(10) .
Gd18 O66 2.580(10) .
Gd18 C6 2.817(16) .
Gd18 C28 2.940(18) .
Gd19 O1 2.357(9) .
Gd19 O44 2.359(11) .
Gd19 O17 2.364(12) .
Gd19 O14W 2.430(11) .
Gd19 O80 2.451(11) .
Gd19 O30 2.467(9) .
Gd19 O58 2.468(11) .
Gd19 O18W 2.486(10) .
Gd19 O47 2.544(10) .
Gd19 C2 2.881(16) .
Gd19 C16 2.937(17) .
Gd20 O46 2.380(9) .
Gd20 O37 2.386(10) .
Gd20 O17 2.411(10) .
Gd20 O1 2.413(10) .
Gd20 O25 2.417(10) .
Gd20 O19W 2.429(12) .
Gd20 O15W 2.457(10) .
Gd20 O22W 2.476(14) .
Gd20 Gd24 3.9236(13) .
Gd21 O53 2.369(11) 4_565
Gd21 O53 2.369(11) .
Gd21 O20W 2.415(16) .
Gd21 O26 2.415(9) .
Gd21 O26 2.415(9) 4_565
Gd21 O21W 2.443(14) 4_565
Gd21 O21W 2.443(14) .
Gd21 O24W 2.46(3) .
Gd21 Gd16 3.8594(13) 4_565
Gd22 O57 2.307(14) .
Gd22 O78 2.324(13) .
Gd22 O8 2.335(13) .
Gd22 O7 2.367(10) .
Gd22 O14 2.373(9) .
Gd22 O3W 2.455(13) .
Gd22 O4W 2.457(11) .
Gd22 O2W 2.483(14) .
Gd22 Ni5 3.338(3) .
Gd23 O68 2.294(12) .
Gd23 O34 2.312(12) .
Gd23 O38 2.344(9) .
Gd23 O35 2.378(9) .
Gd23 O61 2.381(12) .
Gd23 O75 2.422(12) .
Gd23 O23W 2.451(11) .
Gd23 O30W 2.522(14) .
Gd23 Ni4 3.316(3) .
Gd24 C35 2.320(11) .
Gd24 O66 2.384(12) .
Gd24 O70 2.394(12) .
Gd24 O17 2.411(10) .
Gd24 O73 2.423(18) .
Gd24 O47 2.426(13) .
Gd24 O25 2.430(9) .
Gd24 O27W 2.438(14) .
Gd24 O29W 2.451(15) .
Ni1 O32 2.016(14) .
Ni1 O27 2.025(10) 4_565
Ni1 O27 2.025(10) .
Ni1 O91 2.094(11) .
Ni1 O91 2.094(11) 4_565
Ni1 O92 2.111(14) .
Ni1 Gd2 3.417(3) 4_565
Ni2 O59 2.023(15) .
Ni2 O4 2.023(10) .
Ni2 O33 2.057(12) .
Ni2 O90 2.058(9) .
Ni2 O45 2.065(10) .
Ni2 O16 2.118(9) .
Ni3 O1W 1.975(15) .
Ni3 O91 2.006(13) .
Ni3 O15 2.030(8) .
Ni3 O76 2.036(11) .
Ni3 O71 2.067(12) .
Ni3 O46 2.151(10) .
Ni4 O9 2.053(9) .
Ni4 O80 2.061(10) .
Ni4 O38 2.076(11) .
Ni4 O34 2.079(10) .
Ni4 O77 2.093(12) .
Ni4 O43 2.098(11) .
Ni5 O13 2.013(10) .
Ni5 O14 2.037(11) .
Ni5 O8 2.044(11) .
Ni5 O51 2.073(11) .
Ni5 O55 2.084(11) .
Ni5 O67 2.138(13) .
Ni6 O34W 2.048(9) .
Ni6 O15 2.133(15) .
Ni6 O72 2.187(11) 4_565
Ni6 O72 2.187(11) .
Ni6 O93 2.207(14) .
Ni6 O92 2.227(15) .
Cl1 O115 1.362(14) 4_565
Cl1 O115 1.362(14) .
Cl1 O117 1.43(2) .
Cl1 O109 1.48(3) .
Cl2 O114 1.323(14) .
Cl2 O113 1.338(15) .
Cl2 O112 1.37(2) .
Cl2 O118 1.397(13) .
Cl3 O111 1.26(6) .
Cl3 O116 1.33(2) .
Cl3 O116 1.33(2) 4_565
Cl3 O110 1.49(5) .
Cl4 O103 1.34(3) .
Cl4 O123 1.34(3) .
Cl4 O102 1.37(3) .
Cl4 O105 1.390(19) .
Cl5 O99 1.25(2) .
Cl5 O94 1.336(18) .
Cl5 O100 1.40(3) .
Cl5 O101 1.44(3) .
Cl6 O121 1.433(8) .
Cl6 O119 1.435(8) .
Cl6 O122 1.436(8) .
Cl6 O120 1.439(8) .
Cl7 O107 1.427(9) .
Cl7 O130 1.427(9) .
Cl7 O108 1.434(9) .
Cl7 O106 1.438(9) .
Cl8 O97 1.429(8) .
Cl8 O95 1.432(8) .
Cl8 O96 1.433(8) .
Cl8 O98 1.437(8) .
Cl9 O136 1.438(8) .
Cl9 O137 1.438(8) .
Cl9 O135 1.445(6) .
Cl9 O138 1.448(8) .
Cl11 O124 1.435(8) .
Cl11 O125 1.437(8) .
Cl11 O126 1.441(8) .
Cl11 O127 1.450(8) .
Cl12 O133 1.433(8) .
Cl12 O132 1.434(8) .
Cl12 O134 1.438(8) .
Cl12 O131 1.446(8) .
Cl15 O128 1.45(5) .
Cl15 O104 1.47(3) .
Cl15 O129 1.48(3) .
Cl15 O129 1.48(3) 4_575
C1 O84 1.243(17) .
C1 O46 1.302(18) .
C1 O91 1.309(16) .
C2 O87 1.265(18) .
C2 O44 1.299(16) .
C2 O80 1.323(17) .
C3 O82 1.23(3) .
C3 O93 1.31(3) .
C3 O92 1.31(2) .
C4 O40 1.284(17) .
C4 O90 1.320(17) .
C4 O79 1.348(16) .
C5 O83 1.237(18) .
C5 O41 1.242(19) .
C5 O52 1.305(18) .
C6 O51 1.272(18) .
C6 O89 1.286(16) .
C6 O86 1.289(18) .
C7 C8 1.505(9) .
C7 C7 1.70(6) 4_565
C8 O67 1.300(8) .
C8 O74 1.301(8) .
C9 C10 1.59(3) .
C9 H9B 0.9800 .
C9 H9C 0.9800 .
C9 H9D 0.9800 .
C10 O53 1.22(2) .
C10 O85 1.270(19) .
C11 C12 1.57(3) .
C11 H11C 0.9800 .
C11 H11D 0.9800 .
C11 H11E 0.9800 .
C12 O45 1.22(2) .
C12 O49 1.27(2) .
C13 C14 1.54(2) .
C13 H13C 0.9800 .
C13 H13D 0.9800 .
C13 H13E 0.9800 .
C14 O43 1.252(19) .
C14 O75 1.28(2) .
C15 C16 1.54(2) .
C15 H15B 0.9800 .
C15 H15C 0.9800 .
C15 H15D 0.9800 .
C16 O47 1.26(2) .
C16 O58 1.27(2) .
C17 C18 1.58(3) .
C17 H17C 0.9800 .
C17 H17D 0.9800 .
C17 H17E 0.9800 .
C18 O68 1.30(3) .
C18 O63 1.40(3) .
C19 C20 1.56(3) .
C19 H19B 0.9800 .
C19 H19C 0.9800 .
C19 H19D 0.9800 .
C20 O60 1.26(2) .
C20 O61 1.27(2) .
C21 O59 1.26(3) .
C21 C22 1.44(5) .
C21 O65 1.47(3) .
C21' O77 1.31(4) .
C21' O65 1.37(4) .
C21' C22' 1.77(6) .
C22 C22' 1.61(5) .
C23 C24 1.52(3) .
C23 H23C 0.9800 .
C23 H23D 0.9800 .
C23 H23E 0.9800 .
C24 O48 1.286(19) .
C24 O57 1.39(2) .
C25 O55 1.266(18) .
C25 O78 1.34(2) .
C25 C26 1.47(2) .
C26 H26C 0.9800 .
C26 H26D 0.9800 .
C26 H26E 0.9800 .
C27 C28 1.48(2) .
C27 H27C 0.9800 .
C27 H27D 0.9800 .
C27 H27E 0.9800 .
C28 O50 1.19(2) .
C28 O66 1.32(2) .
C29 C30 1.52(3) .
C29 H29C 0.9800 .
C29 H29D 0.9800 .
C29 H29E 0.9800 .
C30 O18 1.268(19) .
C30 O54 1.296(19) .
C31 C32 1.47(3) .
C31 H31C 0.9800 .
C31 H31D 0.9800 .
C31 H31E 0.9800 .
C32 O64 1.21(2) .
C32 O62 1.34(2) .
C32 Gd11 2.99(2) 3_565
C33 C34 1.47(3) .
C34 O42 1.278(13) .
C34 O42 1.278(13) 4_565
C35 O73 1.233(9) .
C35 O70 1.243(8) .
C35 C36 1.512(10) .
C36 H36A 0.9800 .
C36 H36B 0.9800 .
C36 H36C 0.9800 .
C37 C38 1.49(3) .
C38 O71 1.255(15) 4_565
C38 O71 1.255(15) .
C39 C40 1.48(2) .
C39 H39C 0.9800 .
C39 H39D 0.9800 .
C39 H39E 0.9800 .
C40 O72 1.232(18) .
C40 O76 1.303(18) .
C41 O88 1.21(2) .
C41 O81 1.264(14) .
C41 O81 1.264(14) 4_565
O1 H1A 1.0000 .
O2 Gd4 2.450(8) 4_565
O2 H2A 1.0000 .
O3 H3A 1.0000 .
O4 H4A 1.0000 .
O5 H5A 1.0000 .
O6 H6A 1.0000 .
O7 H7A 1.0000 .
O8 H8A 1.0000 .
O9 H9A 1.0000 .
O10 H10A 1.0000 .
O11 H11A 1.0000 .
O12 Gd14 2.399(8) 4_565
O12 H12A 1.0000 .
O13 H13A 1.0000 .
O14 H14A 1.0000 .
O15 Ni3 2.030(8) 4_565
O15 H15A 1.0000 .
O16 H16A 1.0000 .
O17 H17A 1.0000 .
O19 Gd16 2.489(4) 4_565
O19 H19A 1.0000 .
O20 Gd4 2.347(8) 4_565
O20 H20A 1.0000 .
O21 H21A 1.0000 .
O22 Gd14 2.508(11) 4_565
O22 H22A 1.0000 .
O23 H23A 1.0000 .
O24 H24A 1.0000 .
O25 H25A 1.0000 .
O26 H26A 1.0000 .
O27 H27A 1.0000 .
O28 H28A 1.0000 .
O29 H29A 1.0000 .
O30 H30A 1.0000 .
O31 H31A 1.0000 .
O32 Gd2 2.415(10) 4_565
O32 H32A 1.0000 .
O33 H33A 1.0000 .
O34 H34A 1.0000 .
O35 H35A 1.0000 .
O37 H37A 1.0000 .
O38 H38A 1.0000 .
O39 Gd2 2.329(7) 4_565
O62 Gd11 2.388(14) 3_565
O64 Gd11 2.669(11) 3_565
O74 C8 1.301(8) 4_565
O88 Gd2 2.572(8) 4_565
